data_7109706
loop_
_publ_author_name
'Ze-Min Zhang'
'Lu-Yi Pan'
'Wei-Quan Lin'
'Ji-Dong Leng'
'Fu-Sheng Guo'
'Yan-Cong Chen'
'Jun-Liang Liu'
'Ming-Liang Tong'

_publ_section_title
;
 Wheel-shaped nanoscale 3d-4f {Co^II^16Ln^III^24} clusters (Ln = Dy and
 Gd)
;
_journal_name_full Chem.Commun.
_journal_page_first 8081
_journal_paper_doi 10.1039/c3cc45075a
_journal_volume 49
_journal_year 2013
_chemical_formula_sum 'C228 H470 Co16 Dy26 N66 O307'
_chemical_formula_weight 14216.58
_chemical_name_systematic
;
?
;
_space_group_IT_number 12
_symmetry_cell_setting monoclinic
_symmetry_space_group_name_Hall '-C 2y'
_symmetry_space_group_name_H-M 'C 1 2/m 1'
_atom_sites_solution_hydrogens geom
_atom_sites_solution_primary direct
_atom_sites_solution_secondary difmap
_audit_creation_method SHELXL-97
_cell_angle_alpha 90.00
_cell_angle_beta 123.124(6)
_cell_angle_gamma 90.00
_cell_formula_units_Z 2
_cell_length_a 29.4047(13)
_cell_length_b 35.5722(8)
_cell_length_c 24.9143(11)
_cell_measurement_reflns_used 11651
_cell_measurement_temperature 150(2)
_cell_measurement_theta_max 62.4957
_cell_measurement_theta_min 3.0073
_cell_volume 21825(2)
_computing_cell_refinement
;
CrysAlisPro, Agilent Technologies,
Version 1.171.35.21
;
_computing_data_collection
;
CrysAlisPro, Agilent Technologies,
Version 1.171.35.21
;
_computing_data_reduction
;
CrysAlisPro, Agilent Technologies,
Version 1.171.35.21
;
_computing_molecular_graphics 'Bruker SHELXTL'
_computing_publication_material 'Bruker SHELXTL'
_computing_structure_refinement 'SHELXL-97 (Sheldrick, 1997)'
_computing_structure_solution 'SHELXS-97 (Sheldrick, 1990)'
_diffrn_ambient_temperature 150(2)
_diffrn_detector_area_resol_mean 16.0855
_diffrn_measured_fraction_theta_full 0.983
_diffrn_measured_fraction_theta_max 0.983
_diffrn_measurement_device_type 'Xcalibur, Sapphire3, Gemini ultra'
_diffrn_measurement_method '\w scans'
_diffrn_radiation_monochromator mirror
_diffrn_radiation_source 'Enhance Ultra (Cu) X-ray Source'
_diffrn_radiation_type CuK\a
_diffrn_radiation_wavelength 1.54178
_diffrn_reflns_av_R_equivalents 0.0759
_diffrn_reflns_av_sigmaI/netI 0.0867
_diffrn_reflns_limit_h_max 33
_diffrn_reflns_limit_h_min -33
_diffrn_reflns_limit_k_max 40
_diffrn_reflns_limit_k_min -40
_diffrn_reflns_limit_l_max 27
_diffrn_reflns_limit_l_min -28
_diffrn_reflns_number 52212
_diffrn_reflns_theta_full 62.58
_diffrn_reflns_theta_max 62.58
_diffrn_reflns_theta_min 3.01
_exptl_absorpt_coefficient_mu 29.032
_exptl_absorpt_correction_T_max 0.0726
_exptl_absorpt_correction_T_min 0.0362
_exptl_absorpt_correction_type empirical
_exptl_absorpt_process_details
;
CrysAlisPro, Agilent Technologies,
Version 1.171.35.21
Empirical absorption correction using spherical harmonics,
implemented in SCALE3 ABSPACK scaling algorithm.
;
_exptl_crystal_colour pink
_exptl_crystal_density_diffrn 2.163
_exptl_crystal_density_method 'not measured'
_exptl_crystal_description 'irregular block'
_exptl_crystal_F_000 13808
_exptl_crystal_size_max 0.34
_exptl_crystal_size_mid 0.24
_exptl_crystal_size_min 0.19
_platon_squeeze_details
;
SQUEEZE removed 10 disordered hydroxyl ions, 59 disordered water molecules
and 20 disordered methanol molecules per formula unit. This value is
calculated based upon elemental analysis data.
;
_refine_diff_density_max 2.686
_refine_diff_density_min -5.275
_refine_diff_density_rms 0.250
_refine_ls_extinction_method none
_refine_ls_goodness_of_fit_ref 1.023
_refine_ls_hydrogen_treatment constr
_refine_ls_matrix_type full
_refine_ls_number_parameters 1234
_refine_ls_number_reflns 17488
_refine_ls_number_restraints 1324
_refine_ls_restrained_S_all 1.018
_refine_ls_R_factor_all 0.0979
_refine_ls_R_factor_gt 0.0767
_refine_ls_shift/su_max 0.001
_refine_ls_shift/su_mean 0.000
_refine_ls_structure_factor_coef Fsqd
_refine_ls_weighting_details 'calc w=1/[\s^2^(Fo^2^)+(0.1424P)^2^+160.0000P] where P=(Fo^2^+2Fc^2^)/3'
_refine_ls_weighting_scheme calc
_refine_ls_wR_factor_gt 0.2139
_refine_ls_wR_factor_ref 0.2333
_reflns_number_gt 12363
_reflns_number_total 17488
_reflns_threshold_expression >2sigma(I)
_cod_data_source_file c3cc45075a.txt
_cod_data_source_block cody
_cod_original_cell_volume 21825.1(21)
_cod_original_sg_symbol_H-M C2/m
_cod_database_code 7109706

loop_
_symmetry_equiv_pos_as_xyz
'x, y, z'
'-x, y, -z'
'x+1/2, y+1/2, z'
'-x+1/2, y+1/2, -z'
'-x, -y, -z'
'x, -y, z'
'-x+1/2, -y+1/2, -z'
'x+1/2, -y+1/2, z'

loop_
_atom_site_label
_atom_site_type_symbol
_atom_site_fract_x
_atom_site_fract_y
_atom_site_fract_z
_atom_site_U_iso_or_equiv
_atom_site_adp_type
_atom_site_occupancy
_atom_site_symmetry_multiplicity
_atom_site_calc_flag
_atom_site_refinement_flags
_atom_site_disorder_group
Co1 Co 0.52388(6) 0.90786(4) 0.84633(7) 0.0387(4) Uani 1 1 d . .
Co2 Co 0.45376(5) 0.77481(4) 0.64662(6) 0.0322(3) Uani 1 1 d . .
Co3 Co 0.75269(6) 0.90730(4) 0.88643(7) 0.0386(4) Uani 1 1 d . .
Co4 Co 0.67487(5) 0.77994(4) 0.67305(6) 0.0296(3) Uani 1 1 d . .
Dy1 Dy 0.57745(3) 1.0000 0.91239(4) 0.0428(2) Uani 1 2 d SD .
Dy2 Dy 0.74511(4) 1.0000 0.94104(4) 0.0465(3) Uani 1 2 d S .
Dy3 Dy 0.62110(2) 0.943710(15) 0.81862(2) 0.03477(15) Uani 1 1 d . .
Dy4 Dy 0.52323(2) 0.860404(14) 0.72121(2) 0.02993(13) Uani 1 1 d . .
Dy5 Dy 0.65490(2) 0.862119(14) 0.74058(2) 0.03063(14) Uani 1 1 d . .
Dy6 Dy 0.537802(18) 0.805834(14) 0.59574(2) 0.02689(12) Uani 1 1 d . .
Dy7 Dy 0.58359(2) 0.743145(15) 0.51103(2) 0.03191(14) Uani 1 1 d . .
Dy8 Dy 0.61852(5) 1.0000 0.51796(5) 0.0726(4) Uani 1 2 d S .
N1 N 0.4393(3) 0.8992(2) 0.8171(4) 0.045(2) Uani 1 1 d . .
N2 N 0.5436(4) 0.8772(3) 0.9290(4) 0.057(3) Uani 1 1 d . .
N3 N 0.4772(3) 0.7262(2) 0.7084(4) 0.037(2) Uani 1 1 d . .
N4 N 0.3835(3) 0.7807(2) 0.6516(3) 0.035(2) Uani 1 1 d . .
N5 N 0.2443(3) 0.7915(2) 0.3060(3) 0.037(2) Uani 1 1 d . .
N6 N 0.8259(4) 0.8993(3) 0.8889(4) 0.055(3) Uani 1 1 d . .
N7 N 0.7895(3) 0.8743(3) 0.9728(4) 0.049(3) Uani 1 1 d . .
N8 N 0.7048(3) 0.7305(2) 0.7333(4) 0.041(2) Uani 1 1 d . .
N9 N 0.4099(4) 0.8881(3) 0.6490(5) 0.066(3) Uani 1 1 d . .
N10 N 0.5393(6) 0.8969(5) 0.6093(7) 0.0456(17) Uani 0.523(7) 1 d P 1
O27 O 0.5207(6) 0.8701(5) 0.5582(7) 0.0456(17) Uani 0.523(7) 1 d PU 1
O28 O 0.5439(5) 0.9393(4) 0.6050(6) 0.0456(17) Uani 0.523(7) 1 d PU 1
O1W O 0.5799(3) 0.9629(2) 0.7094(3) 0.045(2) Uani 0.523(7) 1 d PU 1
H1WA H 0.5982 0.9545 0.6948 0.053 Uiso 0.523(7) 1 d PR 1
H1WB H 0.5477 0.9545 0.6863 0.053 Uiso 0.523(7) 1 d PR 1
N10' N 0.5645(7) 0.9317(5) 0.6666(9) 0.0504(17) Uani 0.477(7) 1 d PU 2
O1W' O 0.5255(7) 0.8709(5) 0.5670(8) 0.036(3) Uani 0.477(7) 1 d PU 2
H1WC H 0.5051 0.8817 0.5768 0.043 Uiso 0.477(7) 1 d PR 2
H1WD H 0.5555 0.8827 0.5850 0.043 Uiso 0.477(7) 1 d PR 2
O28' O 0.5283(6) 0.9325(5) 0.5940(8) 0.0504(17) Uani 0.477(7) 1 d PU 2
O27' O 0.5799(3) 0.9629(2) 0.7094(3) 0.0504(17) Uani 0.477(7) 1 d PU 2
N11 N 0.7255(4) 0.8915(3) 0.7014(5) 0.065(3) Uani 1 1 d . .
N12 N 0.5000 0.7018(4) 0.5000 0.0586(14) Uani 1 2 d S .
N14 N 0.6656(5) 0.7964(4) 0.9475(5) 0.083(4) Uani 1 1 d . .
N15 N 0.5875(5) 0.6685(3) 0.7099(6) 0.076(4) Uani 1 1 d . .
N16 N 0.9155(3) 0.7512(3) 0.8820(5) 0.1310(17) Uani 0.523(7) 1 d PDU 1
O45 O 0.8594(4) 0.7293(6) 0.8532(12) 0.1310(17) Uani 0.523(7) 1 d PDU 1
N16' N 0.9028(3) 0.7453(3) 0.8748(5) 0.1310(17) Uani 0.477(7) 1 d PDU 2
O45' O 0.9551(5) 0.7709(6) 0.8993(13) 0.138(3) Uani 0.477(7) 1 d PDU 2
N17 N 0.7432(3) 1.0000 0.7497(9) 0.123(8) Uani 1 2 d SDU .
N18 N 0.4288(11) 1.0000 0.6928(13) 0.144(9) Uani 1 2 d SU .
O1 O 0.4964(3) 0.96187(19) 0.8521(3) 0.0436(16) Uani 1 1 d U .
O2 O 0.5326(3) 0.85233(18) 0.8244(3) 0.0395(15) Uani 1 1 d U .
O3 O 0.5045(2) 0.79610(17) 0.7390(3) 0.0348(14) Uani 1 1 d U .
O4 O 0.3856(2) 0.77393(19) 0.5489(3) 0.0368(15) Uani 1 1 d U .
O5 O 0.3319(2) 0.77567(19) 0.4171(3) 0.0362(16) Uani 1 1 d U .
O6 O 0.7863(3) 0.9617(2) 0.8984(3) 0.0500(17) Uani 1 1 d U .
O7 O 0.7249(3) 0.85306(18) 0.8534(3) 0.0402(16) Uani 1 1 d U .
O8 O 0.6952(2) 0.79901(18) 0.7635(3) 0.0363(14) Uani 1 1 d U .
O9 O 0.5970(3) 0.93628(19) 0.8968(3) 0.0472(16) Uani 1 1 d U .
H9B H 0.6093 0.9149 0.9140 0.057 Uiso 1 1 d R .
O10 O 0.5728(4) 1.0000 0.8149(4) 0.0446(19) Uani 1 2 d SU .
H10B H 0.5402 1.0000 0.7828 0.054 Uiso 1 2 d SR .
O11 O 0.5257(2) 0.91989(18) 0.7659(3) 0.0386(13) Uani 1 1 d U .
H11B H 0.5014 0.9353 0.7399 0.046 Uiso 1 1 d R .
O12 O 0.4726(2) 0.82679(18) 0.6224(3) 0.0340(13) Uani 1 1 d U .
H12 H 0.4453 0.8386 0.5926 0.041 Uiso 1 1 d R .
O13 O 0.4888(2) 0.75275(18) 0.6031(3) 0.0348(14) Uani 1 1 d U .
H13 H 0.5082 0.7335 0.6215 0.042 Uiso 1 1 d R .
O14 O 0.6676(4) 1.0000 0.9445(5) 0.050(2) Uani 1 2 d SU .
H14B H 0.6813 0.9784 0.9592 0.061 Uiso 0.50 1 d PR .
O15 O 0.6727(4) 1.0000 0.8327(4) 0.0408(18) Uani 1 2 d SU .
H15 H 0.6842 1.0000 0.8079 0.049 Uiso 1 2 d SR .
O16 O 0.7098(3) 0.93560(19) 0.9166(3) 0.0424(16) Uani 1 1 d U .
H16 H 0.7065 0.9148 0.9311 0.051 Uiso 1 1 d R .
O17 O 0.6881(3) 0.92074(19) 0.7941(3) 0.0421(14) Uani 1 1 d U .
H17B H 0.6958 0.9365 0.7746 0.050 Uiso 1 1 d R .
O18 O 0.6157(2) 0.87622(18) 0.8019(3) 0.0392(15) Uani 1 1 d U .
H18B H 0.6290 0.8635 0.8362 0.047 Uiso 1 1 d R .
O19 O 0.5813(2) 0.81832(17) 0.7076(3) 0.0351(13) Uani 1 1 d U .
H19B H 0.5998 0.8177 0.7483 0.042 Uiso 1 1 d R .
O20 O 0.6318(2) 0.83020(17) 0.6440(3) 0.0334(13) Uani 1 1 d U .
H20B H 0.6364 0.8432 0.6187 0.040 Uiso 1 1 d R .
O21 O 0.6000(2) 0.75435(18) 0.6171(3) 0.0345(13) Uani 1 1 d U .
H21B H 0.5957 0.7352 0.6342 0.041 Uiso 1 1 d R .
O22 O 0.5488(2) 0.80273(17) 0.5064(3) 0.0319(13) Uani 1 1 d U .
H22B H 0.5763 0.8166 0.5300 0.038 Uiso 1 1 d R .
O23 O 0.4277(3) 0.8641(2) 0.6933(3) 0.0438(15) Uani 1 1 d U .
O24 O 0.4439(3) 0.9016(2) 0.6367(3) 0.0498(17) Uani 1 1 d U .
O25 O 0.3619(4) 0.8991(3) 0.6187(5) 0.099(4) Uani 1 1 d U .
O26 O 0.5674(3) 0.89326(19) 0.6770(3) 0.0407(13) Uani 1 1 d U .
O29 O 0.6750(3) 0.9051(2) 0.6729(3) 0.0535(18) Uani 1 1 d U .
O30 O 0.7411(3) 0.8693(2) 0.7448(3) 0.0482(16) Uani 1 1 d U .
O31 O 0.7556(4) 0.9009(3) 0.6816(5) 0.095(3) Uani 1 1 d U .
O32 O 0.5000 0.7343(3) 0.5000 0.0586(14) Uani 1 2 d SU .
O33 O 0.5423(3) 0.6847(2) 0.5061(4) 0.0586(14) Uani 1 1 d U .
N13 N 0.6490(3) 0.6819(2) 0.5091(4) 0.087(3) Uani 0.523(7) 1 d PDU 1
O34 O 0.6529(5) 0.6927(4) 0.5614(4) 0.055(2) Uani 0.523(7) 1 d PDU 1
O35 O 0.6220(5) 0.6981(3) 0.4646(5) 0.055(2) Uani 0.523(7) 1 d PDU 1
O36 O 0.6722(5) 0.6518(3) 0.5201(7) 0.073(4) Uani 0.523(7) 1 d PDU 1
N13' N 0.6490(3) 0.6819(2) 0.5091(4) 0.087(3) Uani 0.477(7) 1 d PDU 2
O34' O 0.6664(6) 0.7024(4) 0.5513(5) 0.064(3) Uani 0.477(7) 1 d PDU 2
O35' O 0.6016(4) 0.6882(4) 0.4604(6) 0.056(3) Uani 0.477(7) 1 d PDU 2
O36' O 0.6763(4) 0.6654(4) 0.4923(7) 0.069(3) Uani 0.477(7) 1 d PDU 2
O37 O 0.6784(5) 0.7969(4) 1.0026(6) 0.115(4) Uani 1 1 d U .
O38 O 0.6588(5) 0.7655(3) 0.9184(5) 0.098(4) Uani 1 1 d U .
O39 O 0.6574(4) 0.8280(3) 0.9189(4) 0.079(3) Uani 1 1 d U .
O40 O 0.5685(3) 0.6923(2) 0.6658(4) 0.066(2) Uani 1 1 d U .
O41 O 0.6117(4) 0.6793(3) 0.7672(4) 0.073(3) Uani 1 1 d U .
O42 O 0.5831(5) 0.6335(3) 0.6968(6) 0.103(4) Uani 1 1 d U .
O43 O 0.9255(4) 0.7278(3) 0.8543(5) 0.1310(17) Uani 1 1 d DU .
O44 O 0.8922(4) 0.7679(3) 0.9028(5) 0.1310(17) Uani 1 1 d DU .
O46 O 0.6974(3) 1.0000 0.7387(6) 0.082(4) Uani 1 2 d SDU .
O47 O 0.7666(4) 0.9701(2) 0.7563(6) 0.129(4) Uani 1 1 d DU .
O48 O 0.4718(5) 1.0000 0.6979(6) 0.077(3) Uani 1 2 d SU .
O49 O 0.4037(6) 1.0325(4) 0.6952(8) 0.144(6) Uani 1 1 d U .
C1 C 0.4128(5) 0.8669(4) 0.8053(6) 0.065(3) Uani 1 1 d U .
H1 H 0.4308 0.8446 0.8056 0.078 Uiso 1 1 calc R .
C2 C 0.3620(5) 0.8634(4) 0.7929(7) 0.067(3) Uani 1 1 d U .
H2 H 0.3446 0.8398 0.7855 0.081 Uiso 1 1 calc R .
C3 C 0.3375(6) 0.8963(4) 0.7917(9) 0.095(5) Uani 1 1 d . .
H3 H 0.3013 0.8954 0.7813 0.115 Uiso 1 1 calc R .
C4 C 0.3620(5) 0.9298(4) 0.8044(7) 0.074(4) Uani 1 1 d . .
H4 H 0.3449 0.9520 0.8061 0.088 Uiso 1 1 calc R .
C5 C 0.4131(4) 0.9304(2) 0.8151(5) 0.054(3) Uani 1 1 d D .
C6 C 0.4457(4) 0.9664(3) 0.8300(6) 0.055(3) Uani 1 1 d D .
C7 C 0.4212(6) 1.0000 0.8216(9) 0.058(5) Uani 1 2 d S .
H7 H 0.3843 1.0000 0.8090 0.069 Uiso 1 2 calc SR .
C8 C 0.5553(6) 0.8931(3) 0.9842(6) 0.074(4) Uani 1 1 d . .
H8 H 0.5543 0.9197 0.9870 0.089 Uiso 1 1 calc R .
C9 C 0.5688(7) 0.8716(5) 1.0359(8) 0.091(4) Uani 1 1 d U .
H9 H 0.5750 0.8832 1.0737 0.109 Uiso 1 1 calc R .
C10 C 0.5734(7) 0.8341(5) 1.0343(8) 0.102(5) Uani 1 1 d U .
H10 H 0.5865 0.8195 1.0719 0.122 Uiso 1 1 calc R .
C11 C 0.5584(6) 0.8169(5) 0.9759(7) 0.085(4) Uani 1 1 d U .
H11 H 0.5568 0.7903 0.9717 0.101 Uiso 1 1 calc R .
C12 C 0.5461(5) 0.8401(3) 0.9243(5) 0.051(3) Uani 1 1 d . .
C13 C 0.5368(4) 0.8264(3) 0.8631(4) 0.041(3) Uani 1 1 d . .
C14 C 0.5305(4) 0.7880(3) 0.8463(4) 0.046(3) Uani 1 1 d . .
H14 H 0.5381 0.7699 0.8782 0.056 Uiso 1 1 calc R .
C15 C 0.5139(4) 0.7756(3) 0.7863(4) 0.037(2) Uani 1 1 d . .
C16 C 0.5049(4) 0.7344(3) 0.7710(5) 0.045(3) Uani 1 1 d . .
C17 C 0.5231(5) 0.7061(3) 0.8188(5) 0.054(3) Uani 1 1 d . .
H17 H 0.5405 0.7128 0.8627 0.065 Uiso 1 1 calc R .
C18 C 0.5152(5) 0.6692(3) 0.8007(6) 0.064(4) Uani 1 1 d . .
H18 H 0.5292 0.6496 0.8317 0.077 Uiso 1 1 calc R .
C19 C 0.4858(4) 0.6610(3) 0.7348(6) 0.058(3) Uani 1 1 d . .
H19 H 0.4777 0.6356 0.7206 0.070 Uiso 1 1 calc R .
C20 C 0.4690(4) 0.6891(3) 0.6916(5) 0.041(3) Uani 1 1 d . .
H20 H 0.4505 0.6828 0.6475 0.050 Uiso 1 1 calc R .
C21 C 0.3813(4) 0.7797(3) 0.7029(4) 0.043(3) Uani 1 1 d . .
H21 H 0.4136 0.7734 0.7425 0.052 Uiso 1 1 calc R .
C22 C 0.3370(4) 0.7868(4) 0.7036(5) 0.054(3) Uani 1 1 d . .
H22 H 0.3387 0.7858 0.7427 0.064 Uiso 1 1 calc R .
C23 C 0.2893(5) 0.7956(4) 0.6476(6) 0.068(4) Uani 1 1 d . .
H23 H 0.2575 0.8013 0.6470 0.082 Uiso 1 1 calc R .
C24 C 0.2889(4) 0.7961(4) 0.5922(5) 0.061(4) Uani 1 1 d . .
H24 H 0.2566 0.8021 0.5524 0.073 Uiso 1 1 calc R .
C25 C 0.3363(4) 0.7876(3) 0.5946(4) 0.043(3) Uani 1 1 d . .
C26 C 0.3392(4) 0.7847(3) 0.5380(5) 0.044(3) Uani 1 1 d . .
C27 C 0.2947(4) 0.7919(4) 0.4781(4) 0.049(3) Uani 1 1 d . .
H27 H 0.2624 0.7998 0.4748 0.059 Uiso 1 1 calc R .
C28 C 0.2935(3) 0.7885(3) 0.4222(4) 0.037(3) Uani 1 1 d . .
C29 C 0.2416(4) 0.7978(3) 0.3575(5) 0.043(3) Uani 1 1 d . .
C30 C 0.1960(4) 0.8112(4) 0.3531(6) 0.058(3) Uani 1 1 d . .
H30 H 0.1962 0.8173 0.3904 0.070 Uiso 1 1 calc R .
C31 C 0.1489(5) 0.8157(4) 0.2916(6) 0.061(4) Uani 1 1 d . .
H31 H 0.1159 0.8240 0.2860 0.073 Uiso 1 1 calc R .
C32 C 0.1519(4) 0.8080(4) 0.2411(5) 0.055(3) Uani 1 1 d . .
H32 H 0.1206 0.8107 0.1989 0.066 Uiso 1 1 calc R .
C33 C 0.2006(4) 0.7960(3) 0.2499(5) 0.045(3) Uani 1 1 d . .
H33 H 0.2017 0.7910 0.2132 0.053 Uiso 1 1 calc R .
C34 C 0.8491(5) 0.8649(3) 0.8905(6) 0.057(3) Uani 1 1 d . .
H34 H 0.8296 0.8425 0.8858 0.068 Uiso 1 1 calc R .
C35 C 0.8966(5) 0.8621(4) 0.8982(8) 0.077(2) Uani 1 1 d . .
H35 H 0.9117 0.8379 0.9019 0.092 Uiso 1 1 calc R .
C36 C 0.9250(5) 0.8934(4) 0.9009(8) 0.077(2) Uani 1 1 d . .
H36 H 0.9587 0.8917 0.9042 0.092 Uiso 1 1 calc R .
C37 C 0.9010(5) 0.9285(4) 0.8986(7) 0.077(2) Uani 1 1 d . .
H37 H 0.9194 0.9513 0.9021 0.092 Uiso 1 1 calc R .
C38 C 0.8524(5) 0.9297(4) 0.8914(8) 0.077(2) Uani 1 1 d . .
C39 C 0.8266(5) 0.9654(3) 0.8943(5) 0.055(4) Uani 1 1 d . .
C40 C 0.8486(7) 1.0000 0.8915(11) 0.076(7) Uani 1 2 d S .
H40 H 0.8790 1.0000 0.8875 0.091 Uiso 1 2 calc SR .
C41 C 0.8165(5) 0.8861(4) 1.0346(6) 0.060(4) Uani 1 1 d . .
H41 H 0.8235 0.9123 1.0424 0.072 Uiso 1 1 calc R .
C42 C 0.8339(5) 0.8637(4) 1.0853(5) 0.066(4) Uani 1 1 d . .
H42 H 0.8540 0.8734 1.1277 0.079 Uiso 1 1 calc R .
C43 C 0.8216(5) 0.8251(4) 1.0738(5) 0.061(4) Uani 1 1 d . .
H43 H 0.8313 0.8086 1.1085 0.073 Uiso 1 1 calc R .
C44 C 0.7954(5) 0.8114(3) 1.0121(5) 0.060(4) Uani 1 1 d . .
H44 H 0.7886 0.7852 1.0038 0.072 Uiso 1 1 calc R .
C45 C 0.7794(4) 0.8365(3) 0.9628(5) 0.048(3) Uani 1 1 d . .
C46 C 0.7471(4) 0.8254(3) 0.8930(4) 0.045(3) Uani 1 1 d . .
C47 C 0.7458(4) 0.7883(3) 0.8740(5) 0.044(3) Uani 1 1 d . .
H47 H 0.7636 0.7699 0.9068 0.053 Uiso 1 1 calc R .
C48 C 0.7210(3) 0.7764(3) 0.8116(4) 0.031(2) Uani 1 1 d . .
C49 C 0.7258(4) 0.7371(3) 0.7957(4) 0.037(3) Uani 1 1 d . .
C50 C 0.7472(4) 0.7085(3) 0.8400(5) 0.051(3) Uani 1 1 d . .
H50 H 0.7627 0.7140 0.8840 0.061 Uiso 1 1 calc R .
C51 C 0.7464(5) 0.6721(3) 0.8217(5) 0.054(4) Uani 1 1 d . .
H51 H 0.7614 0.6523 0.8522 0.065 Uiso 1 1 calc R .
C52 C 0.7227(4) 0.6651(3) 0.7561(6) 0.054(3) Uani 1 1 d . .
H52 H 0.7199 0.6404 0.7404 0.065 Uiso 1 1 calc R .
C53 C 0.7038(4) 0.6956(3) 0.7155(5) 0.039(3) Uani 1 1 d . .
H53 H 0.6889 0.6910 0.6713 0.047 Uiso 1 1 calc R .
O2W O 0.6888(6) 0.9587(4) 0.5895(7) 0.139(4) Uani 1 1 d U .
H2WA H 0.7176 0.9623 0.6262 0.167 Uiso 1 1 d R .
H2WB H 0.6862 0.9354 0.5808 0.167 Uiso 1 1 d R .
O3W O 0.6377(5) 0.9581(4) 0.4581(6) 0.121(4) Uani 1 1 d U .
H3WB H 0.6051 0.9561 0.4478 0.145 Uiso 1 1 d R .
H3WA H 0.6447 0.9421 0.4383 0.145 Uiso 1 1 d R .
O4W O 0.6090(6) 1.0000 0.6072(7) 0.102(4) Uani 1 2 d SU .
H4WA H 0.5877 0.9829 0.6047 0.123 Uiso 0.50 1 d PR .
H4WB H 0.6362 1.0000 0.6455 0.123 Uiso 1 2 d SR .
O5W O 0.5689(4) 0.9441(3) 0.5097(5) 0.102(3) Uani 1 1 d U .
H5WA H 0.5969 0.9348 0.5426 0.123 Uiso 1 1 d R .
H5WB H 0.5435 0.9490 0.5155 0.123 Uiso 1 1 d R .
O6W O 0.5349(7) 1.0000 0.4178(8) 0.117(6) Uani 1 2 d SU .
H6W H 0.5296 1.0194 0.3952 0.141 Uiso 1 1 d R .
O7W O 0.6156(3) 0.7575(2) 0.7877(4) 0.061(2) Uani 1 1 d U .
H7WA H 0.6287 0.7605 0.8274 0.073 Uiso 1 1 d R .
H7WB H 0.6143 0.7341 0.7804 0.073 Uiso 1 1 d R .
O8W O 1.0000 0.7858(2) 1.0000 0.165(5) Uani 1 2 d SU .
H8WA H 1.0151 0.7741 1.0354 0.198 Uiso 0.50 1 d PR .
H8WB H 0.9692 0.7758 0.9742 0.198 Uiso 0.50 1 d PR .
O9W O 0.5338 0.9882(2) 0.9796 0.067(3) Uani 0.50 1 d PRU .
O10W O 0.6568 0.9882(2) 1.0156 0.070(3) Uani 0.50 1 d PRDU .
O11W O 0.7542 1.0136(2) 1.0398 0.072(3) Uani 0.50 1 d PRU .
O12W O 0.8438 0.9882(2) 1.0334 0.070(3) Uani 0.50 1 d PRU .

loop_
_atom_site_aniso_label
_atom_site_aniso_U_11
_atom_site_aniso_U_22
_atom_site_aniso_U_33
_atom_site_aniso_U_23
_atom_site_aniso_U_13
_atom_site_aniso_U_12
Co1 0.0549(7) 0.0335(7) 0.0298(6) -0.0032(6) 0.0244(5) -0.0044(6)
Co2 0.0365(6) 0.0382(7) 0.0210(5) -0.0022(5) 0.0152(5) -0.0036(6)
Co3 0.0411(7) 0.0292(7) 0.0259(6) -0.0006(6) 0.0057(6) 0.0015(6)
Co4 0.0264(6) 0.0353(7) 0.0200(5) 0.0011(5) 0.0082(4) 0.0028(5)
Dy1 0.0530(4) 0.0331(4) 0.0330(4) 0.000 0.0175(3) 0.000
Dy2 0.0480(4) 0.0332(4) 0.0287(4) 0.000 0.0021(3) 0.000
Dy3 0.0379(3) 0.0283(3) 0.0247(2) -0.0008(2) 0.00851(19) -0.0017(2)
Dy4 0.0360(2) 0.0298(3) 0.0187(2) 0.00103(18) 0.01157(17) -0.0005(2)
Dy5 0.0316(2) 0.0299(3) 0.0188(2) 0.00206(19) 0.00635(18) 0.0017(2)
Dy6 0.0258(2) 0.0322(3) 0.01710(19) -0.00011(18) 0.00815(16) 0.00040(19)
Dy7 0.0310(2) 0.0366(3) 0.0218(2) 0.00016(19) 0.01038(17) 0.0055(2)
Dy8 0.0776(7) 0.0691(7) 0.0522(6) 0.000 0.0234(5) 0.000
N1 0.057(4) 0.037(4) 0.050(4) -0.008(3) 0.036(3) -0.008(4)
N2 0.093(5) 0.052(5) 0.040(4) 0.002(4) 0.045(4) -0.004(5)
N3 0.032(3) 0.046(5) 0.036(4) -0.006(3) 0.020(3) -0.011(3)
N4 0.039(3) 0.039(4) 0.026(3) 0.002(3) 0.016(3) -0.004(3)
N5 0.034(3) 0.045(4) 0.031(3) 0.006(3) 0.016(3) -0.001(3)
N6 0.043(4) 0.049(5) 0.050(5) 0.001(4) 0.010(4) 0.001(4)
N7 0.042(4) 0.057(5) 0.019(4) -0.003(4) -0.002(3) -0.002(4)
N8 0.032(4) 0.045(5) 0.033(4) 0.007(3) 0.010(3) 0.012(3)
N9 0.050(5) 0.078(7) 0.049(5) -0.009(5) 0.014(4) -0.004(5)
N10 0.046(2) 0.042(2) 0.036(2) 0.009(2) 0.0148(18) -0.002(2)
O27 0.046(2) 0.042(2) 0.036(2) 0.009(2) 0.0148(18) -0.002(2)
O28 0.046(2) 0.042(2) 0.036(2) 0.009(2) 0.0148(18) -0.002(2)
O1W 0.048(3) 0.060(4) 0.031(3) 0.001(3) 0.025(3) 0.002(3)
N10' 0.050(2) 0.051(2) 0.039(2) 0.005(2) 0.0168(18) -0.002(2)
O1W' 0.039(4) 0.032(4) 0.033(4) 0.005(4) 0.017(3) -0.005(3)
O28' 0.050(2) 0.051(2) 0.039(2) 0.005(2) 0.0168(18) -0.002(2)
O27' 0.050(2) 0.051(2) 0.039(2) 0.005(2) 0.0168(18) -0.002(2)
N11 0.073(5) 0.067(6) 0.069(5) -0.020(5) 0.047(4) -0.036(5)
N12 0.0505(18) 0.055(2) 0.0619(19) 0.000 0.0254(16) 0.000
N14 0.072(6) 0.127(11) 0.050(5) 0.014(6) 0.034(4) 0.014(7)
N15 0.076(6) 0.058(6) 0.092(7) 0.009(6) 0.045(5) 0.002(5)
N16 0.139(2) 0.133(2) 0.121(2) 0.004(2) 0.0714(17) 0.011(2)
O45 0.139(2) 0.133(2) 0.121(2) 0.004(2) 0.0714(17) 0.011(2)
N16' 0.139(2) 0.133(2) 0.121(2) 0.004(2) 0.0714(17) 0.011(2)
O45' 0.140(4) 0.137(4) 0.127(4) 0.003(3) 0.067(3) 0.007(3)
N17 0.132(12) 0.097(11) 0.114(11) 0.000 0.049(9) 0.000
N18 0.154(13) 0.151(14) 0.131(12) 0.000 0.081(9) 0.000
O1 0.053(2) 0.041(3) 0.039(2) -0.002(2) 0.0272(19) -0.004(2)
O2 0.050(2) 0.039(3) 0.030(2) -0.003(2) 0.0224(19) -0.003(2)
O3 0.042(2) 0.036(2) 0.029(2) 0.004(2) 0.0215(17) 0.000(2)
O4 0.034(2) 0.051(3) 0.028(2) -0.007(2) 0.0184(18) -0.004(2)
O5 0.033(3) 0.053(3) 0.021(2) 0.006(2) 0.013(2) 0.003(3)
O6 0.047(3) 0.050(3) 0.046(3) 0.002(2) 0.021(2) 0.003(2)
O7 0.040(2) 0.037(3) 0.023(2) 0.005(2) 0.004(2) 0.002(2)
O8 0.033(2) 0.042(2) 0.026(2) 0.004(2) 0.0108(17) 0.005(2)
O9 0.055(2) 0.039(2) 0.037(2) 0.002(2) 0.0183(19) 0.002(2)
O10 0.048(3) 0.041(3) 0.036(2) 0.000 0.018(2) 0.000
O11 0.0438(19) 0.037(2) 0.0318(18) 0.0012(18) 0.0189(16) -0.0002(18)
O12 0.0375(19) 0.040(2) 0.0265(18) -0.0042(18) 0.0191(15) 0.0006(18)
O13 0.033(2) 0.037(2) 0.033(2) -0.002(2) 0.0174(18) -0.001(2)
O14 0.056(3) 0.045(3) 0.041(3) 0.000 0.021(2) 0.000
O15 0.044(2) 0.043(3) 0.031(2) 0.000 0.018(2) 0.000
O16 0.049(2) 0.037(2) 0.030(2) 0.005(2) 0.0140(19) 0.001(2)
O17 0.046(2) 0.041(2) 0.0316(19) 0.0035(18) 0.0165(16) -0.0035(19)
O18 0.043(2) 0.034(2) 0.028(2) -0.001(2) 0.0115(18) 0.000(2)
O19 0.038(2) 0.038(2) 0.0244(19) 0.0003(19) 0.0136(16) 0.0011(19)
O20 0.0369(19) 0.037(2) 0.0251(18) 0.0020(18) 0.0163(15) -0.0030(18)
O21 0.036(2) 0.037(2) 0.032(2) 0.0019(19) 0.0202(16) 0.0005(19)
O22 0.034(2) 0.038(2) 0.025(2) 0.000(2) 0.0169(17) 0.002(2)
O23 0.045(2) 0.050(3) 0.037(2) -0.002(2) 0.0221(19) 0.003(2)
O24 0.051(3) 0.046(3) 0.037(2) -0.001(2) 0.015(2) 0.006(2)
O25 0.048(4) 0.111(6) 0.094(6) 0.014(5) 0.010(4) 0.029(5)
O26 0.0441(18) 0.041(2) 0.0321(18) 0.0049(18) 0.0177(16) 0.0019(18)
O29 0.058(3) 0.052(3) 0.042(2) 0.001(2) 0.021(2) -0.005(2)
O30 0.044(2) 0.051(3) 0.039(2) 0.003(2) 0.016(2) 0.001(2)
O31 0.077(4) 0.111(6) 0.089(5) 0.011(5) 0.040(4) -0.011(5)
O32 0.0505(18) 0.055(2) 0.0619(19) 0.000 0.0254(16) 0.000
O33 0.0505(18) 0.055(2) 0.0619(19) 0.000 0.0254(16) 0.000
N13 0.071(4) 0.080(5) 0.089(5) -0.016(4) 0.029(4) 0.030(4)
O34 0.053(3) 0.055(3) 0.056(3) 0.001(3) 0.029(2) 0.000(3)
O35 0.058(3) 0.058(3) 0.059(3) -0.002(3) 0.039(2) -0.004(3)
O36 0.073(5) 0.061(5) 0.070(5) 0.001(4) 0.029(4) 0.009(4)
N13' 0.071(4) 0.080(5) 0.089(5) -0.016(4) 0.029(4) 0.030(4)
O34' 0.058(3) 0.057(3) 0.066(3) -0.005(3) 0.027(3) 0.000(3)
O35' 0.058(3) 0.056(3) 0.058(3) -0.002(3) 0.035(3) 0.002(3)
O36' 0.064(4) 0.068(5) 0.074(5) -0.001(4) 0.039(3) 0.000(4)
O37 0.104(6) 0.142(8) 0.076(6) 0.018(6) 0.034(5) 0.011(6)
O38 0.098(6) 0.082(5) 0.074(5) 0.007(5) 0.022(4) 0.013(5)
O39 0.072(4) 0.091(5) 0.057(4) 0.034(4) 0.024(3) 0.006(4)
O40 0.058(4) 0.065(4) 0.067(4) 0.033(3) 0.029(3) 0.014(3)
O41 0.078(4) 0.078(5) 0.049(4) 0.008(4) 0.026(3) 0.016(4)
O42 0.111(6) 0.077(6) 0.088(6) 0.002(5) 0.032(5) 0.013(5)
O43 0.139(2) 0.133(2) 0.121(2) 0.004(2) 0.0714(17) 0.011(2)
O44 0.139(2) 0.133(2) 0.121(2) 0.004(2) 0.0714(17) 0.011(2)
O46 0.072(5) 0.091(5) 0.061(5) 0.000 0.022(4) 0.000
O47 0.109(6) 0.110(6) 0.105(6) -0.001(6) 0.017(5) 0.007(6)
O48 0.053(5) 0.097(6) 0.065(5) 0.000 0.022(4) 0.000
O49 0.128(9) 0.117(9) 0.125(9) 0.012(8) 0.028(7) 0.012(8)
C1 0.076(5) 0.059(6) 0.062(5) -0.007(4) 0.039(4) 0.003(5)
C2 0.063(5) 0.066(6) 0.076(5) -0.011(5) 0.040(4) -0.006(5)
C3 0.079(7) 0.070(9) 0.152(12) -0.026(8) 0.073(7) -0.032(7)
C4 0.058(6) 0.067(8) 0.098(9) -0.001(7) 0.044(6) -0.008(6)
C5 0.057(6) 0.050(6) 0.043(5) -0.007(5) 0.020(4) -0.009(5)
C6 0.042(5) 0.062(7) 0.061(6) -0.012(5) 0.028(4) -0.010(5)
C7 0.039(7) 0.023(7) 0.093(12) 0.000 0.024(7) 0.000
C8 0.141(9) 0.040(6) 0.059(6) -0.008(5) 0.066(6) -0.003(7)
C9 0.115(7) 0.089(7) 0.070(6) -0.008(5) 0.051(4) 0.006(6)
C10 0.128(7) 0.095(7) 0.082(6) -0.004(6) 0.057(5) 0.010(6)
C11 0.108(6) 0.081(7) 0.064(5) 0.005(5) 0.047(4) 0.005(6)
C12 0.065(6) 0.055(6) 0.035(5) -0.001(5) 0.028(4) -0.007(5)
C13 0.065(5) 0.037(5) 0.017(4) 0.008(4) 0.020(4) 0.002(4)
C14 0.062(6) 0.048(6) 0.016(4) 0.011(4) 0.013(4) 0.010(5)
C15 0.042(4) 0.039(5) 0.024(4) 0.011(4) 0.014(3) -0.001(4)
C16 0.055(5) 0.046(6) 0.036(4) -0.002(4) 0.026(4) 0.001(5)
C17 0.077(6) 0.034(5) 0.047(5) 0.015(4) 0.031(5) 0.005(5)
C18 0.090(7) 0.049(7) 0.063(6) 0.019(5) 0.047(5) 0.014(6)
C19 0.064(5) 0.039(6) 0.092(7) -0.013(5) 0.056(5) -0.014(5)
C20 0.052(5) 0.040(5) 0.037(4) -0.012(4) 0.027(4) -0.008(4)
C21 0.060(5) 0.045(5) 0.039(4) -0.012(4) 0.036(4) -0.013(4)
C22 0.058(5) 0.079(8) 0.038(4) -0.003(5) 0.036(4) -0.006(5)
C23 0.055(5) 0.099(10) 0.061(6) -0.003(6) 0.039(5) -0.002(6)
C24 0.037(5) 0.089(9) 0.042(6) 0.004(6) 0.013(4) -0.001(6)
C25 0.056(5) 0.047(5) 0.030(4) -0.006(4) 0.027(4) -0.019(4)
C26 0.033(4) 0.059(6) 0.031(4) -0.004(4) 0.013(4) -0.004(4)
C27 0.034(4) 0.086(8) 0.030(4) -0.001(5) 0.019(3) 0.006(5)
C28 0.024(4) 0.055(6) 0.030(4) -0.001(4) 0.013(3) -0.011(4)
C29 0.038(4) 0.053(6) 0.037(5) 0.003(4) 0.020(4) 0.004(4)
C30 0.045(5) 0.073(8) 0.051(6) 0.011(5) 0.023(4) 0.017(5)
C31 0.053(5) 0.081(8) 0.051(6) 0.004(6) 0.029(4) 0.017(6)
C32 0.035(5) 0.084(8) 0.032(5) 0.004(5) 0.009(4) -0.009(5)
C33 0.032(4) 0.061(6) 0.036(5) 0.002(5) 0.016(4) 0.001(4)
C34 0.058(6) 0.044(6) 0.062(6) -0.007(5) 0.028(5) 0.007(5)
C35 0.060(3) 0.053(3) 0.118(5) -0.018(3) 0.049(3) -0.002(3)
C36 0.060(3) 0.053(3) 0.118(5) -0.018(3) 0.049(3) -0.002(3)
C37 0.060(3) 0.053(3) 0.118(5) -0.018(3) 0.049(3) -0.002(3)
C38 0.060(3) 0.053(3) 0.118(5) -0.018(3) 0.049(3) -0.002(3)
C39 0.059(6) 0.048(6) 0.038(5) -0.003(5) 0.013(5) -0.007(5)
C40 0.053(8) 0.037(9) 0.130(15) 0.000 0.046(9) 0.000
C41 0.058(6) 0.056(7) 0.050(6) -0.013(5) 0.020(5) -0.003(5)
C42 0.080(8) 0.071(8) 0.012(4) 0.000(5) 0.003(5) 0.015(6)
C43 0.070(7) 0.064(7) 0.030(5) 0.008(5) 0.015(5) 0.008(6)
C44 0.084(7) 0.051(6) 0.021(4) 0.024(4) 0.012(5) 0.001(6)
C45 0.034(5) 0.046(6) 0.030(5) -0.008(4) -0.004(4) -0.005(4)
C46 0.055(5) 0.046(6) 0.015(4) 0.012(4) 0.007(4) 0.009(5)
C47 0.044(5) 0.037(5) 0.032(5) 0.011(4) 0.007(4) -0.002(4)
C48 0.023(4) 0.033(5) 0.025(4) -0.001(4) 0.005(3) 0.001(3)
C49 0.039(5) 0.038(5) 0.016(4) 0.012(4) 0.003(3) 0.009(4)
C50 0.055(5) 0.057(7) 0.046(5) -0.005(5) 0.031(4) 0.005(5)
C51 0.058(6) 0.041(6) 0.036(5) 0.007(5) 0.008(5) 0.010(5)
C52 0.047(5) 0.033(5) 0.083(7) -0.002(5) 0.037(5) 0.009(4)
C53 0.041(4) 0.035(5) 0.042(5) -0.008(4) 0.023(4) -0.001(4)
O2W 0.110(6) 0.116(6) 0.110(6) 0.029(5) 0.008(5) 0.008(5)
O3W 0.104(6) 0.125(7) 0.117(6) -0.026(6) 0.050(5) -0.001(6)
O4W 0.089(5) 0.102(5) 0.075(5) 0.000 0.018(5) 0.000
O5W 0.084(5) 0.093(5) 0.092(5) 0.009(4) 0.024(4) -0.018(4)
O6W 0.085(8) 0.110(8) 0.088(8) 0.000 0.003(7) 0.000
O7W 0.054(3) 0.059(3) 0.049(3) 0.013(3) 0.015(2) 0.008(3)
O8W 0.154(5) 0.158(6) 0.141(5) 0.000 0.054(5) 0.000
O9W 0.076(4) 0.054(4) 0.058(4) -0.001(4) 0.029(3) 0.001(4)
O10W 0.073(3) 0.061(4) 0.058(3) -0.002(3) 0.024(3) 0.000(3)
O11W 0.071(4) 0.073(4) 0.066(4) 0.002(3) 0.034(3) 0.006(3)
O12W 0.065(4) 0.074(5) 0.067(4) 0.009(4) 0.033(3) 0.006(4)

loop_
_atom_type_symbol
_atom_type_description
_atom_type_scat_dispersion_real
_atom_type_scat_dispersion_imag
_atom_type_scat_source
C C 0.0181 0.0091 'International Tables Vol C Tables 4.2.6.8 and 6.1.1.4'
H H 0.0000 0.0000 'International Tables Vol C Tables 4.2.6.8 and 6.1.1.4'
N N 0.0311 0.0180 'International Tables Vol C Tables 4.2.6.8 and 6.1.1.4'
O O 0.0492 0.0322 'International Tables Vol C Tables 4.2.6.8 and 6.1.1.4'
Co Co -2.3653 3.6143 'International Tables Vol C Tables 4.2.6.8 and 6.1.1.4'
Dy Dy -9.8046 9.8477 'International Tables Vol C Tables 4.2.6.8 and 6.1.1.4'

loop_
_geom_angle_atom_site_label_1
_geom_angle_atom_site_label_2
_geom_angle_atom_site_label_3
_geom_angle
_geom_angle_site_symmetry_1
_geom_angle_site_symmetry_3
O9 Co1 O11 85.4(3) . .
O9 Co1 O2 112.6(3) . .
O11 Co1 O2 82.7(3) . .
O9 Co1 N2 91.1(3) . .
O11 Co1 N2 155.3(3) . .
O2 Co1 N2 76.1(3) . .
O9 Co1 O1 79.8(3) . .
O11 Co1 O1 95.1(3) . .
O2 Co1 O1 167.1(2) . .
N2 Co1 O1 108.3(3) . .
O9 Co1 N1 151.9(3) . .
O11 Co1 N1 109.3(3) . .
O2 Co1 N1 93.4(3) . .
N2 Co1 N1 84.7(4) . .
O1 Co1 N1 75.3(3) . .
O13 Co2 O3 117.9(2) . .
O13 Co2 O12 84.0(3) . .
O3 Co2 O12 81.7(2) . .
O13 Co2 N4 149.2(3) . .
O3 Co2 N4 91.8(3) . .
O12 Co2 N4 110.1(3) . .
O13 Co2 O4 79.6(2) . .
O3 Co2 O4 156.7(3) . .
O12 Co2 O4 85.3(2) . .
N4 Co2 O4 74.7(3) . .
O13 Co2 N3 90.8(3) . .
O3 Co2 N3 75.3(3) . .
O12 Co2 N3 150.8(2) . .
N4 Co2 N3 88.8(3) . .
O4 Co2 N3 122.2(3) . .
O16 Co3 O7 114.4(3) . .
O16 Co3 O17 85.4(3) . .
O7 Co3 O17 81.5(2) . .
O16 Co3 O6 80.4(3) . .
O7 Co3 O6 162.6(3) . .
O17 Co3 O6 91.1(3) . .
O16 Co3 N6 150.0(3) . .
O7 Co3 N6 93.4(3) . .
O17 Co3 N6 110.9(3) . .
O6 Co3 N6 74.5(3) . .
O16 Co3 N7 88.6(3) . .
O7 Co3 N7 76.3(3) . .
O17 Co3 N7 152.2(3) . .
O6 Co3 N7 114.6(3) . .
N6 Co3 N7 87.2(4) . .
O21 Co4 O20 85.6(2) . .
O21 Co4 O8 116.0(3) . .
O20 Co4 O8 81.8(2) . .
O21 Co4 O5 78.9(3) . 2_656
O20 Co4 O5 90.3(3) . 2_656
O8 Co4 O5 162.3(3) . 2_656
O21 Co4 N8 89.4(3) . .
O20 Co4 N8 151.7(3) . .
O8 Co4 N8 75.5(3) . .
O5 Co4 N8 116.0(3) 2_656 .
O21 Co4 N5 150.1(3) . 2_656
O20 Co4 N5 107.4(3) . 2_656
O8 Co4 N5 92.8(3) . 2_656
O5 Co4 N5 74.3(3) 2_656 2_656
N8 Co4 N5 90.6(3) . 2_656
O14 Dy1 O10 76.5(4) . .
O14 Dy1 O10W 50.6(3) . 6_575
O10 Dy1 O10W 125.7(2) . 6_575
O14 Dy1 O10W 50.6(3) . .
O10 Dy1 O10W 125.7(2) . .
O10W Dy1 O10W 20.3(3) 6_575 .
O14 Dy1 O1 140.2(2) . .
O10 Dy1 O1 82.9(3) . .
O10W Dy1 O1 145.1(2) 6_575 .
O10W Dy1 O1 128.5(2) . .
O14 Dy1 O1 140.2(2) . 6_575
O10 Dy1 O1 82.9(3) . 6_575
O10W Dy1 O1 128.5(2) 6_575 6_575
O10W Dy1 O1 145.1(2) . 6_575
O1 Dy1 O1 68.1(3) . 6_575
O14 Dy1 O9 74.23(19) . .
O10 Dy1 O9 73.73(19) . .
O10W Dy1 O9 99.2(2) 6_575 .
O10W Dy1 O9 80.2(2) . .
O1 Dy1 O9 67.4(2) . .
O1 Dy1 O9 131.6(2) 6_575 .
O14 Dy1 O9 74.23(19) . 6_575
O10 Dy1 O9 73.73(19) . 6_575
O10W Dy1 O9 80.2(2) 6_575 6_575
O10W Dy1 O9 99.2(2) . 6_575
O1 Dy1 O9 131.6(2) . 6_575
O1 Dy1 O9 67.4(2) 6_575 6_575
O9 Dy1 O9 138.8(4) . 6_575
O14 Dy1 O9W 130.0(3) . .
O10 Dy1 O9W 151.5(2) . .
O10W Dy1 O9W 82.64(7) 6_575 .
O10W Dy1 O9W 79.38(5) . .
O1 Dy1 O9W 69.5(2) . .
O1 Dy1 O9W 80.1(2) 6_575 .
O9 Dy1 O9W 101.1(3) . .
O9 Dy1 O9W 119.4(2) 6_575 .
O14 Dy1 O9W 130.0(3) . 6_575
O10 Dy1 O9W 151.5(2) . 6_575
O10W Dy1 O9W 79.38(5) 6_575 6_575
O10W Dy1 O9W 82.64(7) . 6_575
O1 Dy1 O9W 80.1(2) . 6_575
O1 Dy1 O9W 69.5(2) 6_575 6_575
O9 Dy1 O9W 119.4(3) . 6_575
O9 Dy1 O9W 101.1(2) 6_575 6_575
O9W Dy1 O9W 18.3(3) . 6_575
O14 Dy1 Dy3 60.2(2) . .
O10 Dy1 Dy3 38.20(12) . .
O10W Dy1 Dy3 107.27(9) 6_575 .
O10W Dy1 Dy3 96.35(10) . .
O1 Dy1 Dy3 82.60(18) . .
O1 Dy1 Dy3 117.56(17) 6_575 .
O9 Dy1 Dy3 38.49(19) . .
O9 Dy1 Dy3 101.9(2) 6_575 .
O9W Dy1 Dy3 138.73(15) . .
O9W Dy1 Dy3 156.86(15) 6_575 .
O14 Dy1 Dy3 60.2(2) . 6_575
O10 Dy1 Dy3 38.20(12) . 6_575
O10W Dy1 Dy3 96.35(10) 6_575 6_575
O10W Dy1 Dy3 107.27(9) . 6_575
O1 Dy1 Dy3 117.56(17) . 6_575
O1 Dy1 Dy3 82.60(18) 6_575 6_575
O9 Dy1 Dy3 101.9(2) . 6_575
O9 Dy1 Dy3 38.49(19) 6_575 6_575
O9W Dy1 Dy3 156.86(15) . 6_575
O9W Dy1 Dy3 138.73(15) 6_575 6_575
Dy3 Dy1 Dy3 63.71(2) . 6_575
O14 Dy2 O15 75.7(4) . .
O14 Dy2 O11W 61.3(2) . .
O15 Dy2 O11W 135.0(3) . .
O14 Dy2 O11W 61.3(2) . 6_575
O15 Dy2 O11W 135.0(3) . 6_575
O11W Dy2 O11W 23.5(3) . 6_575
O14 Dy2 O6 138.7(2) . 6_575
O15 Dy2 O6 81.5(3) . 6_575
O11W Dy2 O6 122.7(2) . 6_575
O11W Dy2 O6 140.3(2) 6_575 6_575
O14 Dy2 O6 138.7(2) . .
O15 Dy2 O6 81.5(3) . .
O11W Dy2 O6 140.3(2) . .
O11W Dy2 O6 122.7(2) 6_575 .
O6 Dy2 O6 68.5(4) 6_575 .
O14 Dy2 O16 73.66(19) . .
O15 Dy2 O16 73.72(15) . .
O11W Dy2 O16 103.9(2) . .
O11W Dy2 O16 81.9(2) 6_575 .
O6 Dy2 O16 131.5(3) 6_575 .
O6 Dy2 O16 67.1(3) . .
O14 Dy2 O16 73.66(19) . 6_575
O15 Dy2 O16 73.72(15) . 6_575
O11W Dy2 O16 81.9(2) . 6_575
O11W Dy2 O16 103.9(2) 6_575 6_575
O6 Dy2 O16 67.1(3) 6_575 6_575
O6 Dy2 O16 131.5(3) . 6_575
O16 Dy2 O16 138.3(3) . 6_575
O14 Dy2 O12W 128.1(2) . 6_575
O15 Dy2 O12W 154.0(3) . 6_575
O11W Dy2 O12W 66.8 . 6_575
O11W Dy2 O12W 70.9 6_575 6_575
O6 Dy2 O12W 73.09(18) 6_575 6_575
O6 Dy2 O12W 83.88(18) . 6_575
O16 Dy2 O12W 119.6(2) . 6_575
O16 Dy2 O12W 100.8(2) 6_575 6_575
O14 Dy2 O12W 128.1(2) . .
O15 Dy2 O12W 154.0(3) . .
O11W Dy2 O12W 70.9 . .
O11W Dy2 O12W 66.8 6_575 .
O6 Dy2 O12W 83.88(18) 6_575 .
O6 Dy2 O12W 73.09(18) . .
O16 Dy2 O12W 100.8(2) . .
O16 Dy2 O12W 119.6(2) 6_575 .
O12W Dy2 O12W 18.8(3) 6_575 .
O14 Dy2 Dy3 60.04(19) . .
O15 Dy2 Dy3 37.81(14) . .
O11W Dy2 Dy3 116.98(9) . .
O11W Dy2 Dy3 103.84(11) 6_575 .
O6 Dy2 Dy3 115.79(16) 6_575 .
O6 Dy2 Dy3 80.92(16) . .
O16 Dy2 Dy3 38.52(14) . .
O16 Dy2 Dy3 101.66(14) 6_575 .
O12W Dy2 Dy3 157.49(16) 6_575 .
O12W Dy2 Dy3 138.72(16) . .
O14 Dy2 Dy3 60.04(19) . 6_575
O15 Dy2 Dy3 37.81(14) . 6_575
O11W Dy2 Dy3 103.84(11) . 6_575
O11W Dy2 Dy3 116.98(9) 6_575 6_575
O6 Dy2 Dy3 80.92(16) 6_575 6_575
O6 Dy2 Dy3 115.79(16) . 6_575
O16 Dy2 Dy3 101.66(14) . 6_575
O16 Dy2 Dy3 38.52(14) 6_575 6_575
O12W Dy2 Dy3 138.72(16) 6_575 6_575
O12W Dy2 Dy3 157.49(16) . 6_575
Dy3 Dy2 Dy3 63.56(2) . 6_575
O14 Dy2 H14B 21.2 . .
O15 Dy2 H14B 84.4 . .
O11W Dy2 H14B 60.2 . .
O11W Dy2 H14B 50.7 6_575 .
O6 Dy2 H14B 159.4 6_575 .
O6 Dy2 H14B 124.0 . .
O16 Dy2 H14B 56.9 . .
O16 Dy2 H14B 94.6 6_575 .
O12W Dy2 H14B 121.7 6_575 .
O12W Dy2 H14B 114.5 . .
Dy3 Dy2 H14B 56.8 . .
Dy3 Dy2 H14B 78.7 6_575 .
O1W Dy3 O15 79.4(3) . .
O1W Dy3 O9 139.1(2) . .
O15 Dy3 O9 114.2(3) . .
O1W Dy3 O16 140.8(3) . .
O15 Dy3 O16 73.1(2) . .
O9 Dy3 O16 78.7(2) . .
O1W Dy3 O18 98.1(2) . .
O15 Dy3 O18 145.1(3) . .
O9 Dy3 O18 90.5(2) . .
O16 Dy3 O18 89.3(2) . .
O1W Dy3 O10 78.5(3) . .
O15 Dy3 O10 68.3(3) . .
O9 Dy3 O10 72.4(3) . .
O16 Dy3 O10 114.9(3) . .
O18 Dy3 O10 145.8(3) . .
O1W Dy3 O17 77.9(2) . .
O15 Dy3 O17 77.9(3) . .
O9 Dy3 O17 141.0(2) . .
O16 Dy3 O17 69.5(2) . .
O18 Dy3 O17 67.7(2) . .
O10 Dy3 O17 141.7(3) . .
O1W Dy3 O11 77.0(2) . .
O15 Dy3 O11 142.1(2) . .
O9 Dy3 O11 69.4(2) . .
O16 Dy3 O11 140.1(2) . .
O18 Dy3 O11 68.1(2) . .
O10 Dy3 O11 78.1(2) . .
O17 Dy3 O11 124.6(2) . .
O1W Dy3 Dy1 114.77(19) . .
O15 Dy3 Dy1 82.6(2) . .
O9 Dy3 Dy1 38.44(17) . .
O16 Dy3 Dy1 89.00(18) . .
O18 Dy3 Dy1 127.96(18) . .
O10 Dy3 Dy1 36.9(2) . .
O17 Dy3 Dy1 154.28(14) . .
O11 Dy3 Dy1 80.94(16) . .
O1W Dy3 Dy2 115.43(17) . .
O15 Dy3 Dy2 36.62(19) . .
O9 Dy3 Dy2 89.22(16) . .
O16 Dy3 Dy2 39.02(16) . .
O18 Dy3 Dy2 127.07(14) . .
O10 Dy3 Dy2 83.16(19) . .
O17 Dy3 Dy2 80.19(14) . .
O11 Dy3 Dy2 154.99(16) . .
Dy1 Dy3 Dy2 74.15(2) . .
O1W Dy3 Dy5 75.76(18) . .
O15 Dy3 Dy5 112.1(2) . .
O9 Dy3 Dy5 125.72(17) . .
O16 Dy3 Dy5 89.22(17) . .
O18 Dy3 Dy5 36.05(18) . .
O10 Dy3 Dy5 153.6(2) . .
O17 Dy3 Dy5 35.62(15) . .
O11 Dy3 Dy5 90.26(16) . .
Dy1 Dy3 Dy5 163.94(2) . .
Dy2 Dy3 Dy5 113.37(2) . .
O11 Dy4 O12 140.6(2) . .
O11 Dy4 O18 70.6(2) . .
O12 Dy4 O18 139.7(2) . .
O11 Dy4 O26 84.1(2) . .
O12 Dy4 O26 87.7(2) . .
O18 Dy4 O26 67.9(2) . .
O11 Dy4 O19 140.4(2) . .
O12 Dy4 O19 68.7(2) . .
O18 Dy4 O19 72.6(2) . .
O26 Dy4 O19 68.9(2) . .
O11 Dy4 O2 69.8(2) . .
O12 Dy4 O2 132.3(2) . .
O18 Dy4 O2 73.9(2) . .
O26 Dy4 O2 139.1(2) . .
O19 Dy4 O2 113.0(2) . .
O11 Dy4 O3 134.4(2) . .
O12 Dy4 O3 69.1(2) . .
O18 Dy4 O3 109.3(2) . .
O26 Dy4 O3 139.9(2) . .
O19 Dy4 O3 72.2(2) . .
O2 Dy4 O3 66.9(2) . .
O11 Dy4 O23 80.0(2) . .
O12 Dy4 O23 76.5(2) . .
O18 Dy4 O23 143.7(2) . .
O26 Dy4 O23 130.5(2) . .
O19 Dy4 O23 139.6(2) . .
O2 Dy4 O23 76.3(2) . .
O3 Dy4 O23 76.7(2) . .
O11 Dy4 O24 70.0(2) . .
O12 Dy4 O24 70.6(2) . .
O18 Dy4 O24 130.9(2) . .
O26 Dy4 O24 79.9(2) . .
O19 Dy4 O24 128.8(2) . .
O2 Dy4 O24 117.1(2) . .
O3 Dy4 O24 119.1(2) . .
O23 Dy4 O24 50.6(3) . .
O11 Dy4 Dy5 99.54(16) . .
O12 Dy4 Dy5 99.43(16) . .
O18 Dy4 Dy5 41.27(18) . .
O26 Dy4 Dy5 41.59(15) . .
O19 Dy4 Dy5 41.34(15) . .
O2 Dy4 Dy5 111.27(15) . .
O3 Dy4 Dy5 108.71(15) . .
O23 Dy4 Dy5 171.85(17) . .
O24 Dy4 Dy5 121.5(2) . .
O11 Dy4 Dy6 146.28(17) . .
O12 Dy4 Dy6 37.18(15) . .
O18 Dy4 Dy6 102.58(18) . .
O26 Dy4 Dy6 63.43(16) . .
O19 Dy4 Dy6 35.66(13) . .
O2 Dy4 Dy6 141.76(15) . .
O3 Dy4 Dy6 79.31(16) . .
O23 Dy4 Dy6 113.69(16) . .
O24 Dy4 Dy6 94.32(18) . .
Dy5 Dy4 Dy6 62.507(15) . .
O11 Dy4 Dy3 37.88(16) . .
O12 Dy4 Dy3 148.35(16) . .
O18 Dy4 Dy3 36.07(15) . .
O26 Dy4 Dy3 61.31(15) . .
O19 Dy4 Dy3 102.59(14) . .
O2 Dy4 Dy3 79.35(15) . .
O3 Dy4 Dy3 139.16(13) . .
O23 Dy4 Dy3 117.80(16) . .
O24 Dy4 Dy3 96.11(16) . .
Dy5 Dy4 Dy3 62.324(15) . .
Dy6 Dy4 Dy3 120.568(19) . .
O11 Dy4 H19B 128.8 . .
O12 Dy4 H19B 86.3 . .
O18 Dy4 H19B 58.2 . .
O26 Dy4 H19B 77.7 . .
O19 Dy4 H19B 19.9 . .
O2 Dy4 H19B 94.5 . .
O3 Dy4 H19B 68.9 . .
O23 Dy4 H19B 145.2 . .
O24 Dy4 H19B 148.2 . .
Dy5 Dy4 H19B 39.8 . .
Dy6 Dy4 H19B 55.4 . .
Dy3 Dy4 H19B 92.6 . .
O17 Dy5 O20 141.4(2) . .
O17 Dy5 O19 140.6(2) . .
O20 Dy5 O19 69.1(2) . .
O17 Dy5 O18 69.8(2) . .
O20 Dy5 O18 139.6(2) . .
O19 Dy5 O18 72.6(2) . .
O17 Dy5 O26 86.0(2) . .
O20 Dy5 O26 86.8(2) . .
O19 Dy5 O26 68.9(2) . .
O18 Dy5 O26 67.5(2) . .
O17 Dy5 O7 68.9(2) . .
O20 Dy5 O7 133.8(2) . .
O19 Dy5 O7 110.1(2) . .
O18 Dy5 O7 72.1(2) . .
O26 Dy5 O7 137.7(2) . .
O17 Dy5 O8 132.3(2) . .
O20 Dy5 O8 68.7(2) . .
O19 Dy5 O8 73.6(2) . .
O18 Dy5 O8 112.2(2) . .
O26 Dy5 O8 140.6(2) . .
O7 Dy5 O8 67.3(2) . .
O17 Dy5 O30 77.9(3) . .
O20 Dy5 O30 79.3(2) . .
O19 Dy5 O30 141.4(2) . .
O18 Dy5 O30 141.0(2) . .
O26 Dy5 O30 132.2(2) . .
O7 Dy5 O30 76.4(2) . .
O8 Dy5 O30 74.5(2) . .
O17 Dy5 O29 71.1(2) . .
O20 Dy5 O29 70.4(2) . .
O19 Dy5 O29 130.1(2) . .
O18 Dy5 O29 130.6(2) . .
O26 Dy5 O29 81.0(2) . .
O7 Dy5 O29 118.9(2) . .
O8 Dy5 O29 116.2(3) . .
O30 Dy5 O29 51.2(2) . .
O17 Dy5 N11 74.0(3) . .
O20 Dy5 N11 72.4(3) . .
O19 Dy5 N11 141.5(3) . .
O18 Dy5 N11 143.8(3) . .
O26 Dy5 N11 108.1(3) . .
O7 Dy5 N11 97.2(3) . .
O8 Dy5 N11 93.7(3) . .
O30 Dy5 N11 24.1(2) . .
O29 Dy5 N11 27.2(3) . .
O17 Dy5 Dy4 99.82(18) . .
O20 Dy5 Dy4 99.34(15) . .
O19 Dy5 Dy4 41.63(16) . .
O18 Dy5 Dy4 40.99(14) . .
O26 Dy5 Dy4 41.29(17) . .
O7 Dy5 Dy4 108.63(19) . .
O8 Dy5 Dy4 111.05(16) . .
O30 Dy5 Dy4 173.46(17) . .
O29 Dy5 Dy4 122.24(17) . .
N11 Dy5 Dy4 149.4(2) . .
O17 Dy5 Dy3 37.71(18) . .
O20 Dy5 Dy3 147.18(14) . .
O19 Dy5 Dy3 102.95(16) . .
O18 Dy5 Dy3 36.22(15) . .
O26 Dy5 Dy3 61.30(16) . .
O7 Dy5 Dy3 78.98(17) . .
O8 Dy5 Dy3 141.62(16) . .
O30 Dy5 Dy3 115.60(17) . .
O29 Dy5 Dy3 95.56(19) . .
N11 Dy5 Dy3 108.7(2) . .
Dy4 Dy5 Dy3 62.389(15) . .
O17 Dy5 H19B 129.5 . .
O20 Dy5 H19B 86.2 . .
O19 Dy5 H19B 20.5 . .
O18 Dy5 H19B 59.9 . .
O26 Dy5 H19B 80.1 . .
O7 Dy5 H19B 90.1 . .
O8 Dy5 H19B 68.4 . .
O30 Dy5 H19B 142.9 . .
O29 Dy5 H19B 150.6 . .
N11 Dy5 H19B 156.2 . .
Dy4 Dy5 H19B 42.8 . .
Dy3 Dy5 H19B 94.9 . .
O19 Dy6 O1W' 93.8(4) . .
O19 Dy6 O27 98.1(4) . .
O1W' Dy6 O27 4.4(6) . .
O19 Dy6 O22 145.7(2) . .
O1W' Dy6 O22 81.0(5) . .
O27 Dy6 O22 78.0(5) . .
O19 Dy6 O22 144.9(2) . 2_656
O1W' Dy6 O22 80.2(4) . 2_656
O27 Dy6 O22 76.1(3) . 2_656
O22 Dy6 O22 68.0(2) . 2_656
O19 Dy6 O21 91.4(2) . .
O1W' Dy6 O21 140.1(5) . .
O27 Dy6 O21 140.3(5) . .
O22 Dy6 O21 72.8(2) . .
O22 Dy6 O21 115.3(2) 2_656 .
O19 Dy6 O13 91.1(2) . .
O1W' Dy6 O13 140.5(5) . .
O27 Dy6 O13 139.0(4) . .
O22 Dy6 O13 114.5(2) . .
O22 Dy6 O13 73.7(2) 2_656 .
O21 Dy6 O13 78.8(2) . .
O19 Dy6 O12 68.2(2) . .
O1W' Dy6 O12 77.0(6) . .
O27 Dy6 O12 77.9(5) . .
O22 Dy6 O12 141.00(18) . .
O22 Dy6 O12 76.8(2) 2_656 .
O21 Dy6 O12 140.5(2) . .
O13 Dy6 O12 68.6(2) . .
O19 Dy6 O20 68.1(2) . .
O1W' Dy6 O20 75.8(4) . .
O27 Dy6 O20 78.4(4) . .
O22 Dy6 O20 77.8(2) . .
O22 Dy6 O20 140.7(2) 2_656 .
O21 Dy6 O20 69.7(2) . .
O13 Dy6 O20 141.03(19) . .
O12 Dy6 O20 125.9(2) . .
O19 Dy6 Dy7 129.25(15) . .
O1W' Dy6 Dy7 116.4(5) . .
O27 Dy6 Dy7 113.8(5) . .
O22 Dy6 Dy7 36.27(14) . .
O22 Dy6 Dy7 82.99(15) 2_656 .
O21 Dy6 Dy7 39.22(15) . .
O13 Dy6 Dy7 89.45(16) . .
O12 Dy6 Dy7 153.49(14) . .
O20 Dy6 Dy7 80.51(15) . .
O19 Dy6 Dy7 128.76(16) . 2_656
O1W' Dy6 Dy7 115.4(4) . 2_656
O27 Dy6 Dy7 111.6(3) . 2_656
O22 Dy6 Dy7 82.87(14) . 2_656
O22 Dy6 Dy7 36.15(15) 2_656 2_656
O21 Dy6 Dy7 91.03(14) . 2_656
O13 Dy6 Dy7 39.72(13) . 2_656
O12 Dy6 Dy7 78.15(13) . 2_656
O20 Dy6 Dy7 155.92(15) . 2_656
Dy7 Dy6 Dy7 75.413(18) . 2_656
O19 Dy6 Dy4 36.40(15) . .
O1W' Dy6 Dy4 72.1(5) . .
O27 Dy6 Dy4 75.4(5) . .
O22 Dy6 Dy4 152.74(15) . .
O22 Dy6 Dy4 110.57(16) 2_656 .
O21 Dy6 Dy4 126.74(15) . .
O13 Dy6 Dy4 89.84(16) . .
O12 Dy6 Dy4 35.87(13) . .
O20 Dy6 Dy4 91.09(15) . .
Dy7 Dy6 Dy4 165.608(16) . .
Dy7 Dy6 Dy4 112.407(18) 2_656 .
O19 Dy6 H22B 126.6 . .
O1W' Dy6 H22B 72.6 . .
O27 Dy6 H22B 70.8 . .
O22 Dy6 H22B 19.9 . .
O22 Dy6 H22B 84.9 2_656 .
O21 Dy6 H22B 72.6 . .
O13 Dy6 H22B 132.1 . .
O12 Dy6 H22B 146.7 . .
O20 Dy6 H22B 58.5 . .
Dy7 Dy6 H22B 45.0 . .
Dy7 Dy6 H22B 102.8 2_656 .
Dy4 Dy6 H22B 138.1 . .
O22 Dy7 O32 73.2(3) . .
O22 Dy7 O33 126.5(3) . .
O32 Dy7 O33 53.3(3) . .
O22 Dy7 O4 81.9(2) . 2_656
O32 Dy7 O4 136.0(2) . 2_656
O33 Dy7 O4 136.5(3) . 2_656
O22 Dy7 O5 81.2(2) . 2_656
O32 Dy7 O5 137.6(2) . 2_656
O33 Dy7 O5 138.2(2) . 2_656
O4 Dy7 O5 69.9(2) 2_656 2_656
O22 Dy7 O21 74.2(2) . .
O32 Dy7 O21 73.93(15) . .
O33 Dy7 O21 89.5(3) . .
O4 Dy7 O21 132.9(2) 2_656 .
O5 Dy7 O21 66.8(2) 2_656 .
O22 Dy7 O13 74.8(2) . 2_656
O32 Dy7 O13 72.21(17) . 2_656
O33 Dy7 O13 88.1(2) . 2_656
O4 Dy7 O13 66.5(2) 2_656 2_656
O5 Dy7 O13 132.5(2) 2_656 2_656
O21 Dy7 O13 139.2(2) . 2_656
O22 Dy7 O34 154.2(3) . .
O32 Dy7 O34 118.8(4) . .
O33 Dy7 O34 69.4(4) . .
O4 Dy7 O34 99.2(3) 2_656 .
O5 Dy7 O34 75.2(3) 2_656 .
O21 Dy7 O34 87.0(3) . .
O13 Dy7 O34 129.4(3) 2_656 .
O22 Dy7 O34' 147.6(3) . .
O32 Dy7 O34' 133.9(5) . .
O33 Dy7 O34' 82.7(4) . .
O4 Dy7 O34' 84.1(4) 2_656 .
O5 Dy7 O34' 66.6(3) 2_656 .
O21 Dy7 O34' 95.0(3) . .
O13 Dy7 O34' 125.0(3) 2_656 .
O34 Dy7 O34' 15.4(5) . .
O22 Dy7 O35' 152.0(3) . .
O32 Dy7 O35' 109.3(4) . .
O33 Dy7 O35' 62.6(4) . .
O4 Dy7 O35' 77.8(4) 2_656 .
O5 Dy7 O35' 109.1(3) 2_656 .
O21 Dy7 O35' 133.8(3) . .
O13 Dy7 O35' 79.5(3) 2_656 .
O34 Dy7 O35' 49.9(3) . .
O34' Dy7 O35' 48.4(3) . .
O22 Dy7 O35 146.5(3) . .
O32 Dy7 O35 123.7(4) . .
O33 Dy7 O35 76.7(4) . .
O4 Dy7 O35 66.1(3) 2_656 .
O5 Dy7 O35 96.0(3) 2_656 .
O21 Dy7 O35 135.4(2) . .
O13 Dy7 O35 83.3(3) 2_656 .
O34 Dy7 O35 48.4(3) . .
O34' Dy7 O35 41.8(3) . .
O35' Dy7 O35 14.7(4) . .
O22 Dy7 N12 97.9(3) . .
O32 Dy7 N12 24.7(4) . .
O33 Dy7 N12 28.7(3) . .
O4 Dy7 N12 143.71(13) 2_656 .
O5 Dy7 N12 146.20(16) 2_656 .
O21 Dy7 N12 80.37(17) . .
O13 Dy7 N12 78.33(17) 2_656 .
O34 Dy7 N12 96.1(4) . .
O34' Dy7 N12 110.5(4) . .
O35' Dy7 N12 87.5(4) . .
O35 Dy7 N12 102.2(4) . .
O6W Dy8 O2W 140.8(4) . 6_575
O6W Dy8 O2W 140.8(4) . .
O2W Dy8 O2W 76.8(7) 6_575 .
O6W Dy8 O3W 78.8(5) . .
O2W Dy8 O3W 116.8(5) 6_575 .
O2W Dy8 O3W 71.0(5) . .
O6W Dy8 O3W 78.8(5) . 6_575
O2W Dy8 O3W 71.0(5) 6_575 6_575
O2W Dy8 O3W 116.8(5) . 6_575
O3W Dy8 O3W 77.3(7) . 6_575
O6W Dy8 O4W 113.6(7) . .
O2W Dy8 O4W 78.3(5) 6_575 .
O2W Dy8 O4W 78.3(5) . .
O3W Dy8 O4W 140.4(4) . .
O3W Dy8 O4W 140.4(4) 6_575 .
O6W Dy8 O5W 71.1(4) . .
O2W Dy8 O5W 144.8(5) 6_575 .
O2W Dy8 O5W 78.0(4) . .
O3W Dy8 O5W 76.8(5) . .
O3W Dy8 O5W 143.4(4) 6_575 .
O4W Dy8 O5W 72.9(4) . .
O6W Dy8 O5W 71.1(4) . 6_575
O2W Dy8 O5W 78.0(4) 6_575 6_575
O2W Dy8 O5W 144.8(5) . 6_575
O3W Dy8 O5W 143.4(4) . 6_575
O3W Dy8 O5W 76.8(5) 6_575 6_575
O4W Dy8 O5W 72.9(4) . 6_575
O5W Dy8 O5W 111.3(6) . 6_575
O6W Dy8 H3WB 62.1 . .
O2W Dy8 H3WB 137.7 6_575 .
O2W Dy8 H3WB 82.1 . .
O3W Dy8 H3WB 20.9 . .
O3W Dy8 H3WB 87.0 6_575 .
O4W Dy8 H3WB 132.4 . .
O5W Dy8 H3WB 60.8 . .
O5W Dy8 H3WB 132.6 6_575 .
O6W Dy8 H5WA 90.1 . .
O2W Dy8 H5WA 127.6 6_575 .
O2W Dy8 H5WA 59.2 . .
O3W Dy8 H5WA 76.1 . .
O3W Dy8 H5WA 152.7 6_575 .
O4W Dy8 H5WA 66.8 . .
O5W Dy8 H5WA 19.3 . .
O5W Dy8 H5WA 123.2 6_575 .
H3WB Dy8 H5WA 65.9 . .
C1 N1 C5 117.0(10) . .
C1 N1 Co1 127.9(8) . .
C5 N1 Co1 114.9(6) . .
C12 N2 C8 120.8(10) . .
C12 N2 Co1 115.2(7) . .
C8 N2 Co1 123.9(8) . .
C16 N3 C20 117.3(8) . .
C16 N3 Co2 114.3(7) . .
C20 N3 Co2 128.4(6) . .
C21 N4 C25 116.9(9) . .
C21 N4 Co2 127.9(6) . .
C25 N4 Co2 115.1(7) . .
C33 N5 C29 117.7(9) . .
C33 N5 Co4 126.6(8) . 2_656
C29 N5 Co4 115.4(6) . 2_656
C38 N6 C34 116.9(11) . .
C38 N6 Co3 117.0(9) . .
C34 N6 Co3 126.1(8) . .
C41 N7 C45 116.5(10) . .
C41 N7 Co3 128.8(8) . .
C45 N7 Co3 114.4(6) . .
C53 N8 C49 117.9(8) . .
C53 N8 Co4 127.5(7) . .
C49 N8 Co4 114.6(6) . .
O25 N9 O23 122.2(12) . .
O25 N9 O24 120.7(11) . .
O23 N9 O24 117.1(9) . .
O26 N10 O27 133.2(14) . .
O26 N10 O28 99.0(11) . .
O27 N10 O28 126.8(15) . .
O26 N10 H1WC 124.6 . .
O27 N10 H1WC 39.0 . .
O28 N10 H1WC 123.3 . .
O26 N10 H1WD 118.3 . .
O27 N10 H1WD 42.6 . .
O28 N10 H1WD 109.9 . .
H1WC N10 H1WD 81.6 . .
N10 O27 Dy6 112.7(11) . .
N10 O27 H1WC 45.7 . .
Dy6 O27 H1WC 106.7 . .
N10 O27 H1WD 48.6 . .
Dy6 O27 H1WD 104.6 . .
H1WC O27 H1WD 94.4 . .
Dy3 O1W H1WA 109.9 . .
Dy3 O1W H1WB 110.6 . .
H1WA O1W H1WB 108.7 . .
O26 N10' O28' 99.9(13) . .
O26 N10' H1WA 128.7 . .
O28' N10' H1WA 121.0 . .
O26 N10' H1WB 126.3 . .
O28' N10' H1WB 107.5 . .
H1WA N10' H1WB 71.8 . .
Dy6 O1W' H1WC 111.3 . .
Dy6 O1W' H1WD 111.9 . .
H1WC O1W' H1WD 108.5 . .
O30 N11 O31 121.0(10) . .
O30 N11 O29 118.6(10) . .
O31 N11 O29 120.4(10) . .
O30 N11 Dy5 57.3(6) . .
O31 N11 Dy5 174.0(9) . .
O29 N11 Dy5 61.5(6) . .
O32 N12 O33 117.6(7) . 2_656
O32 N12 O33 117.6(7) . .
O33 N12 O33 124.7(13) 2_656 .
O32 N12 Dy7 57.6(3) . .
O33 N12 Dy7 175.3(9) 2_656 .
O33 N12 Dy7 60.0(5) . .
O32 N12 Dy7 57.6(3) . 2_656
O33 N12 Dy7 60.0(5) 2_656 2_656
O33 N12 Dy7 175.3(9) . 2_656
Dy7 N12 Dy7 115.3(5) . 2_656
O37 N14 O38 121.0(15) . .
O37 N14 O39 117.7(15) . .
O38 N14 O39 121.3(12) . .
O40 N15 O41 119.7(11) . .
O40 N15 O42 120.1(12) . .
O41 N15 O42 120.2(12) . .
O43 N16 O44 160.9(11) . .
O43 N16 O45 85.7(12) . .
O44 N16 O45 75.3(12) . .
N16 O45 O44 42.4(5) . .
O44 N16' O43 163.3(11) . .
O44 N16' O45' 84.0(13) . .
O43 N16' O45' 79.4(13) . .
N16' O45' O43 41.0(6) . .
O46 N17 O47 120.0(7) . 6_575
O46 N17 O47 120.0(7) . .
O47 N17 O47 120.0(14) 6_575 .
O48 N18 O49 123.2(13) . 6_575
O48 N18 O49 123.2(13) . .
O49 N18 O49 113(3) 6_575 .
C6 O1 Co1 118.7(6) . .
C6 O1 Dy1 135.4(6) . .
Co1 O1 Dy1 105.6(3) . .
C13 O2 Co1 117.0(6) . .
C13 O2 Dy4 141.1(6) . .
Co1 O2 Dy4 101.7(3) . .
C15 O3 Co2 118.2(6) . .
C15 O3 Dy4 137.9(6) . .
Co2 O3 Dy4 103.6(2) . .
C26 O4 Co2 117.2(6) . .
C26 O4 Dy7 136.0(6) . 2_656
Co2 O4 Dy7 106.0(3) . 2_656
C28 O5 Co4 119.5(5) . 2_656
C28 O5 Dy7 134.3(6) . 2_656
Co4 O5 Dy7 106.2(3) 2_656 2_656
C39 O6 Co3 118.2(7) . .
C39 O6 Dy2 134.6(7) . .
Co3 O6 Dy2 105.6(3) . .
C46 O7 Co3 118.6(6) . .
C46 O7 Dy5 137.8(6) . .
Co3 O7 Dy5 103.6(2) . .
C48 O8 Co4 118.1(6) . .
C48 O8 Dy5 138.7(6) . .
Co4 O8 Dy5 103.1(2) . .
Co1 O9 Dy1 107.3(3) . .
Co1 O9 Dy3 103.2(3) . .
Dy1 O9 Dy3 103.1(3) . .
Co1 O9 H9B 83.4 . .
Dy1 O9 H9B 145.9 . .
Dy3 O9 H9B 105.8 . .
Dy1 O10 Dy3 104.9(3) . 6_575
Dy1 O10 Dy3 104.9(3) . .
Dy3 O10 Dy3 111.1(4) 6_575 .
Dy1 O10 H10B 111.9 . .
Dy3 O10 H10B 111.8 6_575 .
Dy3 O10 H10B 111.8 . .
Co1 O11 Dy4 105.0(3) . .
Co1 O11 Dy3 100.1(2) . .
Dy4 O11 Dy3 106.6(3) . .
Co1 O11 H11B 114.4 . .
Dy4 O11 H11B 114.8 . .
Dy3 O11 H11B 114.5 . .
Co2 O12 Dy4 104.9(3) . .
Co2 O12 Dy6 100.2(2) . .
Dy4 O12 Dy6 107.0(2) . .
Co2 O12 H12 114.4 . .
Dy4 O12 H12 114.4 . .
Dy6 O12 H12 114.6 . .
Co2 O13 Dy6 103.6(3) . .
Co2 O13 Dy7 107.5(2) . 2_656
Dy6 O13 Dy7 101.2(2) . 2_656
Co2 O13 H13 114.4 . .
Dy6 O13 H13 114.5 . .
Dy7 O13 H13 114.3 2_656 .
Dy1 O14 Dy2 161.4(5) . .
Dy1 O14 H14B 109.3 . .
Dy2 O14 H14B 77.0 . .
Dy2 O15 Dy3 105.6(3) . .
Dy2 O15 Dy3 105.6(3) . 6_575
Dy3 O15 Dy3 111.7(4) . 6_575
Dy2 O15 H15 111.2 . .
Dy3 O15 H15 111.2 . .
Dy3 O15 H15 111.2 6_575 .
Co3 O16 Dy3 103.2(3) . .
Co3 O16 Dy2 106.7(3) . .
Dy3 O16 Dy2 102.5(2) . .
Co3 O16 H16 87.9 . .
Dy3 O16 H16 102.9 . .
Dy2 O16 H16 146.7 . .
Co3 O17 Dy5 105.3(3) . .
Co3 O17 Dy3 99.8(3) . .
Dy5 O17 Dy3 106.7(3) . .
Co3 O17 H17B 114.5 . .
Dy5 O17 H17B 114.5 . .
Dy3 O17 H17B 114.6 . .
Dy4 O18 Dy5 97.7(2) . .
Dy4 O18 Dy3 108.2(2) . .
Dy5 O18 Dy3 107.7(3) . .
Dy4 O18 H18B 113.8 . .
Dy5 O18 H18B 114.1 . .
Dy3 O18 H18B 113.8 . .
Dy6 O19 Dy5 109.0(3) . .
Dy6 O19 Dy4 107.9(2) . .
Dy5 O19 Dy4 97.0(2) . .
Dy6 O19 H19B 166.6 . .
Dy5 O19 H19B 75.0 . .
Dy4 O19 H19B 83.8 . .
Co4 O20 Dy5 105.9(2) . .
Co4 O20 Dy6 99.9(2) . .
Dy5 O20 Dy6 106.2(3) . .
Co4 O20 H20B 114.3 . .
Dy5 O20 H20B 114.5 . .
Dy6 O20 H20B 114.5 . .
Co4 O21 Dy6 102.3(3) . .
Co4 O21 Dy7 108.0(3) . .
Dy6 O21 Dy7 101.8(2) . .
Co4 O21 H21B 114.4 . .
Dy6 O21 H21B 114.4 . .
Dy7 O21 H21B 114.5 . .
Dy7 O22 Dy6 105.8(2) . .
Dy7 O22 Dy6 105.9(2) . 2_656
Dy6 O22 Dy6 111.8(2) . 2_656
Dy7 O22 H22B 105.5 . .
Dy6 O22 H22B 83.8 . .
Dy6 O22 H22B 139.1 2_656 .
N9 O23 Dy4 98.3(7) . .
N9 O24 Dy4 93.9(6) . .
N10' O26 N10 75.7(11) . .
N10' O26 Dy4 124.7(10) . .
N10 O26 Dy4 118.4(8) . .
N10' O26 Dy5 120.4(8) . .
N10 O26 Dy5 122.5(9) . .
Dy4 O26 Dy5 97.1(2) . .
N11 O29 Dy5 91.4(6) . .
N11 O30 Dy5 98.5(6) . .
N12 O32 Dy7 97.7(3) . .
N12 O32 Dy7 97.7(3) . 2_656
Dy7 O32 Dy7 164.6(6) . 2_656
N12 O33 Dy7 91.3(7) . .
O35 N13 O36 133.8(12) . .
O35 N13 O34 117.9(11) . .
O36 N13 O34 107.5(10) . .
O35 N13 Dy7 60.6(8) . .
O36 N13 Dy7 160.6(10) . .
O34 N13 Dy7 57.5(6) . .
N13 O34 Dy7 96.2(6) . .
N13 O35 Dy7 97.4(9) . .
N16' O43 N16 17.9(6) . .
N16' O43 O45' 59.7(10) . .
N16 O43 O45' 41.8(9) . .
N16' O44 N16 17.9(6) . .
N16' O44 O45 44.4(8) . .
N16 O44 O45 62.3(9) . .
N1 C1 C2 124.6(13) . .
N1 C1 H1 117.7 . .
C2 C1 H1 117.7 . .
C1 C2 C3 115.5(13) . .
C1 C2 H2 122.3 . .
C3 C2 H2 122.3 . .
C4 C3 C2 123.3(15) . .
C4 C3 H3 118.4 . .
C2 C3 H3 118.4 . .
C3 C4 C5 116.8(14) . .
C3 C4 H4 121.6 . .
C5 C4 H4 121.6 . .
N1 C5 C4 122.6(9) . .
N1 C5 C6 114.7(9) . .
C4 C5 C6 122.6(10) . .
O1 C6 C7 125.0(9) . .
O1 C6 C5 115.3(9) . .
C7 C6 C5 119.6(10) . .
C6 C7 C6 124.2(15) 6_575 .
C6 C7 H7 117.9 6_575 .
C6 C7 H7 117.9 . .
N2 C8 C9 120.5(12) . .
N2 C8 H8 119.7 . .
C9 C8 H8 119.7 . .
C10 C9 C8 121.0(16) . .
C10 C9 H9 119.5 . .
C8 C9 H9 119.5 . .
C9 C10 C11 118.8(17) . .
C9 C10 H10 120.6 . .
C11 C10 H10 120.6 . .
C12 C11 C10 118.1(15) . .
C12 C11 H11 120.9 . .
C10 C11 H11 120.9 . .
N2 C12 C11 120.2(12) . .
N2 C12 C13 115.4(9) . .
C11 C12 C13 124.4(12) . .
O2 C13 C14 121.8(9) . .
O2 C13 C12 115.2(9) . .
C14 C13 C12 123.0(9) . .
C15 C14 C13 123.3(9) . .
C15 C14 H14 118.4 . .
C13 C14 H14 118.4 . .
O3 C15 C14 126.0(9) . .
O3 C15 C16 113.9(8) . .
C14 C15 C16 120.1(9) . .
N3 C16 C17 122.3(10) . .
N3 C16 C15 114.6(9) . .
C17 C16 C15 123.0(9) . .
C18 C17 C16 119.1(11) . .
C18 C17 H17 120.5 . .
C16 C17 H17 120.5 . .
C17 C18 C19 118.0(11) . .
C17 C18 H18 121.0 . .
C19 C18 H18 121.0 . .
C20 C19 C18 120.0(10) . .
C20 C19 H19 120.0 . .
C18 C19 H19 120.0 . .
C19 C20 N3 123.2(9) . .
C19 C20 H20 118.4 . .
N3 C20 H20 118.4 . .
N4 C21 C22 125.1(9) . .
N4 C21 H21 117.5 . .
C22 C21 H21 117.5 . .
C21 C22 C23 119.6(11) . .
C21 C22 H22 120.2 . .
C23 C22 H22 120.2 . .
C22 C23 C24 117.9(12) . .
C22 C23 H23 121.1 . .
C24 C23 H23 121.1 . .
C23 C24 C25 119.6(10) . .
C23 C24 H24 120.2 . .
C25 C24 H24 120.2 . .
N4 C25 C24 120.8(10) . .
N4 C25 C26 115.3(9) . .
C24 C25 C26 123.9(9) . .
O4 C26 C27 123.8(10) . .
O4 C26 C25 115.4(8) . .
C27 C26 C25 120.8(10) . .
C26 C27 C28 124.4(10) . .
C26 C27 H27 117.8 . .
C28 C27 H27 117.8 . .
O5 C28 C27 126.2(8) . .
O5 C28 C29 113.4(9) . .
C27 C28 C29 120.3(9) . .
N5 C29 C30 123.2(9) . .
N5 C29 C28 114.9(9) . .
C30 C29 C28 121.9(10) . .
C29 C30 C31 117.6(12) . .
C29 C30 H30 121.2 . .
C31 C30 H30 121.2 . .
C32 C31 C30 118.2(12) . .
C32 C31 H31 120.9 . .
C30 C31 H31 120.9 . .
C31 C32 C33 120.3(9) . .
C31 C32 H32 119.9 . .
C33 C32 H32 119.9 . .
N5 C33 C32 122.8(11) . .
N5 C33 H33 118.6 . .
C32 C33 H33 118.6 . .
C35 C34 N6 122.8(12) . .
C35 C34 H34 118.6 . .
N6 C34 H34 118.6 . .
C34 C35 C36 121.2(13) . .
C34 C35 H35 119.4 . .
C36 C35 H35 119.4 . .
C35 C36 C37 115.9(14) . .
C35 C36 H36 122.1 . .
C37 C36 H36 122.1 . .
C38 C37 C36 120.2(13) . .
C38 C37 H37 119.9 . .
C36 C37 H37 119.9 . .
N6 C38 C37 122.9(13) . .
N6 C38 C39 113.3(13) . .
C37 C38 C39 123.4(12) . .
O6 C39 C40 125.1(13) . .
O6 C39 C38 116.3(11) . .
C40 C39 C38 118.6(14) . .
C39 C40 C39 122(2) . 6_575
C39 C40 H40 119.1 . .
C39 C40 H40 119.1 6_575 .
C42 C41 N7 124.8(12) . .
C42 C41 H41 117.6 . .
N7 C41 H41 117.6 . .
C41 C42 C43 117.8(10) . .
C41 C42 H42 121.1 . .
C43 C42 H42 121.1 . .
C44 C43 C42 119.8(11) . .
C44 C43 H43 120.1 . .
C42 C43 H43 120.1 . .
C45 C44 C43 118.4(11) . .
C45 C44 H44 120.8 . .
C43 C44 H44 120.8 . .
N7 C45 C44 122.7(10) . .
N7 C45 C46 113.8(9) . .
C44 C45 C46 123.5(10) . .
O7 C46 C47 123.5(9) . .
O7 C46 C45 114.9(9) . .
C47 C46 C45 121.4(8) . .
C48 C47 C46 125.2(9) . .
C48 C47 H47 117.4 . .
C46 C47 H47 117.4 . .
O8 C48 C47 122.4(8) . .
O8 C48 C49 115.7(8) . .
C47 C48 C49 121.8(8) . .
N8 C49 C50 121.2(9) . .
N8 C49 C48 115.2(8) . .
C50 C49 C48 123.5(9) . .
C51 C50 C49 121.0(10) . .
C51 C50 H50 119.5 . .
C49 C50 H50 119.5 . .
C50 C51 C52 117.5(10) . .
C50 C51 H51 121.3 . .
C52 C51 H51 121.3 . .
C53 C52 C51 117.5(10) . .
C53 C52 H52 121.2 . .
C51 C52 H52 121.2 . .
N8 C53 C52 124.8(10) . .
N8 C53 H53 117.6 . .
C52 C53 H53 117.6 . .
Dy8 O2W H2WA 131.8 . .
Dy8 O2W H2WB 119.5 . .
H2WA O2W H2WB 108.5 . .
Dy8 O3W H3WB 68.2 . .
Dy8 O3W H3WA 176.4 . .
H3WB O3W H3WA 110.9 . .
Dy8 O4W H4WA 113.0 . .
Dy8 O4W H4WB 122.1 . .
H4WA O4W H4WB 106.5 . .
Dy8 O5W H5WA 90.9 . .
Dy8 O5W H5WB 111.2 . .
H5WA O5W H5WB 113.1 . .
Dy8 O6W H6W 114.1 . .
H7WA O7W H7WB 108.3 . .
H8WA O8W H8WB 108.5 . .
O9W O9W Dy1 80.84(15) 6_575 .
O10W O10W Dy1 79.84(17) 6_575 .
O11W O11W Dy2 78.25(17) 6_575 .
O12W O12W Dy2 80.58(16) 6_575 .

loop_
_geom_bond_atom_site_label_1
_geom_bond_atom_site_label_2
_geom_bond_distance
_geom_bond_site_symmetry_2
Co1 O9 2.066(7) .
Co1 O11 2.078(7) .
Co1 O2 2.102(7) .
Co1 N2 2.114(9) .
Co1 O1 2.119(7) .
Co1 N1 2.197(9) .
Co2 O13 2.019(7) .
Co2 O3 2.085(6) .
Co2 O12 2.111(7) .
Co2 N4 2.146(9) .
Co2 O4 2.148(5) .
Co2 N3 2.160(8) .
Co3 O16 2.051(8) .
Co3 O7 2.081(7) .
Co3 O17 2.087(6) .
Co3 O6 2.119(8) .
Co3 N6 2.138(11) .
Co3 N7 2.154(9) .
Co4 O21 2.065(6) .
Co4 O20 2.079(6) .
Co4 O8 2.104(7) .
Co4 O5 2.149(6) 2_656
Co4 N8 2.162(8) .
Co4 N5 2.174(8) 2_656
Dy1 O14 2.314(11) .
Dy1 O10 2.355(11) .
Dy1 O10W 2.3819(15) 6_575
Dy1 O10W 2.3819(15) .
Dy1 O1 2.421(6) .
Dy1 O1 2.421(6) 6_575
Dy1 O9 2.421(7) .
Dy1 O9 2.421(7) 6_575
Dy1 O9W 2.6418(16) .
Dy1 O9W 2.6418(16) 6_575
Dy1 Dy3 3.7938(11) .
Dy1 Dy3 3.7938(11) 6_575
Dy2 O14 2.327(12) .
Dy2 O15 2.354(8) .
Dy2 O11W 2.3748(18) .
Dy2 O11W 2.3748(18) 6_575
Dy2 O6 2.419(8) 6_575
Dy2 O6 2.419(8) .
Dy2 O16 2.451(7) .
Dy2 O16 2.451(7) 6_575
Dy2 O12W 2.5687(15) 6_575
Dy2 O12W 2.5687(15) .
Dy2 Dy3 3.8019(9) .
Dy2 Dy3 3.8019(9) 6_575
Dy2 H14B 2.2912 .
Dy3 O1W 2.395(7) .
Dy3 O15 2.420(6) .
Dy3 O9 2.424(8) .
Dy3 O16 2.425(6) .
Dy3 O18 2.427(6) .
Dy3 O10 2.428(6) .
Dy3 O17 2.498(8) .
Dy3 O11 2.507(6) .
Dy3 Dy5 3.9118(8) .
Dy4 O11 2.374(7) .
Dy4 O12 2.387(6) .
Dy4 O18 2.404(6) .
Dy4 O26 2.415(7) .
Dy4 O19 2.431(7) .
Dy4 O2 2.449(7) .
Dy4 O3 2.450(6) .
Dy4 O23 2.501(7) .
Dy4 O24 2.579(7) .
Dy4 Dy5 3.6310(8) .
Dy4 Dy6 3.8972(8) .
Dy4 H19B 2.4860 .
Dy5 O17 2.378(7) .
Dy5 O20 2.399(6) .
Dy5 O19 2.416(6) .
Dy5 O18 2.417(8) .
Dy5 O26 2.429(6) .
Dy5 O7 2.432(6) .
Dy5 O8 2.455(6) .
Dy5 O30 2.491(8) .
Dy5 O29 2.572(8) .
Dy5 N11 2.927(11) .
Dy5 H19B 2.3453 .
Dy6 O19 2.388(6) .
Dy6 O1W' 2.392(18) .
Dy6 O27 2.416(16) .
Dy6 O22 2.421(6) .
Dy6 O22 2.427(5) 2_656
Dy6 O21 2.433(6) .
Dy6 O13 2.442(6) .
Dy6 O12 2.462(7) .
Dy6 O20 2.492(6) .
Dy6 Dy7 3.7875(8) .
Dy6 Dy7 3.7964(7) 2_656
Dy6 H22B 2.4774 .
Dy7 O22 2.329(6) .
Dy7 O32 2.3404(17) .
Dy7 O33 2.378(8) .
Dy7 O4 2.393(7) 2_656
Dy7 O5 2.420(6) 2_656
Dy7 O21 2.447(6) .
Dy7 O13 2.473(5) 2_656
Dy7 O34 2.481(12) .
Dy7 O34' 2.524(14) .
Dy7 O35' 2.535(15) .
Dy7 O35 2.568(14) .
Dy7 N12 2.746(8) .
Dy8 O6W 2.360(15) .
Dy8 O2W 2.362(13) 6_575
Dy8 O2W 2.362(13) .
Dy8 O3W 2.383(15) .
Dy8 O3W 2.383(15) 6_575
Dy8 O4W 2.386(19) .
Dy8 O5W 2.408(11) .
Dy8 O5W 2.408(11) 6_575
Dy8 H3WB 2.2134 .
Dy8 H5WA 2.5657 .
N1 C1 1.329(16) .
N1 C5 1.336(13) .
N2 C12 1.330(15) .
N2 C8 1.347(16) .
N3 C16 1.339(12) .
N3 C20 1.365(13) .
N4 C21 1.315(14) .
N4 C25 1.361(11) .
N5 C33 1.292(11) .
N5 C29 1.348(14) .
N5 Co4 2.174(8) 2_656
N6 C38 1.316(17) .
N6 C34 1.391(15) .
N7 C41 1.357(14) .
N7 C45 1.369(14) .
N8 C53 1.313(13) .
N8 C49 1.344(12) .
N9 O25 1.246(13) .
N9 O23 1.261(13) .
N9 O24 1.286(15) .
N10 O26 1.422(17) .
N10 O27 1.44(2) .
N10 O28 1.53(2) .
N10 H1WC 1.0334 .
N10 H1WD 1.0786 .
O27 H1WC 0.9085 .
O27 H1WD 0.9727 .
O1W H1WA 0.8501 .
O1W H1WB 0.8501 .
N10' O26 1.39(2) .
N10' O28' 1.52(2) .
N10' H1WA 1.1698 .
N10' H1WB 1.1857 .
O1W' H1WC 0.8504 .
O1W' H1WD 0.8505 .
N11 O30 1.210(12) .
N11 O31 1.272(16) .
N11 O29 1.336(12) .
N12 O32 1.156(18) .
N12 O33 1.317(11) 2_656
N12 O33 1.317(11) .
N12 Dy7 2.746(8) 2_656
N14 O37 1.210(17) .
N14 O38 1.271(18) .
N14 O39 1.280(17) .
N15 O40 1.250(14) .
N15 O41 1.259(15) .
N15 O42 1.277(16) .
N16 O43 1.214(8) .
N16 O44 1.216(8) .
N16 O45 1.595(14) .
O45 O44 1.74(2) .
N16' O44 1.211(8) .
N16' O43 1.211(8) .
N16' O45' 1.595(15) .
O45' O43 1.82(2) .
N17 O46 1.220(9) .
N17 O47 1.228(8) 6_575
N17 O47 1.228(8) .
N18 O48 1.20(3) .
N18 O49 1.39(2) 6_575
N18 O49 1.39(2) .
O1 C6 1.287(12) .
O2 C13 1.289(12) .
O3 C15 1.281(11) .
O4 C26 1.294(12) .
O4 Dy7 2.393(7) 2_656
O5 C28 1.287(12) .
O5 Co4 2.149(6) 2_656
O5 Dy7 2.420(6) 2_656
O6 C39 1.253(16) .
O7 C46 1.290(11) .
O8 C48 1.292(10) .
O9 H9B 0.8498 .
O10 Dy3 2.428(6) 6_575
O10 H10B 0.8499 .
O11 H11B 0.8499 .
O12 H12 0.8500 .
O13 Dy7 2.473(5) 2_656
O13 H13 0.8497 .
O14 H14B 0.8498 .
O15 Dy3 2.420(6) 6_575
O15 H15 0.8504 .
O16 H16 0.8502 .
O17 H17B 0.8495 .
O18 H18B 0.8505 .
O19 H19B 0.8496 .
O20 H20B 0.8502 .
O21 H21B 0.8491 .
O22 Dy6 2.427(5) 2_656
O22 H22B 0.8499 .
O32 Dy7 2.3404(17) 2_656
N13 O35 1.109(11) .
N13 O36 1.216(11) .
N13 O34 1.304(12) .
C1 C2 1.356(19) .
C1 H1 0.9500 .
C2 C3 1.36(2) .
C2 H2 0.9500 .
C3 C4 1.34(2) .
C3 H3 0.9500 .
C4 C5 1.377(17) .
C4 H4 0.9500 .
C5 C6 1.519(8) .
C6 C7 1.352(13) .
C7 C6 1.352(13) 6_575
C7 H7 0.9500 .
C8 C9 1.36(2) .
C8 H8 0.9500 .
C9 C10 1.34(2) .
C9 H9 0.9500 .
C10 C11 1.41(2) .
C10 H10 0.9500 .
C11 C12 1.396(19) .
C11 H11 0.9500 .
C12 C13 1.478(15) .
C13 C14 1.411(15) .
C14 C15 1.368(14) .
C14 H14 0.9500 .
C15 C16 1.500(14) .
C16 C17 1.420(15) .
C17 C18 1.368(17) .
C17 H17 0.9500 .
C18 C19 1.406(17) .
C18 H18 0.9500 .
C19 C20 1.351(16) .
C19 H19 0.9500 .
C20 H20 0.9500 .
C21 C22 1.334(16) .
C21 H21 0.9500 .
C22 C23 1.369(15) .
C22 H22 0.9500 .
C23 C24 1.374(19) .
C23 H23 0.9500 .
C24 C25 1.391(17) .
C24 H24 0.9500 .
C25 C26 1.464(16) .
C26 C27 1.368(13) .
C27 C28 1.381(15) .
C27 H27 0.9500 .
C28 C29 1.532(12) .
C29 C30 1.371(16) .
C30 C31 1.404(15) .
C30 H30 0.9500 .
C31 C32 1.336(18) .
C31 H31 0.9500 .
C32 C33 1.390(16) .
C32 H32 0.9500 .
C33 H33 0.9500 .
C34 C35 1.305(19) .
C34 H34 0.9500 .
C35 C36 1.37(2) .
C35 H35 0.9500 .
C36 C37 1.420(19) .
C36 H36 0.9500 .
C37 C38 1.34(2) .
C37 H37 0.9500 .
C38 C39 1.500(19) .
C39 C40 1.410(17) .
C40 C39 1.410(17) 6_575
C40 H40 0.9500 .
C41 C42 1.337(17) .
C41 H41 0.9500 .
C42 C43 1.408(18) .
C42 H42 0.9500 .
C43 C44 1.379(16) .
C43 H43 0.9500 .
C44 C45 1.376(15) .
C44 H44 0.9500 .
C45 C46 1.509(14) .
C46 C47 1.396(15) .
C47 C48 1.375(13) .
C47 H47 0.9500 .
C48 C49 1.478(14) .
C49 C50 1.377(14) .
C50 C51 1.368(16) .
C50 H50 0.9500 .
C51 C52 1.405(17) .
C51 H51 0.9500 .
C52 C53 1.376(15) .
C52 H52 0.9500 .
C53 H53 0.9500 .
O2W H2WA 0.8498 .
O2W H2WB 0.8495 .
O3W H3WB 0.8501 .
O3W H3WA 0.8503 .
O4W H4WA 0.8506 .
O4W H4WB 0.8459 .
O5W H5WA 0.8495 .
O5W H5WB 0.8503 .
O6W H6W 0.8499 .
O7W H7WA 0.8496 .
O7W H7WB 0.8502 .
O8W H8WA 0.8497 .
O8W H8WB 0.8500 .
O9W O9W 0.841(14) 6_575
O10W O10W 0.841(14) 6_575
O11W O11W 0.967(14) 6_575
O12W O12W 0.841(14) 6_575

loop_
_geom_torsion_atom_site_label_1
_geom_torsion_atom_site_label_2
_geom_torsion_atom_site_label_3
_geom_torsion_atom_site_label_4
_geom_torsion
_geom_torsion_site_symmetry_1
_geom_torsion_site_symmetry_4
O14 Dy1 Dy3 O1W -118.2(3) . .
O10 Dy1 Dy3 O1W -11.2(4) . .
O10W Dy1 Dy3 O1W -137.7(2) 6_575 .
O10W Dy1 Dy3 O1W -155.2(2) . .
O1 Dy1 Dy3 O1W 76.7(2) . .
O1 Dy1 Dy3 O1W 16.1(3) 6_575 .
O9 Dy1 Dy3 O1W 139.3(3) . .
O9 Dy1 Dy3 O1W -54.4(2) 6_575 .
O9W Dy1 Dy3 O1W 123.7(2) . .
O9W Dy1 Dy3 O1W 118.7(2) 6_575 .
Dy3 Dy1 Dy3 O1W -49.06(19) 6_575 .
O14 Dy1 Dy3 O15 -43.6(3) . .
O10 Dy1 Dy3 O15 63.5(4) . .
O10W Dy1 Dy3 O15 -63.0(2) 6_575 .
O10W Dy1 Dy3 O15 -80.5(2) . .
O1 Dy1 Dy3 O15 151.4(2) . .
O1 Dy1 Dy3 O15 90.8(3) 6_575 .
O9 Dy1 Dy3 O15 -146.0(3) . .
O9 Dy1 Dy3 O15 20.3(2) 6_575 .
O9W Dy1 Dy3 O15 -161.64(19) . .
O9W Dy1 Dy3 O15 -166.6(2) 6_575 .
Dy3 Dy1 Dy3 O15 25.64(18) 6_575 .
O14 Dy1 Dy3 O9 102.5(3) . .
O10 Dy1 Dy3 O9 -150.5(4) . .
O10W Dy1 Dy3 O9 83.1(3) 6_575 .
O10W Dy1 Dy3 O9 65.5(3) . .
O1 Dy1 Dy3 O9 -62.6(3) . .
O1 Dy1 Dy3 O9 -123.2(3) 6_575 .
O9 Dy1 Dy3 O9 166.4(4) 6_575 .
O9W Dy1 Dy3 O9 -15.6(2) . .
O9W Dy1 Dy3 O9 -20.6(3) 6_575 .
Dy3 Dy1 Dy3 O9 171.7(2) 6_575 .
O14 Dy1 Dy3 O16 29.5(3) . .
O10 Dy1 Dy3 O16 136.5(4) . .
O10W Dy1 Dy3 O16 10.1(2) 6_575 .
O10W Dy1 Dy3 O16 -7.5(2) . .
O1 Dy1 Dy3 O16 -135.6(2) . .
O1 Dy1 Dy3 O16 163.9(3) 6_575 .
O9 Dy1 Dy3 O16 -73.0(3) . .
O9 Dy1 Dy3 O16 93.4(2) 6_575 .
O9W Dy1 Dy3 O16 -88.59(18) . .
O9W Dy1 Dy3 O16 -93.6(2) 6_575 .
Dy3 Dy1 Dy3 O16 98.68(17) 6_575 .
O14 Dy1 Dy3 O18 117.9(3) . .
O10 Dy1 Dy3 O18 -135.1(4) . .
O10W Dy1 Dy3 O18 98.5(2) 6_575 .
O10W Dy1 Dy3 O18 80.9(2) . .
O1 Dy1 Dy3 O18 -47.2(2) . .
O1 Dy1 Dy3 O18 -107.8(3) 6_575 .
O9 Dy1 Dy3 O18 15.4(3) . .
O9 Dy1 Dy3 O18 -178.2(2) 6_575 .
O9W Dy1 Dy3 O18 -0.22(18) . .
O9W Dy1 Dy3 O18 -5.2(2) 6_575 .
Dy3 Dy1 Dy3 O18 -172.94(17) 6_575 .
O14 Dy1 Dy3 O10 -107.0(4) . .
O10W Dy1 Dy3 O10 -126.4(4) 6_575 .
O10W Dy1 Dy3 O10 -144.0(4) . .
O1 Dy1 Dy3 O10 87.9(4) . .
O1 Dy1 Dy3 O10 27.3(4) 6_575 .
O9 Dy1 Dy3 O10 150.5(4) . .
O9 Dy1 Dy3 O10 -43.1(4) 6_575 .
O9W Dy1 Dy3 O10 134.9(3) . .
O9W Dy1 Dy3 O10 129.9(3) 6_575 .
Dy3 Dy1 Dy3 O10 -37.8(3) 6_575 .
O14 Dy1 Dy3 O17 -2.9(4) . .
O10 Dy1 Dy3 O17 104.1(5) . .
O10W Dy1 Dy3 O17 -22.3(4) 6_575 .
O10W Dy1 Dy3 O17 -39.9(4) . .
O1 Dy1 Dy3 O17 -168.0(4) . .
O1 Dy1 Dy3 O17 131.4(4) 6_575 .
O9 Dy1 Dy3 O17 -105.4(4) . .
O9 Dy1 Dy3 O17 61.0(4) 6_575 .
O9W Dy1 Dy3 O17 -121.0(4) . .
O9W Dy1 Dy3 O17 -126.0(4) 6_575 .
Dy3 Dy1 Dy3 O17 66.3(4) 6_575 .
O14 Dy1 Dy3 O11 170.7(2) . .
O10 Dy1 Dy3 O11 -82.3(3) . .
O10W Dy1 Dy3 O11 151.3(2) 6_575 .
O10W Dy1 Dy3 O11 133.7(2) . .
O1 Dy1 Dy3 O11 5.6(2) . .
O1 Dy1 Dy3 O11 -54.9(2) 6_575 .
O9 Dy1 Dy3 O11 68.2(3) . .
O9 Dy1 Dy3 O11 -125.4(2) 6_575 .
O9W Dy1 Dy3 O11 52.60(15) . .
O9W Dy1 Dy3 O11 47.60(18) 6_575 .
Dy3 Dy1 Dy3 O11 -120.13(15) 6_575 .
O14 Dy1 Dy3 Dy2 -7.10(19) . .
O10 Dy1 Dy3 Dy2 99.9(3) . .
O10W Dy1 Dy3 Dy2 -26.52(15) 6_575 .
O10W Dy1 Dy3 Dy2 -44.07(14) . .
O1 Dy1 Dy3 Dy2 -172.15(16) . .
O1 Dy1 Dy3 Dy2 127.27(19) 6_575 .
O9 Dy1 Dy3 Dy2 -109.6(2) . .
O9 Dy1 Dy3 Dy2 56.79(15) 6_575 .
O9W Dy1 Dy3 Dy2 -125.19(5) . .
O9W Dy1 Dy3 Dy2 -130.19(10) 6_575 .
Dy3 Dy1 Dy3 Dy2 62.085(14) 6_575 .
O14 Dy1 Dy3 Dy5 113.2(2) . .
O10 Dy1 Dy3 Dy5 -139.8(3) . .
O10W Dy1 Dy3 Dy5 93.79(17) 6_575 .
O10W Dy1 Dy3 Dy5 76.24(16) . .
O1 Dy1 Dy3 Dy5 -51.85(17) . .
O1 Dy1 Dy3 Dy5 -112.4(2) 6_575 .
O9 Dy1 Dy3 Dy5 10.7(3) . .
O9 Dy1 Dy3 Dy5 177.10(16) 6_575 .
O9W Dy1 Dy3 Dy5 -4.89(10) . .
O9W Dy1 Dy3 Dy5 -9.88(15) 6_575 .
Dy3 Dy1 Dy3 Dy5 -177.61(6) 6_575 .
O14 Dy2 Dy3 O1W 117.4(3) . .
O15 Dy2 Dy3 O1W 11.3(4) . .
O11W Dy2 Dy3 O1W 141.0(3) . .
O11W Dy2 Dy3 O1W 161.9(2) 6_575 .
O6 Dy2 Dy3 O1W -15.8(3) 6_575 .
O6 Dy2 Dy3 O1W -76.5(3) . .
O16 Dy2 Dy3 O1W -140.9(4) . .
O16 Dy2 Dy3 O1W 54.2(3) 6_575 .
O12W Dy2 Dy3 O1W -124.6(2) 6_575 .
O12W Dy2 Dy3 O1W -127.6(2) . .
Dy3 Dy2 Dy3 O1W 48.3(2) 6_575 .
O14 Dy2 Dy3 O15 106.1(4) . .
O11W Dy2 Dy3 O15 129.7(4) . .
O11W Dy2 Dy3 O15 150.6(4) 6_575 .
O6 Dy2 Dy3 O15 -27.1(4) 6_575 .
O6 Dy2 Dy3 O15 -87.8(4) . .
O16 Dy2 Dy3 O15 -152.2(5) . .
O16 Dy2 Dy3 O15 42.9(4) 6_575 .
O12W Dy2 Dy3 O15 -135.9(4) 6_575 .
O12W Dy2 Dy3 O15 -138.9(4) . .
Dy3 Dy2 Dy3 O15 37.0(4) 6_575 .
O14 Dy2 Dy3 O9 -28.8(2) . .
O15 Dy2 Dy3 O9 -134.9(4) . .
O11W Dy2 Dy3 O9 -5.2(2) . .
O11W Dy2 Dy3 O9 15.7(2) 6_575 .
O6 Dy2 Dy3 O9 -162.0(3) 6_575 .
O6 Dy2 Dy3 O9 137.3(2) . .
O16 Dy2 Dy3 O9 72.9(3) . .
O16 Dy2 Dy3 O9 -92.0(2) 6_575 .
O12W Dy2 Dy3 O9 89.2(2) 6_575 .
O12W Dy2 Dy3 O9 86.23(17) . .
Dy3 Dy2 Dy3 O9 -97.85(16) 6_575 .
O14 Dy2 Dy3 O16 -101.7(3) . .
O15 Dy2 Dy3 O16 152.2(5) . .
O11W Dy2 Dy3 O16 -78.1(3) . .
O11W Dy2 Dy3 O16 -57.2(3) 6_575 .
O6 Dy2 Dy3 O16 125.1(4) 6_575 .
O6 Dy2 Dy3 O16 64.4(4) . .
O16 Dy2 Dy3 O16 -164.9(5) 6_575 .
O12W Dy2 Dy3 O16 16.3(3) 6_575 .
O12W Dy2 Dy3 O16 13.3(3) . .
Dy3 Dy2 Dy3 O16 -170.8(3) 6_575 .
O14 Dy2 Dy3 O18 -118.9(3) . .
O15 Dy2 Dy3 O18 135.0(4) . .
O11W Dy2 Dy3 O18 -95.3(3) . .
O11W Dy2 Dy3 O18 -74.4(3) 6_575 .
O6 Dy2 Dy3 O18 107.9(3) 6_575 .
O6 Dy2 Dy3 O18 47.2(3) . .
O16 Dy2 Dy3 O18 -17.2(4) . .
O16 Dy2 Dy3 O18 177.9(3) 6_575 .
O12W Dy2 Dy3 O18 -0.9(3) 6_575 .
O12W Dy2 Dy3 O18 -3.9(2) . .
Dy3 Dy2 Dy3 O18 172.1(2) 6_575 .
O14 Dy2 Dy3 O10 43.6(3) . .
O15 Dy2 Dy3 O10 -62.5(4) . .
O11W Dy2 Dy3 O10 67.2(3) . .
O11W Dy2 Dy3 O10 88.1(3) 6_575 .
O6 Dy2 Dy3 O10 -89.6(3) 6_575 .
O6 Dy2 Dy3 O10 -150.3(3) . .
O16 Dy2 Dy3 O10 145.3(4) . .
O16 Dy2 Dy3 O10 -19.6(3) 6_575 .
O12W Dy2 Dy3 O10 161.6(3) 6_575 .
O12W Dy2 Dy3 O10 158.6(3) . .
Dy3 Dy2 Dy3 O10 -25.5(2) 6_575 .
O14 Dy2 Dy3 O17 -171.1(2) . .
O15 Dy2 Dy3 O17 82.8(4) . .
O11W Dy2 Dy3 O17 -147.5(2) . .
O11W Dy2 Dy3 O17 -126.6(2) 6_575 .
O6 Dy2 Dy3 O17 55.7(3) 6_575 .
O6 Dy2 Dy3 O17 -5.0(2) . .
O16 Dy2 Dy3 O17 -69.4(3) . .
O16 Dy2 Dy3 O17 125.7(2) 6_575 .
O12W Dy2 Dy3 O17 -53.11(19) 6_575 .
O12W Dy2 Dy3 O17 -56.07(17) . .
Dy3 Dy2 Dy3 O17 119.84(15) 6_575 .
O14 Dy2 Dy3 O11 1.9(4) . .
O15 Dy2 Dy3 O11 -104.2(5) . .
O11W Dy2 Dy3 O11 25.5(4) . .
O11W Dy2 Dy3 O11 46.4(4) 6_575 .
O6 Dy2 Dy3 O11 -131.3(4) 6_575 .
O6 Dy2 Dy3 O11 168.0(4) . .
O16 Dy2 Dy3 O11 103.6(5) . .
O16 Dy2 Dy3 O11 -61.3(4) 6_575 .
O12W Dy2 Dy3 O11 119.9(4) 6_575 .
O12W Dy2 Dy3 O11 116.9(3) . .
Dy3 Dy2 Dy3 O11 -67.2(3) 6_575 .
O14 Dy2 Dy3 Dy1 7.08(17) . .
O15 Dy2 Dy3 Dy1 -99.0(4) . .
O11W Dy2 Dy3 Dy1 30.68(17) . .
O11W Dy2 Dy3 Dy1 51.54(14) 6_575 .
O6 Dy2 Dy3 Dy1 -126.1(2) 6_575 .
O6 Dy2 Dy3 Dy1 173.15(18) . .
O16 Dy2 Dy3 Dy1 108.8(3) . .
O16 Dy2 Dy3 Dy1 -56.14(19) 6_575 .
O12W Dy2 Dy3 Dy1 125.05(12) 6_575 .
O12W Dy2 Dy3 Dy1 122.09(6) . .
Dy3 Dy2 Dy3 Dy1 -61.996(16) 6_575 .
O14 Dy2 Dy3 Dy5 -157.84(17) . .
O15 Dy2 Dy3 Dy5 96.1(4) . .
O11W Dy2 Dy3 Dy5 -134.24(17) . .
O11W Dy2 Dy3 Dy5 -113.38(14) 6_575 .
O6 Dy2 Dy3 Dy5 68.9(2) 6_575 .
O6 Dy2 Dy3 Dy5 8.23(18) . .
O16 Dy2 Dy3 Dy5 -56.2(3) . .
O16 Dy2 Dy3 Dy5 138.94(19) 6_575 .
O12W Dy2 Dy3 Dy5 -39.87(12) 6_575 .
O12W Dy2 Dy3 Dy5 -42.83(7) . .
Dy3 Dy2 Dy3 Dy5 133.084(14) 6_575 .
O1W Dy3 Dy4 O11 -86.4(3) . .
O15 Dy3 Dy4 O11 -102.1(5) . .
O9 Dy3 Dy4 O11 55.1(3) . .
O16 Dy3 Dy4 O11 130.6(3) . .
O18 Dy3 Dy4 O11 147.9(4) . .
O10 Dy3 Dy4 O11 -15.2(4) . .
O17 Dy3 Dy4 O11 -163.9(3) . .
Dy1 Dy3 Dy4 O11 25.0(3) . .
Dy2 Dy3 Dy4 O11 138.3(3) . .
Dy5 Dy3 Dy4 O11 -168.3(3) . .
O1W Dy3 Dy4 O12 21.7(3) . .
O15 Dy3 Dy4 O12 6.0(5) . .
O9 Dy3 Dy4 O12 163.3(3) . .
O16 Dy3 Dy4 O12 -121.2(4) . .
O18 Dy3 Dy4 O12 -103.9(4) . .
O10 Dy3 Dy4 O12 93.0(4) . .
O17 Dy3 Dy4 O12 -55.7(3) . .
O11 Dy3 Dy4 O12 108.1(4) . .
Dy1 Dy3 Dy4 O12 133.2(3) . .
Dy2 Dy3 Dy4 O12 -113.6(3) . .
Dy5 Dy3 Dy4 O12 -60.1(3) . .
O1W Dy3 Dy4 O18 125.7(4) . .
O15 Dy3 Dy4 O18 110.0(6) . .
O9 Dy3 Dy4 O18 -92.8(3) . .
O16 Dy3 Dy4 O18 -17.3(4) . .
O10 Dy3 Dy4 O18 -163.1(4) . .
O17 Dy3 Dy4 O18 48.2(3) . .
O11 Dy3 Dy4 O18 -147.9(4) . .
Dy1 Dy3 Dy4 O18 -122.9(3) . .
Dy2 Dy3 Dy4 O18 -9.6(3) . .
Dy5 Dy3 Dy4 O18 43.8(3) . .
O1W Dy3 Dy4 O26 34.4(3) . .
O15 Dy3 Dy4 O26 18.7(5) . .
O9 Dy3 Dy4 O26 175.9(2) . .
O16 Dy3 Dy4 O26 -108.6(3) . .
O18 Dy3 Dy4 O26 -91.3(4) . .
O10 Dy3 Dy4 O26 105.6(3) . .
O17 Dy3 Dy4 O26 -43.1(2) . .
O11 Dy3 Dy4 O26 120.8(3) . .
Dy1 Dy3 Dy4 O26 145.79(17) . .
Dy2 Dy3 Dy4 O26 -100.96(19) . .
Dy5 Dy3 Dy4 O26 -47.50(17) . .
O1W Dy3 Dy4 O19 91.5(2) . .
O15 Dy3 Dy4 O19 75.8(5) . .
O9 Dy3 Dy4 O19 -127.0(2) . .
O16 Dy3 Dy4 O19 -51.5(3) . .
O18 Dy3 Dy4 O19 -34.2(3) . .
O10 Dy3 Dy4 O19 162.7(3) . .
O17 Dy3 Dy4 O19 14.0(2) . .
O11 Dy3 Dy4 O19 177.9(3) . .
Dy1 Dy3 Dy4 O19 -157.09(15) . .
Dy2 Dy3 Dy4 O19 -43.84(18) . .
Dy5 Dy3 Dy4 O19 9.63(15) . .
O1W Dy3 Dy4 O2 -157.1(2) . .
O15 Dy3 Dy4 O2 -172.8(5) . .
O9 Dy3 Dy4 O2 -15.6(2) . .
O16 Dy3 Dy4 O2 59.9(3) . .
O18 Dy3 Dy4 O2 77.2(3) . .
O10 Dy3 Dy4 O2 -85.9(3) . .
O17 Dy3 Dy4 O2 125.4(2) . .
O11 Dy3 Dy4 O2 -70.7(3) . .
Dy1 Dy3 Dy4 O2 -45.69(16) . .
Dy2 Dy3 Dy4 O2 67.56(18) . .
Dy5 Dy3 Dy4 O2 121.03(16) . .
O1W Dy3 Dy4 O3 168.8(3) . .
O15 Dy3 Dy4 O3 153.1(5) . .
O9 Dy3 Dy4 O3 -49.6(3) . .
O16 Dy3 Dy4 O3 25.8(3) . .
O18 Dy3 Dy4 O3 43.1(4) . .
O10 Dy3 Dy4 O3 -119.9(4) . .
O17 Dy3 Dy4 O3 91.4(3) . .
O11 Dy3 Dy4 O3 -104.8(4) . .
Dy1 Dy3 Dy4 O3 -79.8(2) . .
Dy2 Dy3 Dy4 O3 33.5(3) . .
Dy5 Dy3 Dy4 O3 87.0(2) . .
O1W Dy3 Dy4 O23 -88.9(3) . .
O15 Dy3 Dy4 O23 -104.6(5) . .
O9 Dy3 Dy4 O23 52.6(2) . .
O16 Dy3 Dy4 O23 128.1(3) . .
O18 Dy3 Dy4 O23 145.4(4) . .
O10 Dy3 Dy4 O23 -17.7(3) . .
O17 Dy3 Dy4 O23 -166.4(2) . .
O11 Dy3 Dy4 O23 -2.5(3) . .
Dy1 Dy3 Dy4 O23 22.49(19) . .
Dy2 Dy3 Dy4 O23 135.7(2) . .
Dy5 Dy3 Dy4 O23 -170.80(19) . .
O1W Dy3 Dy4 O24 -40.6(3) . .
O15 Dy3 Dy4 O24 -56.3(5) . .
O9 Dy3 Dy4 O24 100.9(3) . .
O16 Dy3 Dy4 O24 176.4(3) . .
O18 Dy3 Dy4 O24 -166.3(4) . .
O10 Dy3 Dy4 O24 30.6(3) . .
O17 Dy3 Dy4 O24 -118.0(2) . .
O11 Dy3 Dy4 O24 45.8(3) . .
Dy1 Dy3 Dy4 O24 70.8(2) . .
Dy2 Dy3 Dy4 O24 -175.9(2) . .
Dy5 Dy3 Dy4 O24 -122.5(2) . .
O1W Dy3 Dy4 Dy5 81.85(19) . .
O15 Dy3 Dy4 Dy5 66.2(5) . .
O9 Dy3 Dy4 Dy5 -136.60(16) . .
O16 Dy3 Dy4 Dy5 -61.1(2) . .
O18 Dy3 Dy4 Dy5 -43.8(3) . .
O10 Dy3 Dy4 Dy5 153.1(3) . .
O17 Dy3 Dy4 Dy5 4.42(15) . .
O11 Dy3 Dy4 Dy5 168.3(3) . .
Dy1 Dy3 Dy4 Dy5 -166.71(2) . .
Dy2 Dy3 Dy4 Dy5 -53.47(9) . .
O1W Dy3 Dy4 Dy6 58.08(19) . .
O15 Dy3 Dy4 Dy6 42.4(5) . .
O9 Dy3 Dy4 Dy6 -160.36(16) . .
O16 Dy3 Dy4 Dy6 -84.9(2) . .
O18 Dy3 Dy4 Dy6 -67.6(3) . .
O10 Dy3 Dy4 Dy6 129.3(3) . .
O17 Dy3 Dy4 Dy6 -19.35(15) . .
O11 Dy3 Dy4 Dy6 144.5(3) . .
Dy1 Dy3 Dy4 Dy6 169.518(17) . .
Dy2 Dy3 Dy4 Dy6 -77.23(9) . .
Dy5 Dy3 Dy4 Dy6 -23.768(16) . .
O11 Dy4 Dy5 O17 2.6(2) . .
O12 Dy4 Dy5 O17 147.8(2) . .
O18 Dy4 Dy5 O17 -42.9(3) . .
O26 Dy4 Dy5 O17 72.2(3) . .
O19 Dy4 Dy5 O17 -170.4(3) . .
O2 Dy4 Dy5 O17 -69.4(2) . .
O3 Dy4 Dy5 O17 -141.1(2) . .
O23 Dy4 Dy5 O17 88.3(12) . .
O24 Dy4 Dy5 O17 74.9(2) . .
Dy6 Dy4 Dy5 O17 152.26(16) . .
Dy3 Dy4 Dy5 O17 -4.71(16) . .
O11 Dy4 Dy5 O20 -143.8(2) . .
O12 Dy4 Dy5 O20 1.5(2) . .
O18 Dy4 Dy5 O20 170.8(3) . .
O26 Dy4 Dy5 O20 -74.1(3) . .
O19 Dy4 Dy5 O20 43.3(3) . .
O2 Dy4 Dy5 O20 144.3(2) . .
O3 Dy4 Dy5 O20 72.5(2) . .
O23 Dy4 Dy5 O20 -58.0(12) . .
O24 Dy4 Dy5 O20 -71.4(2) . .
Dy6 Dy4 Dy5 O20 5.92(15) . .
Dy3 Dy4 Dy5 O20 -151.05(15) . .
O11 Dy4 Dy5 O19 173.0(3) . .
O12 Dy4 Dy5 O19 -41.8(3) . .
O18 Dy4 Dy5 O19 127.5(3) . .
O26 Dy4 Dy5 O19 -117.4(3) . .
O2 Dy4 Dy5 O19 101.0(3) . .
O3 Dy4 Dy5 O19 29.3(3) . .
O23 Dy4 Dy5 O19 -101.3(12) . .
O24 Dy4 Dy5 O19 -114.7(3) . .
Dy6 Dy4 Dy5 O19 -37.3(2) . .
Dy3 Dy4 Dy5 O19 165.7(2) . .
O11 Dy4 Dy5 O18 45.5(3) . .
O12 Dy4 Dy5 O18 -169.3(3) . .
O26 Dy4 Dy5 O18 115.1(3) . .
O19 Dy4 Dy5 O18 -127.5(3) . .
O2 Dy4 Dy5 O18 -26.5(3) . .
O3 Dy4 Dy5 O18 -98.2(3) . .
O23 Dy4 Dy5 O18 131.2(12) . .
O24 Dy4 Dy5 O18 117.8(3) . .
Dy6 Dy4 Dy5 O18 -164.8(2) . .
Dy3 Dy4 Dy5 O18 38.2(2) . .
O11 Dy4 Dy5 O26 -69.7(3) . .
O12 Dy4 Dy5 O26 75.6(3) . .
O18 Dy4 Dy5 O26 -115.1(3) . .
O19 Dy4 Dy5 O26 117.4(3) . .
O2 Dy4 Dy5 O26 -141.6(3) . .
O3 Dy4 Dy5 O26 146.6(3) . .
O23 Dy4 Dy5 O26 16.1(12) . .
O24 Dy4 Dy5 O26 2.7(3) . .
Dy6 Dy4 Dy5 O26 80.0(2) . .
Dy3 Dy4 Dy5 O26 -76.9(2) . .
O11 Dy4 Dy5 O7 73.4(2) . .
O12 Dy4 Dy5 O7 -141.3(2) . .
O18 Dy4 Dy5 O7 28.0(3) . .
O26 Dy4 Dy5 O7 143.1(3) . .
O19 Dy4 Dy5 O7 -99.5(3) . .
O2 Dy4 Dy5 O7 1.5(2) . .
O3 Dy4 Dy5 O7 -70.2(2) . .
O23 Dy4 Dy5 O7 159.2(12) . .
O24 Dy4 Dy5 O7 145.8(2) . .
Dy6 Dy4 Dy5 O7 -136.86(16) . .
Dy3 Dy4 Dy5 O7 66.17(16) . .
O11 Dy4 Dy5 O8 145.6(2) . .
O12 Dy4 Dy5 O8 -69.2(2) . .
O18 Dy4 Dy5 O8 100.1(3) . .
O26 Dy4 Dy5 O8 -144.8(3) . .
O19 Dy4 Dy5 O8 -27.4(3) . .
O2 Dy4 Dy5 O8 73.6(2) . .
O3 Dy4 Dy5 O8 1.9(2) . .
O23 Dy4 Dy5 O8 -128.7(12) . .
O24 Dy4 Dy5 O8 -142.1(2) . .
Dy6 Dy4 Dy5 O8 -64.74(15) . .
Dy3 Dy4 Dy5 O8 138.29(15) . .
O11 Dy4 Dy5 O30 -66.4(15) . .
O12 Dy4 Dy5 O30 78.9(15) . .
O18 Dy4 Dy5 O30 -111.8(15) . .
O26 Dy4 Dy5 O30 3.3(15) . .
O19 Dy4 Dy5 O30 120.6(15) . .
O2 Dy4 Dy5 O30 -138.3(15) . .
O3 Dy4 Dy5 O30 149.9(15) . .
O23 Dy4 Dy5 O30 19.4(19) . .
O24 Dy4 Dy5 O30 6.0(15) . .
Dy6 Dy4 Dy5 O30 83.3(15) . .
Dy3 Dy4 Dy5 O30 -73.7(15) . .
O11 Dy4 Dy5 O29 -71.1(3) . .
O12 Dy4 Dy5 O29 74.1(3) . .
O18 Dy4 Dy5 O29 -116.6(3) . .
O26 Dy4 Dy5 O29 -1.5(3) . .
O19 Dy4 Dy5 O29 115.9(3) . .
O2 Dy4 Dy5 O29 -143.1(3) . .
O3 Dy4 Dy5 O29 145.2(2) . .
O23 Dy4 Dy5 O29 14.6(12) . .
O24 Dy4 Dy5 O29 1.2(3) . .
Dy6 Dy4 Dy5 O29 78.5(2) . .
Dy3 Dy4 Dy5 O29 -78.4(2) . .
O11 Dy4 Dy5 N11 -72.7(4) . .
O12 Dy4 Dy5 N11 72.6(4) . .
O18 Dy4 Dy5 N11 -118.1(5) . .
O26 Dy4 Dy5 N11 -3.0(5) . .
O19 Dy4 Dy5 N11 114.4(5) . .
O2 Dy4 Dy5 N11 -144.6(4) . .
O3 Dy4 Dy5 N11 143.7(4) . .
O23 Dy4 Dy5 N11 13.1(12) . .
O24 Dy4 Dy5 N11 -0.3(4) . .
Dy6 Dy4 Dy5 N11 77.0(4) . .
Dy3 Dy4 Dy5 N11 -79.9(4) . .
O11 Dy4 Dy5 Dy3 7.27(15) . .
O12 Dy4 Dy5 Dy3 152.53(15) . .
O18 Dy4 Dy5 Dy3 -38.2(2) . .
O26 Dy4 Dy5 Dy3 76.9(2) . .
O19 Dy4 Dy5 Dy3 -165.7(2) . .
O2 Dy4 Dy5 Dy3 -64.65(16) . .
O3 Dy4 Dy5 Dy3 -136.42(15) . .
O23 Dy4 Dy5 Dy3 93.0(11) . .
O24 Dy4 Dy5 Dy3 79.62(19) . .
Dy6 Dy4 Dy5 Dy3 156.971(16) . .
O1W Dy3 Dy5 O17 89.1(3) . .
O15 Dy3 Dy5 O17 17.0(3) . .
O9 Dy3 Dy5 O17 -129.8(3) . .
O16 Dy3 Dy5 O17 -54.3(3) . .
O18 Dy3 Dy5 O17 -144.3(3) . .
O10 Dy3 Dy5 O17 102.5(5) . .
O11 Dy3 Dy5 O17 165.6(3) . .
Dy1 Dy3 Dy5 O17 -138.0(3) . .
Dy2 Dy3 Dy5 O17 -22.8(2) . .
O1W Dy3 Dy5 O20 -21.5(3) . .
O15 Dy3 Dy5 O20 -93.6(4) . .
O9 Dy3 Dy5 O20 119.6(3) . .
O16 Dy3 Dy5 O20 -164.9(3) . .
O18 Dy3 Dy5 O20 105.1(4) . .
O10 Dy3 Dy5 O20 -8.1(6) . .
O17 Dy3 Dy5 O20 -110.6(4) . .
O11 Dy3 Dy5 O20 55.0(3) . .
Dy1 Dy3 Dy5 O20 111.4(3) . .
Dy2 Dy3 Dy5 O20 -133.4(3) . .
O1W Dy3 Dy5 O19 -93.0(2) . .
O15 Dy3 Dy5 O19 -165.1(2) . .
O9 Dy3 Dy5 O19 48.1(2) . .
O16 Dy3 Dy5 O19 123.6(2) . .
O18 Dy3 Dy5 O19 33.6(3) . .
O10 Dy3 Dy5 O19 -79.6(5) . .
O17 Dy3 Dy5 O19 177.9(3) . .
O11 Dy3 Dy5 O19 -16.5(2) . .
Dy1 Dy3 Dy5 O19 39.89(16) . .
Dy2 Dy3 Dy5 O19 155.10(14) . .
O1W Dy3 Dy5 O18 -126.6(3) . .
O15 Dy3 Dy5 O18 161.3(3) . .
O9 Dy3 Dy5 O18 14.5(3) . .
O16 Dy3 Dy5 O18 89.9(3) . .
O10 Dy3 Dy5 O18 -113.2(5) . .
O17 Dy3 Dy5 O18 144.3(3) . .
O11 Dy3 Dy5 O18 -50.1(3) . .
Dy1 Dy3 Dy5 O18 6.3(2) . .
Dy2 Dy3 Dy5 O18 121.5(2) . .
O1W Dy3 Dy5 O26 -36.2(3) . .
O15 Dy3 Dy5 O26 -108.3(3) . .
O9 Dy3 Dy5 O26 104.9(3) . .
O16 Dy3 Dy5 O26 -179.6(3) . .
O18 Dy3 Dy5 O26 90.5(3) . .
O10 Dy3 Dy5 O26 -22.7(5) . .
O17 Dy3 Dy5 O26 -125.3(3) . .
O11 Dy3 Dy5 O26 40.3(2) . .
Dy1 Dy3 Dy5 O26 96.7(2) . .
Dy2 Dy3 Dy5 O26 -148.1(2) . .
O1W Dy3 Dy5 O7 158.7(3) . .
O15 Dy3 Dy5 O7 86.6(3) . .
O9 Dy3 Dy5 O7 -60.2(3) . .
O16 Dy3 Dy5 O7 15.3(3) . .
O18 Dy3 Dy5 O7 -74.6(3) . .
O10 Dy3 Dy5 O7 172.2(5) . .
O17 Dy3 Dy5 O7 69.6(3) . .
O11 Dy3 Dy5 O7 -124.8(2) . .
Dy1 Dy3 Dy5 O7 -68.39(19) . .
Dy2 Dy3 Dy5 O7 46.82(18) . .
O1W Dy3 Dy5 O8 -172.9(3) . .
O15 Dy3 Dy5 O8 115.0(3) . .
O9 Dy3 Dy5 O8 -31.8(3) . .
O16 Dy3 Dy5 O8 43.7(3) . .
O18 Dy3 Dy5 O8 -46.2(3) . .
O10 Dy3 Dy5 O8 -159.4(5) . .
O17 Dy3 Dy5 O8 98.0(3) . .
O11 Dy3 Dy5 O8 -96.4(3) . .
Dy1 Dy3 Dy5 O8 -40.0(3) . .
Dy2 Dy3 Dy5 O8 75.2(2) . .
O1W Dy3 Dy5 O30 89.7(3) . .
O15 Dy3 Dy5 O30 17.6(3) . .
O9 Dy3 Dy5 O30 -129.2(3) . .
O16 Dy3 Dy5 O30 -53.7(3) . .
O18 Dy3 Dy5 O30 -143.6(3) . .
O10 Dy3 Dy5 O30 103.2(5) . .
O17 Dy3 Dy5 O30 0.6(3) . .
O11 Dy3 Dy5 O30 166.3(2) . .
Dy1 Dy3 Dy5 O30 -137.37(19) . .
Dy2 Dy3 Dy5 O30 -22.16(18) . .
O1W Dy3 Dy5 O29 40.3(2) . .
O15 Dy3 Dy5 O29 -31.8(3) . .
O9 Dy3 Dy5 O29 -178.6(2) . .
O16 Dy3 Dy5 O29 -103.1(2) . .
O18 Dy3 Dy5 O29 167.0(3) . .
O10 Dy3 Dy5 O29 53.8(5) . .
O17 Dy3 Dy5 O29 -48.8(3) . .
O11 Dy3 Dy5 O29 116.9(2) . .
Dy1 Dy3 Dy5 O29 173.24(17) . .
Dy2 Dy3 Dy5 O29 -71.56(15) . .
O1W Dy3 Dy5 N11 64.7(3) . .
O15 Dy3 Dy5 N11 -7.4(3) . .
O9 Dy3 Dy5 N11 -154.2(3) . .
O16 Dy3 Dy5 N11 -78.7(3) . .
O18 Dy3 Dy5 N11 -168.6(3) . .
O10 Dy3 Dy5 N11 78.2(5) . .
O17 Dy3 Dy5 N11 -24.4(3) . .
O11 Dy3 Dy5 N11 141.2(2) . .
Dy1 Dy3 Dy5 N11 -162.4(2) . .
Dy2 Dy3 Dy5 N11 -47.2(2) . .
O1W Dy3 Dy5 Dy4 -83.30(18) . .
O15 Dy3 Dy5 Dy4 -155.4(2) . .
O9 Dy3 Dy5 Dy4 57.79(19) . .
O16 Dy3 Dy5 Dy4 133.27(18) . .
O18 Dy3 Dy5 Dy4 43.3(2) . .
O10 Dy3 Dy5 Dy4 -69.9(5) . .
O17 Dy3 Dy5 Dy4 -172.4(2) . .
O11 Dy3 Dy5 Dy4 -6.79(15) . .
Dy1 Dy3 Dy5 Dy4 49.59(7) . .
Dy2 Dy3 Dy5 Dy4 164.80(2) . .
O11 Dy4 Dy6 O19 107.1(4) . .
O12 Dy4 Dy6 O19 -143.9(4) . .
O18 Dy4 Dy6 O19 33.2(3) . .
O26 Dy4 Dy6 O19 90.4(3) . .
O2 Dy4 Dy6 O19 -46.6(4) . .
O3 Dy4 Dy6 O19 -74.4(3) . .
O23 Dy4 Dy6 O19 -144.6(3) . .
O24 Dy4 Dy6 O19 166.8(3) . .
Dy5 Dy4 Dy6 O19 43.4(3) . .
Dy3 Dy4 Dy6 O19 67.1(3) . .
O11 Dy4 Dy6 O1W' -16.6(5) . .
O12 Dy4 Dy6 O1W' 92.4(5) . .
O18 Dy4 Dy6 O1W' -90.5(5) . .
O26 Dy4 Dy6 O1W' -33.3(5) . .
O19 Dy4 Dy6 O1W' -123.7(5) . .
O2 Dy4 Dy6 O1W' -170.3(5) . .
O3 Dy4 Dy6 O1W' 161.9(4) . .
O23 Dy4 Dy6 O1W' 91.7(5) . .
O24 Dy4 Dy6 O1W' 43.1(5) . .
Dy5 Dy4 Dy6 O1W' -80.3(4) . .
Dy3 Dy4 Dy6 O1W' -56.6(4) . .
O11 Dy4 Dy6 O27 -19.6(4) . .
O12 Dy4 Dy6 O27 89.4(4) . .
O18 Dy4 Dy6 O27 -93.5(4) . .
O26 Dy4 Dy6 O27 -36.4(4) . .
O19 Dy4 Dy6 O27 -126.7(5) . .
O2 Dy4 Dy6 O27 -173.4(4) . .
O3 Dy4 Dy6 O27 158.9(4) . .
O23 Dy4 Dy6 O27 88.7(4) . .
O24 Dy4 Dy6 O27 40.1(4) . .
Dy5 Dy4 Dy6 O27 -83.3(4) . .
Dy3 Dy4 Dy6 O27 -59.6(4) . .
O11 Dy4 Dy6 O22 -6.8(4) . .
O12 Dy4 Dy6 O22 102.2(4) . .
O18 Dy4 Dy6 O22 -80.7(3) . .
O26 Dy4 Dy6 O22 -23.6(3) . .
O19 Dy4 Dy6 O22 -113.9(4) . .
O2 Dy4 Dy6 O22 -160.6(4) . .
O3 Dy4 Dy6 O22 171.7(3) . .
O23 Dy4 Dy6 O22 101.5(3) . .
O24 Dy4 Dy6 O22 52.9(3) . .
Dy5 Dy4 Dy6 O22 -70.5(3) . .
Dy3 Dy4 Dy6 O22 -46.8(3) . .
O11 Dy4 Dy6 O22 -88.4(3) . 2_656
O12 Dy4 Dy6 O22 20.6(3) . 2_656
O18 Dy4 Dy6 O22 -162.3(2) . 2_656
O26 Dy4 Dy6 O22 -105.1(2) . 2_656
O19 Dy4 Dy6 O22 164.5(3) . 2_656
O2 Dy4 Dy6 O22 117.9(3) . 2_656
O3 Dy4 Dy6 O22 90.1(2) . 2_656
O23 Dy4 Dy6 O22 19.9(2) . 2_656
O24 Dy4 Dy6 O22 -28.7(2) . 2_656
Dy5 Dy4 Dy6 O22 -152.12(16) . 2_656
Dy3 Dy4 Dy6 O22 -128.39(16) . 2_656
O11 Dy4 Dy6 O21 123.3(3) . .
O12 Dy4 Dy6 O21 -127.7(3) . .
O18 Dy4 Dy6 O21 49.4(2) . .
O26 Dy4 Dy6 O21 106.6(2) . .
O19 Dy4 Dy6 O21 16.2(3) . .
O2 Dy4 Dy6 O21 -30.4(3) . .
O3 Dy4 Dy6 O21 -58.2(2) . .
O23 Dy4 Dy6 O21 -128.4(3) . .
O24 Dy4 Dy6 O21 -177.0(3) . .
Dy5 Dy4 Dy6 O21 59.59(19) . .
Dy3 Dy4 Dy6 O21 83.32(19) . .
O11 Dy4 Dy6 O13 -160.9(3) . .
O12 Dy4 Dy6 O13 -51.8(3) . .
O18 Dy4 Dy6 O13 125.2(2) . .
O26 Dy4 Dy6 O13 -177.6(2) . .
O19 Dy4 Dy6 O13 92.0(3) . .
O2 Dy4 Dy6 O13 45.4(3) . .
O3 Dy4 Dy6 O13 17.62(18) . .
O23 Dy4 Dy6 O13 -52.6(2) . .
O24 Dy4 Dy6 O13 -101.2(2) . .
Dy5 Dy4 Dy6 O13 135.41(13) . .
Dy3 Dy4 Dy6 O13 159.14(13) . .
O11 Dy4 Dy6 O12 -109.1(4) . .
O18 Dy4 Dy6 O12 177.1(3) . .
O26 Dy4 Dy6 O12 -125.8(3) . .
O19 Dy4 Dy6 O12 143.9(4) . .
O2 Dy4 Dy6 O12 97.2(3) . .
O3 Dy4 Dy6 O12 69.5(3) . .
O23 Dy4 Dy6 O12 -0.7(3) . .
O24 Dy4 Dy6 O12 -49.3(3) . .
Dy5 Dy4 Dy6 O12 -172.7(3) . .
Dy3 Dy4 Dy6 O12 -149.0(3) . .
O11 Dy4 Dy6 O20 58.1(3) . .
O12 Dy4 Dy6 O20 167.1(3) . .
O18 Dy4 Dy6 O20 -15.8(2) . .
O26 Dy4 Dy6 O20 41.3(2) . .
O19 Dy4 Dy6 O20 -49.0(3) . .
O2 Dy4 Dy6 O20 -95.6(3) . .
O3 Dy4 Dy6 O20 -123.41(19) . .
O23 Dy4 Dy6 O20 166.4(2) . .
O24 Dy4 Dy6 O20 117.8(2) . .
Dy5 Dy4 Dy6 O20 -5.63(14) . .
Dy3 Dy4 Dy6 O20 18.10(14) . .
O11 Dy4 Dy6 Dy7 112.0(3) . .
O12 Dy4 Dy6 Dy7 -139.0(3) . .
O18 Dy4 Dy6 Dy7 38.09(18) . .
O26 Dy4 Dy6 Dy7 95.24(17) . .
O19 Dy4 Dy6 Dy7 4.9(3) . .
O2 Dy4 Dy6 Dy7 -41.8(3) . .
O3 Dy4 Dy6 Dy7 -69.52(15) . .
O23 Dy4 Dy6 Dy7 -139.73(19) . .
O24 Dy4 Dy6 Dy7 171.69(19) . .
Dy5 Dy4 Dy6 Dy7 48.26(8) . .
Dy3 Dy4 Dy6 Dy7 71.99(8) . .
O11 Dy4 Dy6 Dy7 -127.3(3) . 2_656
O12 Dy4 Dy6 Dy7 -18.3(3) . 2_656
O18 Dy4 Dy6 Dy7 158.81(16) . 2_656
O26 Dy4 Dy6 Dy7 -144.05(16) . 2_656
O19 Dy4 Dy6 Dy7 125.6(3) . 2_656
O2 Dy4 Dy6 Dy7 79.0(2) . 2_656
O3 Dy4 Dy6 Dy7 51.20(13) . 2_656
O23 Dy4 Dy6 Dy7 -19.01(18) . 2_656
O24 Dy4 Dy6 Dy7 -67.59(18) . 2_656
Dy5 Dy4 Dy6 Dy7 168.982(19) . 2_656
Dy3 Dy4 Dy6 Dy7 -167.292(16) . 2_656
O9 Co1 N1 C1 -145.3(9) . .
O11 Co1 N1 C1 96.3(10) . .
O2 Co1 N1 C1 12.9(10) . .
N2 Co1 N1 C1 -62.8(10) . .
O1 Co1 N1 C1 -173.3(11) . .
O9 Co1 N1 C5 30.3(12) . .
O11 Co1 N1 C5 -88.0(8) . .
O2 Co1 N1 C5 -171.4(8) . .
N2 Co1 N1 C5 112.8(8) . .
O1 Co1 N1 C5 2.3(8) . .
O9 Co1 N2 C12 -119.2(9) . .
O11 Co1 N2 C12 -37.7(13) . .
O2 Co1 N2 C12 -6.2(8) . .
O1 Co1 N2 C12 161.2(8) . .
N1 Co1 N2 C12 88.6(9) . .
O9 Co1 N2 C8 57.9(11) . .
O11 Co1 N2 C8 139.4(10) . .
O2 Co1 N2 C8 171.0(11) . .
O1 Co1 N2 C8 -21.7(11) . .
N1 Co1 N2 C8 -94.2(11) . .
O13 Co2 N3 C16 126.4(7) . .
O3 Co2 N3 C16 7.7(7) . .
O12 Co2 N3 C16 47.2(11) . .
N4 Co2 N3 C16 -84.4(7) . .
O4 Co2 N3 C16 -155.4(7) . .
O13 Co2 N3 C20 -51.1(8) . .
O3 Co2 N3 C20 -169.7(9) . .
O12 Co2 N3 C20 -130.3(8) . .
N4 Co2 N3 C20 98.1(8) . .
O4 Co2 N3 C20 27.1(10) . .
O13 Co2 N4 C21 136.9(8) . .
O3 Co2 N4 C21 -28.0(8) . .
O12 Co2 N4 C21 -109.8(8) . .
O4 Co2 N4 C21 171.2(9) . .
N3 Co2 N4 C21 47.3(8) . .
O13 Co2 N4 C25 -45.7(10) . .
O3 Co2 N4 C25 149.4(7) . .
O12 Co2 N4 C25 67.6(7) . .
O4 Co2 N4 C25 -11.4(7) . .
N3 Co2 N4 C25 -135.3(7) . .
O16 Co3 N6 C38 -39.1(13) . .
O7 Co3 N6 C38 162.5(10) . .
O17 Co3 N6 C38 80.3(10) . .
O6 Co3 N6 C38 -4.8(10) . .
N7 Co3 N6 C38 -121.3(10) . .
O16 Co3 N6 C34 138.4(9) . .
O7 Co3 N6 C34 -20.0(9) . .
O17 Co3 N6 C34 -102.2(9) . .
O6 Co3 N6 C34 172.6(10) . .
N7 Co3 N6 C34 56.1(9) . .
O16 Co3 N7 C41 -54.1(11) . .
O7 Co3 N7 C41 -169.7(12) . .
O17 Co3 N7 C41 -131.5(10) . .
O6 Co3 N7 C41 24.6(12) . .
N6 Co3 N7 C41 96.2(11) . .
O16 Co3 N7 C45 119.1(9) . .
O7 Co3 N7 C45 3.6(8) . .
O17 Co3 N7 C45 41.8(13) . .
O6 Co3 N7 C45 -162.1(8) . .
N6 Co3 N7 C45 -90.6(9) . .
O21 Co4 N8 C53 54.9(9) . .
O20 Co4 N8 C53 134.3(8) . .
O8 Co4 N8 C53 172.0(9) . .
O5 Co4 N8 C53 -22.4(10) 2_656 .
N5 Co4 N8 C53 -95.3(9) 2_656 .
O21 Co4 N8 C49 -124.1(7) . .
O20 Co4 N8 C49 -44.7(10) . .
O8 Co4 N8 C49 -7.0(7) . .
O5 Co4 N8 C49 158.6(7) 2_656 .
N5 Co4 N8 C49 85.7(7) 2_656 .
O26 N10 O27 Dy6 3(3) . .
O28 N10 O27 Dy6 168.9(13) . .
O19 Dy6 O27 N10 -0.7(14) . .
O1W' Dy6 O27 N10 -13(11) . .
O22 Dy6 O27 N10 -146.1(14) . .
O22 Dy6 O27 N10 144.0(14) 2_656 .
O21 Dy6 O27 N10 -102.9(14) . .
O13 Dy6 O27 N10 100.4(12) . .
O12 Dy6 O27 N10 64.8(13) . .
O20 Dy6 O27 N10 -66.2(13) . .
Dy7 Dy6 O27 N10 -140.3(12) . .
Dy7 Dy6 O27 N10 136.7(12) 2_656 .
Dy4 Dy6 O27 N10 28.0(12) . .
O17 Dy5 N11 O30 96.0(6) . .
O20 Dy5 N11 O30 -103.4(7) . .
O19 Dy5 N11 O30 -105.2(6) . .
O18 Dy5 N11 O30 99.8(7) . .
O26 Dy5 N11 O30 176.2(6) . .
O7 Dy5 N11 O30 30.5(7) . .
O8 Dy5 N11 O30 -37.1(6) . .
O29 Dy5 N11 O30 175.5(10) . .
Dy4 Dy5 N11 O30 178.3(4) . .
Dy3 Dy5 N11 O30 111.2(6) . .
O17 Dy5 N11 O31 171(8) . .
O20 Dy5 N11 O31 -28(8) . .
O19 Dy5 N11 O31 -30(8) . .
O18 Dy5 N11 O31 175(7) . .
O26 Dy5 N11 O31 -109(8) . .
O7 Dy5 N11 O31 106(8) . .
O8 Dy5 N11 O31 38(8) . .
O30 Dy5 N11 O31 75(8) . .
O29 Dy5 N11 O31 -109(8) . .
Dy4 Dy5 N11 O31 -107(8) . .
Dy3 Dy5 N11 O31 -174(8) . .
O17 Dy5 N11 O29 -79.5(6) . .
O20 Dy5 N11 O29 81.2(5) . .
O19 Dy5 N11 O29 79.3(7) . .
O18 Dy5 N11 O29 -75.6(7) . .
O26 Dy5 N11 O29 0.7(6) . .
O7 Dy5 N11 O29 -145.0(5) . .
O8 Dy5 N11 O29 147.4(5) . .
O30 Dy5 N11 O29 -175.5(10) . .
Dy4 Dy5 N11 O29 2.8(8) . .
Dy3 Dy5 N11 O29 -64.3(6) . .
O22 Dy7 N12 O32 -0.02(14) . .
O33 Dy7 N12 O32 179.4(4) . .
O4 Dy7 N12 O32 -87.0(4) 2_656 .
O5 Dy7 N12 O32 85.9(5) 2_656 .
O21 Dy7 N12 O32 72.35(15) . .
O13 Dy7 N12 O32 -72.67(16) 2_656 .
O34 Dy7 N12 O32 158.3(2) . .
O34' Dy7 N12 O32 164.1(3) . .
O35' Dy7 N12 O32 -152.5(3) . .
O35 Dy7 N12 O32 -153.1(2) . .
O22 Dy7 N12 O33 6(5) . 2_656
O32 Dy7 N12 O33 6(5) . 2_656
O33 Dy7 N12 O33 -175(4) . 2_656
O4 Dy7 N12 O33 -81(5) 2_656 2_656
O5 Dy7 N12 O33 92(5) 2_656 2_656
O21 Dy7 N12 O33 78(5) . 2_656
O13 Dy7 N12 O33 -67(5) 2_656 2_656
O34 Dy7 N12 O33 164(5) . 2_656
O34' Dy7 N12 O33 170(5) . 2_656
O35' Dy7 N12 O33 -147(5) . 2_656
O35 Dy7 N12 O33 -147(5) . 2_656
O22 Dy7 N12 O33 -179.5(4) . .
O32 Dy7 N12 O33 -179.4(4) . .
O4 Dy7 N12 O33 93.6(6) 2_656 .
O5 Dy7 N12 O33 -93.5(6) 2_656 .
O21 Dy7 N12 O33 -107.1(4) . .
O13 Dy7 N12 O33 107.9(4) 2_656 .
O34 Dy7 N12 O33 -21.2(5) . .
O34' Dy7 N12 O33 -15.4(5) . .
O35' Dy7 N12 O33 28.1(5) . .
O35 Dy7 N12 O33 27.5(5) . .
O22 Dy7 N12 Dy7 -0.02(14) . 2_656
O32 Dy7 N12 Dy7 0.0 . 2_656
O33 Dy7 N12 Dy7 179.4(4) . 2_656
O4 Dy7 N12 Dy7 -87.0(4) 2_656 2_656
O5 Dy7 N12 Dy7 85.9(5) 2_656 2_656
O21 Dy7 N12 Dy7 72.35(15) . 2_656
O13 Dy7 N12 Dy7 -72.67(16) 2_656 2_656
O34 Dy7 N12 Dy7 158.3(2) . 2_656
O34' Dy7 N12 Dy7 164.1(3) . 2_656
O35' Dy7 N12 Dy7 -152.5(3) . 2_656
O35 Dy7 N12 Dy7 -153.1(2) . 2_656
O43 N16 O45 O44 178.6(12) . .
O44 N16' O45' O43 177.8(12) . .
O9 Co1 O1 C6 -175.5(8) . .
O11 Co1 O1 C6 100.1(8) . .
O2 Co1 O1 C6 20.6(18) . .
N2 Co1 O1 C6 -87.7(8) . .
N1 Co1 O1 C6 -8.5(8) . .
O9 Co1 O1 Dy1 -1.1(3) . .
O11 Co1 O1 Dy1 -85.5(3) . .
O2 Co1 O1 Dy1 -165.0(12) . .
N2 Co1 O1 Dy1 86.7(4) . .
N1 Co1 O1 Dy1 165.9(4) . .
O14 Dy1 O1 C6 -169.7(10) . .
O10 Dy1 O1 C6 -110.7(10) . .
O10W Dy1 O1 C6 101.1(10) 6_575 .
O10W Dy1 O1 C6 118.5(10) . .
O1 Dy1 O1 C6 -25.5(11) 6_575 .
O9 Dy1 O1 C6 174.0(11) . .
O9 Dy1 O1 C6 -49.9(11) 6_575 .
O9W Dy1 O1 C6 61.7(10) . .
O9W Dy1 O1 C6 46.2(10) 6_575 .
Dy3 Dy1 O1 C6 -149.2(10) . .
Dy3 Dy1 O1 C6 -94.1(10) 6_575 .
O14 Dy1 O1 Co1 17.3(6) . .
O10 Dy1 O1 Co1 76.3(3) . .
O10W Dy1 O1 Co1 -71.9(5) 6_575 .
O10W Dy1 O1 Co1 -54.5(4) . .
O1 Dy1 O1 Co1 161.47(15) 6_575 .
O9 Dy1 O1 Co1 1.0(3) . .
O9 Dy1 O1 Co1 137.1(3) 6_575 .
O9W Dy1 O1 Co1 -111.2(3) . .
O9W Dy1 O1 Co1 -126.7(3) 6_575 .
Dy3 Dy1 O1 Co1 37.8(2) . .
Dy3 Dy1 O1 Co1 92.9(3) 6_575 .
O9 Co1 O2 C13 95.4(7) . .
O11 Co1 O2 C13 177.2(7) . .
N2 Co1 O2 C13 10.0(7) . .
O1 Co1 O2 C13 -101.9(14) . .
N1 Co1 O2 C13 -73.7(7) . .
O9 Co1 O2 Dy4 -89.1(3) . .
O11 Co1 O2 Dy4 -7.2(2) . .
N2 Co1 O2 Dy4 -174.5(4) . .
O1 Co1 O2 Dy4 73.7(14) . .
N1 Co1 O2 Dy4 101.8(3) . .
O11 Dy4 O2 C13 -179.7(10) . .
O12 Dy4 O2 C13 39.3(11) . .
O18 Dy4 O2 C13 -104.8(10) . .
O26 Dy4 O2 C13 -126.1(10) . .
O19 Dy4 O2 C13 -42.3(10) . .
O3 Dy4 O2 C13 15.0(10) . .
O23 Dy4 O2 C13 96.2(10) . .
O24 Dy4 O2 C13 127.0(10) . .
Dy5 Dy4 O2 C13 -87.0(10) . .
Dy6 Dy4 O2 C13 -14.9(11) . .
Dy3 Dy4 O2 C13 -141.5(10) . .
O11 Dy4 O2 Co1 6.7(2) . .
O12 Dy4 O2 Co1 -134.4(3) . .
O18 Dy4 O2 Co1 81.5(3) . .
O26 Dy4 O2 Co1 60.3(4) . .
O19 Dy4 O2 Co1 144.1(2) . .
O3 Dy4 O2 Co1 -158.6(3) . .
O23 Dy4 O2 Co1 -77.5(3) . .
O24 Dy4 O2 Co1 -46.6(3) . .
Dy5 Dy4 O2 Co1 99.4(2) . .
Dy6 Dy4 O2 Co1 171.51(6) . .
Dy3 Dy4 O2 Co1 44.83(19) . .
O13 Co2 O3 C15 -99.9(7) . .
O12 Co2 O3 C15 -178.6(7) . .
N4 Co2 O3 C15 71.4(7) . .
O4 Co2 O3 C15 124.7(8) . .
N3 Co2 O3 C15 -16.9(7) . .
O13 Co2 O3 Dy4 84.9(3) . .
O12 Co2 O3 Dy4 6.2(3) . .
N4 Co2 O3 Dy4 -103.8(3) . .
O4 Co2 O3 Dy4 -50.4(8) . .
N3 Co2 O3 Dy4 168.0(3) . .
O11 Dy4 O3 C15 -37.9(10) . .
O12 Dy4 O3 C15 -179.5(10) . .
O18 Dy4 O3 C15 43.5(10) . .
O26 Dy4 O3 C15 121.8(9) . .
O19 Dy4 O3 C15 107.1(9) . .
O2 Dy4 O3 C15 -18.5(9) . .
O23 Dy4 O3 C15 -99.1(9) . .
O24 Dy4 O3 C15 -127.8(9) . .
Dy5 Dy4 O3 C15 87.3(9) . .
Dy6 Dy4 O3 C15 143.2(9) . .
Dy3 Dy4 O3 C15 18.3(11) . .
O11 Dy4 O3 Co2 135.7(3) . .
O12 Dy4 O3 Co2 -5.8(2) . .
O18 Dy4 O3 Co2 -142.8(3) . .
O26 Dy4 O3 Co2 -64.5(4) . .
O19 Dy4 O3 Co2 -79.2(3) . .
O2 Dy4 O3 Co2 155.2(3) . .
O23 Dy4 O3 Co2 74.6(3) . .
O24 Dy4 O3 Co2 45.9(4) . .
Dy5 Dy4 O3 Co2 -99.1(2) . .
Dy6 Dy4 O3 Co2 -43.1(2) . .
Dy3 Dy4 O3 Co2 -168.08(7) . .
O13 Co2 O4 C26 176.8(8) . .
O3 Co2 O4 C26 -42.4(11) . .
O12 Co2 O4 C26 -98.4(7) . .
N4 Co2 O4 C26 13.9(7) . .
N3 Co2 O4 C26 92.4(8) . .
O13 Co2 O4 Dy7 5.1(3) . 2_656
O3 Co2 O4 Dy7 145.9(6) . 2_656
O12 Co2 O4 Dy7 89.8(3) . 2_656
N4 Co2 O4 Dy7 -157.9(3) . 2_656
N3 Co2 O4 Dy7 -79.3(4) . 2_656
O16 Co3 O6 C39 171.2(8) . .
O7 Co3 O6 C39 -39.4(12) . .
O17 Co3 O6 C39 -103.7(8) . .
N6 Co3 O6 C39 7.8(7) . .
N7 Co3 O6 C39 87.2(8) . .
O16 Co3 O6 Dy2 3.5(2) . .
O7 Co3 O6 Dy2 153.0(7) . .
O17 Co3 O6 Dy2 88.7(3) . .
N6 Co3 O6 Dy2 -159.9(4) . .
N7 Co3 O6 Dy2 -80.4(4) . .
O14 Dy2 O6 C39 173.0(9) . .
O15 Dy2 O6 C39 116.3(9) . .
O11W Dy2 O6 C39 -83.6(10) . .
O11W Dy2 O6 C39 -104.7(9) 6_575 .
O6 Dy2 O6 C39 32.2(10) 6_575 .
O16 Dy2 O6 C39 -167.8(10) . .
O16 Dy2 O6 C39 57.0(10) 6_575 .
O12W Dy2 O6 C39 -42.0(9) 6_575 .
O12W Dy2 O6 C39 -57.8(9) . .
Dy3 Dy2 O6 C39 154.6(9) . .
Dy3 Dy2 O6 C39 99.9(9) 6_575 .
O14 Dy2 O6 Co3 -22.3(5) . .
O15 Dy2 O6 Co3 -79.0(3) . .
O11W Dy2 O6 Co3 81.1(4) . .
O11W Dy2 O6 Co3 59.9(3) 6_575 .
O6 Dy2 O6 Co3 -163.17(14) 6_575 .
O16 Dy2 O6 Co3 -3.2(2) . .
O16 Dy2 O6 Co3 -138.3(3) 6_575 .
O12W Dy2 O6 Co3 122.6(3) 6_575 .
O12W Dy2 O6 Co3 106.8(3) . .
Dy3 Dy2 O6 Co3 -40.7(2) . .
Dy3 Dy2 O6 Co3 -95.4(3) 6_575 .
O16 Co3 O7 C46 -93.6(9) . .
O17 Co3 O7 C46 -174.6(9) . .
O6 Co3 O7 C46 119.8(10) . .
N6 Co3 O7 C46 74.8(9) . .
N7 Co3 O7 C46 -11.5(9) . .
O16 Co3 O7 Dy5 87.3(3) . .
O17 Co3 O7 Dy5 6.3(3) . .
O6 Co3 O7 Dy5 -59.3(9) . .
N6 Co3 O7 Dy5 -104.3(4) . .
N7 Co3 O7 Dy5 169.4(4) . .
O17 Dy5 O7 C46 175.3(12) . .
O20 Dy5 O7 C46 -42.5(13) . .
O19 Dy5 O7 C46 37.4(12) . .
O18 Dy5 O7 C46 100.5(12) . .
O26 Dy5 O7 C46 117.8(11) . .
O8 Dy5 O7 C46 -24.0(11) . .
O30 Dy5 O7 C46 -102.7(12) . .
O29 Dy5 O7 C46 -132.4(11) . .
N11 Dy5 O7 C46 -115.0(12) . .
Dy4 Dy5 O7 C46 81.7(11) . .
Dy3 Dy5 O7 C46 137.3(12) . .
O17 Dy5 O7 Co3 -5.9(3) . .
O20 Dy5 O7 Co3 136.4(3) . .
O19 Dy5 O7 Co3 -143.7(3) . .
O18 Dy5 O7 Co3 -80.6(3) . .
O26 Dy5 O7 Co3 -63.4(5) . .
O8 Dy5 O7 Co3 154.8(4) . .
O30 Dy5 O7 Co3 76.2(3) . .
O29 Dy5 O7 Co3 46.5(4) . .
N11 Dy5 O7 Co3 63.9(4) . .
Dy4 Dy5 O7 Co3 -99.5(3) . .
Dy3 Dy5 O7 Co3 -43.8(3) . .
O21 Co4 O8 C48 91.0(7) . .
O20 Co4 O8 C48 172.0(7) . .
O5 Co4 O8 C48 -123.5(9) 2_656 .
N8 Co4 O8 C48 9.0(6) . .
N5 Co4 O8 C48 -80.9(7) 2_656 .
O21 Co4 O8 Dy5 -86.4(3) . .
O20 Co4 O8 Dy5 -5.5(3) . .
O5 Co4 O8 Dy5 59.0(9) 2_656 .
N8 Co4 O8 Dy5 -168.4(3) . .
N5 Co4 O8 Dy5 101.7(3) 2_656 .
O17 Dy5 O8 C48 47.3(10) . .
O20 Dy5 O8 C48 -171.5(9) . .
O19 Dy5 O8 C48 -98.0(9) . .
O18 Dy5 O8 C48 -35.2(9) . .
O26 Dy5 O8 C48 -116.3(8) . .
O7 Dy5 O8 C48 22.7(8) . .
O30 Dy5 O8 C48 104.2(9) . .
O29 Dy5 O8 C48 134.9(9) . .
N11 Dy5 O8 C48 119.0(9) . .
Dy4 Dy5 O8 C48 -79.4(9) . .
Dy3 Dy5 O8 C48 -7.7(10) . .
O17 Dy5 O8 Co4 -136.2(3) . .
O20 Dy5 O8 Co4 5.0(2) . .
O19 Dy5 O8 Co4 78.6(3) . .
O18 Dy5 O8 Co4 141.4(2) . .
O26 Dy5 O8 Co4 60.3(5) . .
O7 Dy5 O8 Co4 -160.7(4) . .
O30 Dy5 O8 Co4 -79.3(3) . .
O29 Dy5 O8 Co4 -48.6(3) . .
N11 Dy5 O8 Co4 -64.5(3) . .
Dy4 Dy5 O8 Co4 97.1(2) . .
Dy3 Dy5 O8 Co4 168.84(7) . .
O11 Co1 O9 Dy1 97.2(3) . .
O2 Co1 O9 Dy1 177.3(3) . .
N2 Co1 O9 Dy1 -107.3(4) . .
O1 Co1 O9 Dy1 1.1(3) . .
N1 Co1 O9 Dy1 -26.4(8) . .
O11 Co1 O9 Dy3 -11.2(3) . .
O2 Co1 O9 Dy3 68.8(3) . .
N2 Co1 O9 Dy3 144.3(4) . .
O1 Co1 O9 Dy3 -107.3(3) . .
N1 Co1 O9 Dy3 -134.8(6) . .
O14 Dy1 O9 Co1 -170.3(4) . .
O10 Dy1 O9 Co1 -90.0(4) . .
O10W Dy1 O9 Co1 145.3(3) 6_575 .
O10W Dy1 O9 Co1 138.1(3) . .
O1 Dy1 O9 Co1 -1.0(3) . .
O1 Dy1 O9 Co1 -25.6(5) 6_575 .
O9 Dy1 O9 Co1 -129.0(3) 6_575 .
O9W Dy1 O9 Co1 61.0(3) . .
O9W Dy1 O9 Co1 62.3(3) 6_575 .
Dy3 Dy1 O9 Co1 -108.5(4) . .
Dy3 Dy1 O9 Co1 -116.2(3) 6_575 .
O14 Dy1 O9 Dy3 -61.7(3) . .
O10 Dy1 O9 Dy3 18.5(3) . .
O10W Dy1 O9 Dy3 -106.19(19) 6_575 .
O10W Dy1 O9 Dy3 -113.4(2) . .
O1 Dy1 O9 Dy3 107.5(3) . .
O1 Dy1 O9 Dy3 83.0(4) 6_575 .
O9 Dy1 O9 Dy3 -20.5(6) 6_575 .
O9W Dy1 O9 Dy3 169.57(16) . .
O9W Dy1 O9 Dy3 170.86(11) 6_575 .
Dy3 Dy1 O9 Dy3 -7.6(2) 6_575 .
O1W Dy3 O9 Co1 46.8(5) . .
O15 Dy3 O9 Co1 149.0(3) . .
O16 Dy3 O9 Co1 -145.6(3) . .
O18 Dy3 O9 Co1 -56.4(3) . .
O10 Dy3 O9 Co1 93.5(3) . .
O17 Dy3 O9 Co1 -110.1(3) . .
O11 Dy3 O9 Co1 9.9(2) . .
Dy1 Dy3 O9 Co1 111.6(4) . .
Dy2 Dy3 O9 Co1 176.6(2) . .
Dy5 Dy3 O9 Co1 -64.8(3) . .
O1W Dy3 O9 Dy1 -64.8(4) . .
O15 Dy3 O9 Dy1 37.4(3) . .
O16 Dy3 O9 Dy1 102.9(3) . .
O18 Dy3 O9 Dy1 -167.9(2) . .
O10 Dy3 O9 Dy1 -18.0(2) . .
O17 Dy3 O9 Dy1 138.3(3) . .
O11 Dy3 O9 Dy1 -101.7(3) . .
Dy2 Dy3 O9 Dy1 65.02(19) . .
Dy5 Dy3 O9 Dy1 -176.36(9) . .
O14 Dy1 O10 Dy3 -58.6(3) . 6_575
O10W Dy1 O10 Dy3 -46.0(4) 6_575 6_575
O10W Dy1 O10 Dy3 -71.2(3) . 6_575
O1 Dy1 O10 Dy3 155.8(3) . 6_575
O1 Dy1 O10 Dy3 87.0(3) 6_575 6_575
O9 Dy1 O10 Dy3 -135.8(4) . 6_575
O9 Dy1 O10 Dy3 18.6(3) 6_575 6_575
O9W Dy1 O10 Dy3 140.9(3) . 6_575
O9W Dy1 O10 Dy3 101.9(5) 6_575 6_575
Dy3 Dy1 O10 Dy3 -117.2(5) . 6_575
O14 Dy1 O10 Dy3 58.6(3) . .
O10W Dy1 O10 Dy3 71.2(3) 6_575 .
O10W Dy1 O10 Dy3 46.0(4) . .
O1 Dy1 O10 Dy3 -87.0(3) . .
O1 Dy1 O10 Dy3 -155.8(3) 6_575 .
O9 Dy1 O10 Dy3 -18.6(3) . .
O9 Dy1 O10 Dy3 135.8(4) 6_575 .
O9W Dy1 O10 Dy3 -101.9(5) . .
O9W Dy1 O10 Dy3 -140.9(3) 6_575 .
Dy3 Dy1 O10 Dy3 117.2(5) 6_575 .
O1W Dy3 O10 Dy1 169.6(3) . .
O15 Dy3 O10 Dy1 -107.3(4) . .
O9 Dy3 O10 Dy1 18.7(3) . .
O16 Dy3 O10 Dy1 -49.3(4) . .
O18 Dy3 O10 Dy1 82.0(5) . .
O17 Dy3 O10 Dy1 -137.3(3) . .
O11 Dy3 O10 Dy1 90.7(3) . .
Dy2 Dy3 O10 Dy1 -72.6(2) . .
Dy5 Dy3 O10 Dy1 156.3(2) . .
O1W Dy3 O10 Dy3 -77.5(4) . 6_575
O15 Dy3 O10 Dy3 5.6(3) . 6_575
O9 Dy3 O10 Dy3 131.6(4) . 6_575
O16 Dy3 O10 Dy3 63.6(4) . 6_575
O18 Dy3 O10 Dy3 -165.1(3) . 6_575
O17 Dy3 O10 Dy3 -24.4(6) . 6_575
O11 Dy3 O10 Dy3 -156.4(4) . 6_575
Dy1 Dy3 O10 Dy3 112.9(5) . 6_575
Dy2 Dy3 O10 Dy3 40.3(3) . 6_575
Dy5 Dy3 O10 Dy3 -90.8(5) . 6_575
O9 Co1 O11 Dy4 121.1(3) . .
O2 Co1 O11 Dy4 7.6(2) . .
N2 Co1 O11 Dy4 38.4(8) . .
O1 Co1 O11 Dy4 -159.6(3) . .
N1 Co1 O11 Dy4 -83.4(3) . .
O9 Co1 O11 Dy3 10.7(3) . .
O2 Co1 O11 Dy3 -102.8(3) . .
N2 Co1 O11 Dy3 -71.9(8) . .
O1 Co1 O11 Dy3 90.1(3) . .
N1 Co1 O11 Dy3 166.2(3) . .
O12 Dy4 O11 Co1 126.1(3) . .
O18 Dy4 O11 Co1 -86.3(3) . .
O26 Dy4 O11 Co1 -154.9(3) . .
O19 Dy4 O11 Co1 -108.9(4) . .
O2 Dy4 O11 Co1 -6.9(2) . .
O3 Dy4 O11 Co1 12.1(4) . .
O23 Dy4 O11 Co1 72.1(3) . .
O24 Dy4 O11 Co1 123.7(3) . .
Dy5 Dy4 O11 Co1 -116.1(2) . .
Dy6 Dy4 O11 Co1 -169.89(7) . .
Dy3 Dy4 O11 Co1 -105.6(3) . .
O12 Dy4 O11 Dy3 -128.3(3) . .
O18 Dy4 O11 Dy3 19.4(2) . .
O26 Dy4 O11 Dy3 -49.3(2) . .
O19 Dy4 O11 Dy3 -3.2(5) . .
O2 Dy4 O11 Dy3 98.8(3) . .
O3 Dy4 O11 Dy3 117.8(3) . .
O23 Dy4 O11 Dy3 177.7(3) . .
O24 Dy4 O11 Dy3 -130.7(3) . .
Dy5 Dy4 O11 Dy3 -10.5(2) . .
Dy6 Dy4 O11 Dy3 -64.3(3) . .
O1W Dy3 O11 Co1 -166.0(3) . .
O15 Dy3 O11 Co1 -113.1(4) . .
O9 Dy3 O11 Co1 -9.7(2) . .
O16 Dy3 O11 Co1 29.6(5) . .
O18 Dy3 O11 Co1 89.6(3) . .
O10 Dy3 O11 Co1 -85.2(3) . .
O17 Dy3 O11 Co1 128.8(3) . .
Dy1 Dy3 O11 Co1 -47.8(2) . .
Dy2 Dy3 O11 Co1 -42.8(5) . .
Dy5 Dy3 O11 Co1 118.7(2) . .
O1W Dy3 O11 Dy4 84.9(3) . .
O15 Dy3 O11 Dy4 137.8(4) . .
O9 Dy3 O11 Dy4 -118.8(3) . .
O16 Dy3 O11 Dy4 -79.5(4) . .
O18 Dy3 O11 Dy4 -19.5(2) . .
O10 Dy3 O11 Dy4 165.7(3) . .
O17 Dy3 O11 Dy4 19.7(4) . .
Dy1 Dy3 O11 Dy4 -156.9(2) . .
Dy2 Dy3 O11 Dy4 -151.85(17) . .
Dy5 Dy3 O11 Dy4 9.6(2) . .
O13 Co2 O12 Dy4 -125.8(3) . .
O3 Co2 O12 Dy4 -6.4(3) . .
N4 Co2 O12 Dy4 82.4(3) . .
O4 Co2 O12 Dy4 154.2(3) . .
N3 Co2 O12 Dy4 -44.8(7) . .
O13 Co2 O12 Dy6 -15.0(2) . .
O3 Co2 O12 Dy6 104.3(2) . .
N4 Co2 O12 Dy6 -166.8(2) . .
O4 Co2 O12 Dy6 -95.0(2) . .
N3 Co2 O12 Dy6 65.9(6) . .
O11 Dy4 O12 Co2 -129.9(3) . .
O18 Dy4 O12 Co2 101.4(4) . .
O26 Dy4 O12 Co2 152.4(3) . .
O19 Dy4 O12 Co2 84.2(3) . .
O2 Dy4 O12 Co2 -18.1(4) . .
O3 Dy4 O12 Co2 5.8(2) . .
O23 Dy4 O12 Co2 -74.9(3) . .
O24 Dy4 O12 Co2 -127.5(3) . .
Dy5 Dy4 O12 Co2 112.3(2) . .
Dy6 Dy4 O12 Co2 105.8(3) . .
Dy3 Dy4 O12 Co2 163.46(9) . .
O11 Dy4 O12 Dy6 124.3(3) . .
O18 Dy4 O12 Dy6 -4.4(5) . .
O26 Dy4 O12 Dy6 46.6(3) . .
O19 Dy4 O12 Dy6 -21.7(2) . .
O2 Dy4 O12 Dy6 -123.9(3) . .
O3 Dy4 O12 Dy6 -100.0(3) . .
O23 Dy4 O12 Dy6 179.3(3) . .
O24 Dy4 O12 Dy6 126.7(3) . .
Dy5 Dy4 O12 Dy6 6.5(2) . .
Dy3 Dy4 O12 Dy6 57.6(4) . .
O19 Dy6 O12 Co2 -87.0(2) . .
O1W' Dy6 O12 Co2 173.4(4) . .
O27 Dy6 O12 Co2 169.0(4) . .
O22 Dy6 O12 Co2 116.2(3) . .
O22 Dy6 O12 Co2 90.6(2) 2_656 .
O21 Dy6 O12 Co2 -23.3(4) . .
O13 Dy6 O12 Co2 13.24(19) . .
O20 Dy6 O12 Co2 -125.1(2) . .
Dy7 Dy6 O12 Co2 49.4(4) . .
Dy7 Dy6 O12 Co2 53.61(16) 2_656 .
Dy4 Dy6 O12 Co2 -109.2(3) . .
O19 Dy6 O12 Dy4 22.1(2) . .
O1W' Dy6 O12 Dy4 -77.4(4) . .
O27 Dy6 O12 Dy4 -81.8(4) . .
O22 Dy6 O12 Dy4 -134.7(3) . .
O22 Dy6 O12 Dy4 -160.2(3) 2_656 .
O21 Dy6 O12 Dy4 85.8(3) . .
O13 Dy6 O12 Dy4 122.4(3) . .
O20 Dy6 O12 Dy4 -16.0(4) . .
Dy7 Dy6 O12 Dy4 158.57(12) . .
Dy7 Dy6 O12 Dy4 162.8(2) 2_656 .
O3 Co2 O13 Dy6 -62.0(3) . .
O12 Co2 O13 Dy6 15.4(2) . .
N4 Co2 O13 Dy6 135.2(5) . .
O4 Co2 O13 Dy6 101.6(3) . .
N3 Co2 O13 Dy6 -135.8(2) . .
O3 Co2 O13 Dy7 -168.5(2) . 2_656
O12 Co2 O13 Dy7 -91.2(3) . 2_656
N4 Co2 O13 Dy7 28.6(7) . 2_656
O4 Co2 O13 Dy7 -4.9(3) . 2_656
N3 Co2 O13 Dy7 117.7(3) . 2_656
O19 Dy6 O13 Co2 52.0(2) . .
O1W' Dy6 O13 Co2 -45.3(7) . .
O27 Dy6 O13 Co2 -51.7(7) . .
O22 Dy6 O13 Co2 -151.7(2) . .
O22 Dy6 O13 Co2 -95.9(3) 2_656 .
O21 Dy6 O13 Co2 143.2(3) . .
O12 Dy6 O13 Co2 -14.0(2) . .
O20 Dy6 O13 Co2 107.2(3) . .
Dy7 Dy6 O13 Co2 -178.76(19) . .
Dy7 Dy6 O13 Co2 -111.2(3) 2_656 .
Dy4 Dy6 O13 Co2 15.62(19) . .
O19 Dy6 O13 Dy7 163.2(2) . 2_656
O1W' Dy6 O13 Dy7 65.9(7) . 2_656
O27 Dy6 O13 Dy7 59.6(7) . 2_656
O22 Dy6 O13 Dy7 -40.4(3) . 2_656
O22 Dy6 O13 Dy7 15.3(2) 2_656 2_656
O21 Dy6 O13 Dy7 -105.5(2) . 2_656
O12 Dy6 O13 Dy7 97.2(2) . 2_656
O20 Dy6 O13 Dy7 -141.6(3) . 2_656
Dy7 Dy6 O13 Dy7 -67.51(19) . 2_656
Dy4 Dy6 O13 Dy7 126.86(19) . 2_656
O10 Dy1 O14 Dy2 0.000(6) . .
O10W Dy1 O14 Dy2 -166.8(2) 6_575 .
O10W Dy1 O14 Dy2 166.8(2) . .
O1 Dy1 O14 Dy2 61.0(4) . .
O1 Dy1 O14 Dy2 -61.0(4) 6_575 .
O9 Dy1 O14 Dy2 76.61(19) . .
O9 Dy1 O14 Dy2 -76.61(19) 6_575 .
O9W Dy1 O14 Dy2 168.0(2) . .
O9W Dy1 O14 Dy2 -168.0(2) 6_575 .
Dy3 Dy1 O14 Dy2 37.44(10) . .
Dy3 Dy1 O14 Dy2 -37.44(10) 6_575 .
O15 Dy2 O14 Dy1 0.000(5) . .
O11W Dy2 O14 Dy1 166.6(2) . .
O11W Dy2 O14 Dy1 -166.6(2) 6_575 .
O6 Dy2 O14 Dy1 58.6(4) 6_575 .
O6 Dy2 O14 Dy1 -58.6(3) . .
O16 Dy2 O14 Dy1 -76.91(17) . .
O16 Dy2 O14 Dy1 76.91(17) 6_575 .
O12W Dy2 O14 Dy1 168.0(2) 6_575 .
O12W Dy2 O14 Dy1 -168.0(2) . .
Dy3 Dy2 O14 Dy1 -37.44(9) . .
Dy3 Dy2 O14 Dy1 37.44(9) 6_575 .
O14 Dy2 O15 Dy3 -59.2(3) . .
O11W Dy2 O15 Dy3 -76.0(3) . .
O11W Dy2 O15 Dy3 -42.5(4) 6_575 .
O6 Dy2 O15 Dy3 155.5(4) 6_575 .
O6 Dy2 O15 Dy3 86.1(3) . .
O16 Dy2 O15 Dy3 17.6(3) . .
O16 Dy2 O15 Dy3 -136.0(4) 6_575 .
O12W Dy2 O15 Dy3 142.7(4) 6_575 .
O12W Dy2 O15 Dy3 98.9(6) . .
Dy3 Dy2 O15 Dy3 -118.4(6) 6_575 .
O14 Dy2 O15 Dy3 59.2(3) . 6_575
O11W Dy2 O15 Dy3 42.5(4) . 6_575
O11W Dy2 O15 Dy3 76.0(3) 6_575 6_575
O6 Dy2 O15 Dy3 -86.1(3) 6_575 6_575
O6 Dy2 O15 Dy3 -155.5(4) . 6_575
O16 Dy2 O15 Dy3 136.0(4) . 6_575
O16 Dy2 O15 Dy3 -17.6(3) 6_575 6_575
O12W Dy2 O15 Dy3 -98.9(6) 6_575 6_575
O12W Dy2 O15 Dy3 -142.7(4) . 6_575
Dy3 Dy2 O15 Dy3 118.4(6) . 6_575
O1W Dy3 O15 Dy2 -169.6(4) . .
O9 Dy3 O15 Dy2 51.0(4) . .
O16 Dy3 O15 Dy2 -17.9(3) . .
O18 Dy3 O15 Dy2 -80.6(6) . .
O10 Dy3 O15 Dy2 108.6(4) . .
O17 Dy3 O15 Dy2 -89.8(3) . .
O11 Dy3 O15 Dy2 138.1(3) . .
Dy1 Dy3 O15 Dy2 73.4(3) . .
Dy5 Dy3 O15 Dy2 -99.9(3) . .
O1W Dy3 O15 Dy3 76.1(4) . 6_575
O9 Dy3 O15 Dy3 -63.3(4) . 6_575
O16 Dy3 O15 Dy3 -132.1(4) . 6_575
O18 Dy3 O15 Dy3 165.2(3) . 6_575
O10 Dy3 O15 Dy3 -5.6(3) . 6_575
O17 Dy3 O15 Dy3 155.9(4) . 6_575
O11 Dy3 O15 Dy3 23.9(7) . 6_575
Dy1 Dy3 O15 Dy3 -40.9(3) . 6_575
Dy2 Dy3 O15 Dy3 -114.3(6) . 6_575
Dy5 Dy3 O15 Dy3 145.9(3) . 6_575
O7 Co3 O16 Dy3 -66.3(3) . .
O17 Co3 O16 Dy3 12.2(3) . .
O6 Co3 O16 Dy3 104.1(3) . .
N6 Co3 O16 Dy3 137.4(6) . .
N7 Co3 O16 Dy3 -140.6(3) . .
O7 Co3 O16 Dy2 -173.9(2) . .
O17 Co3 O16 Dy2 -95.4(3) . .
O6 Co3 O16 Dy2 -3.5(2) . .
N6 Co3 O16 Dy2 29.9(7) . .
N7 Co3 O16 Dy2 111.8(3) . .
O1W Dy3 O16 Co3 -46.5(5) . .
O15 Dy3 O16 Co3 -93.9(4) . .
O9 Dy3 O16 Co3 146.3(3) . .
O18 Dy3 O16 Co3 55.6(3) . .
O10 Dy3 O16 Co3 -149.3(3) . .
O17 Dy3 O16 Co3 -10.8(3) . .
O11 Dy3 O16 Co3 109.0(4) . .
Dy1 Dy3 O16 Co3 -176.4(2) . .
Dy2 Dy3 O16 Co3 -110.8(4) . .
Dy5 Dy3 O16 Co3 19.6(2) . .
O1W Dy3 O16 Dy2 64.3(5) . .
O15 Dy3 O16 Dy2 16.9(3) . .
O9 Dy3 O16 Dy2 -103.0(3) . .
O18 Dy3 O16 Dy2 166.4(3) . .
O10 Dy3 O16 Dy2 -38.6(4) . .
O17 Dy3 O16 Dy2 100.0(3) . .
O11 Dy3 O16 Dy2 -140.2(3) . .
Dy1 Dy3 O16 Dy2 -65.6(2) . .
Dy5 Dy3 O16 Dy2 130.3(2) . .
O14 Dy2 O16 Co3 170.2(4) . .
O15 Dy2 O16 Co3 90.8(4) . .
O11W Dy2 O16 Co3 -135.8(2) . .
O11W Dy2 O16 Co3 -127.4(2) 6_575 .
O6 Dy2 O16 Co3 28.4(4) 6_575 .
O6 Dy2 O16 Co3 3.3(2) . .
O16 Dy2 O16 Co3 130.7(4) 6_575 .
O12W Dy2 O16 Co3 -64.8(3) 6_575 .
O12W Dy2 O16 Co3 -63.0(2) . .
Dy3 Dy2 O16 Co3 108.1(4) . .
Dy3 Dy2 O16 Co3 116.5(2) 6_575 .
O14 Dy2 O16 Dy3 62.1(3) . .
O15 Dy2 O16 Dy3 -17.3(3) . .
O11W Dy2 O16 Dy3 116.1(2) . .
O11W Dy2 O16 Dy3 124.5(3) 6_575 .
O6 Dy2 O16 Dy3 -79.7(4) 6_575 .
O6 Dy2 O16 Dy3 -104.8(3) . .
O16 Dy2 O16 Dy3 22.6(7) 6_575 .
O12W Dy2 O16 Dy3 -172.91(14) 6_575 .
O12W Dy2 O16 Dy3 -171.1(2) . .
Dy3 Dy2 O16 Dy3 8.4(3) 6_575 .
O16 Co3 O17 Dy5 -122.1(3) . .
O7 Co3 O17 Dy5 -6.5(3) . .
O6 Co3 O17 Dy5 157.7(3) . .
N6 Co3 O17 Dy5 83.8(4) . .
N7 Co3 O17 Dy5 -43.9(9) . .
O16 Co3 O17 Dy3 -11.7(3) . .
O7 Co3 O17 Dy3 103.9(3) . .
O6 Co3 O17 Dy3 -91.9(3) . .
N6 Co3 O17 Dy3 -165.7(3) . .
N7 Co3 O17 Dy3 66.5(8) . .
O20 Dy5 O17 Co3 -129.0(3) . .
O19 Dy5 O17 Co3 102.2(4) . .
O18 Dy5 O17 Co3 83.8(3) . .
O26 Dy5 O17 Co3 151.3(3) . .
O7 Dy5 O17 Co3 5.9(3) . .
O8 Dy5 O17 Co3 -18.4(5) . .
O30 Dy5 O17 Co3 -74.0(3) . .
O29 Dy5 O17 Co3 -126.9(4) . .
N11 Dy5 O17 Co3 -98.6(4) . .
Dy4 Dy5 O17 Co3 112.2(3) . .
Dy3 Dy5 O17 Co3 105.4(4) . .
O20 Dy5 O17 Dy3 125.6(3) . .
O19 Dy5 O17 Dy3 -3.2(4) . .
O18 Dy5 O17 Dy3 -21.6(2) . .
O26 Dy5 O17 Dy3 45.9(3) . .
O7 Dy5 O17 Dy3 -99.5(3) . .
O8 Dy5 O17 Dy3 -123.8(3) . .
O30 Dy5 O17 Dy3 -179.4(3) . .
O29 Dy5 O17 Dy3 127.7(3) . .
N11 Dy5 O17 Dy3 156.0(3) . .
Dy4 Dy5 O17 Dy3 6.8(2) . .
O1W Dy3 O17 Co3 168.3(3) . .
O15 Dy3 O17 Co3 86.7(3) . .
O9 Dy3 O17 Co3 -26.9(5) . .
O16 Dy3 O17 Co3 10.5(2) . .
O18 Dy3 O17 Co3 -87.6(3) . .
O10 Dy3 O17 Co3 115.1(4) . .
O11 Dy3 O17 Co3 -126.9(2) . .
Dy1 Dy3 O17 Co3 45.4(5) . .
Dy2 Dy3 O17 Co3 49.5(2) . .
Dy5 Dy3 O17 Co3 -109.4(4) . .
O1W Dy3 O17 Dy5 -82.3(3) . .
O15 Dy3 O17 Dy5 -163.9(3) . .
O9 Dy3 O17 Dy5 82.5(4) . .
O16 Dy3 O17 Dy5 119.8(3) . .
O18 Dy3 O17 Dy5 21.8(2) . .
O10 Dy3 O17 Dy5 -135.6(4) . .
O11 Dy3 O17 Dy5 -17.6(4) . .
Dy1 Dy3 O17 Dy5 154.76(16) . .
Dy2 Dy3 O17 Dy5 158.8(2) . .
O11 Dy4 O18 Dy5 -131.8(3) . .
O12 Dy4 O18 Dy5 16.5(4) . .
O26 Dy4 O18 Dy5 -40.4(2) . .
O19 Dy4 O18 Dy5 33.3(2) . .
O2 Dy4 O18 Dy5 154.4(3) . .
O3 Dy4 O18 Dy5 96.7(2) . .
O23 Dy4 O18 Dy5 -169.6(3) . .
O24 Dy4 O18 Dy5 -93.4(3) . .
Dy6 Dy4 O18 Dy5 13.7(2) . .
Dy3 Dy4 O18 Dy5 -111.6(4) . .
O11 Dy4 O18 Dy3 -20.2(3) . .
O12 Dy4 O18 Dy3 128.1(3) . .
O26 Dy4 O18 Dy3 71.2(3) . .
O19 Dy4 O18 Dy3 144.9(3) . .
O2 Dy4 O18 Dy3 -94.0(3) . .
O3 Dy4 O18 Dy3 -151.7(3) . .
O23 Dy4 O18 Dy3 -58.0(5) . .
O24 Dy4 O18 Dy3 18.2(5) . .
Dy5 Dy4 O18 Dy3 111.6(4) . .
Dy6 Dy4 O18 Dy3 125.4(2) . .
O17 Dy5 O18 Dy4 134.4(3) . .
O20 Dy5 O18 Dy4 -14.1(4) . .
O19 Dy5 O18 Dy4 -33.5(2) . .
O26 Dy5 O18 Dy4 40.3(2) . .
O7 Dy5 O18 Dy4 -152.1(3) . .
O8 Dy5 O18 Dy4 -96.9(2) . .
O30 Dy5 O18 Dy4 170.3(3) . .
O29 Dy5 O18 Dy4 94.8(3) . .
N11 Dy5 O18 Dy4 130.5(4) . .
Dy3 Dy5 O18 Dy4 112.0(3) . .
O17 Dy5 O18 Dy3 22.4(2) . .
O20 Dy5 O18 Dy3 -126.2(3) . .
O19 Dy5 O18 Dy3 -145.6(3) . .
O26 Dy5 O18 Dy3 -71.7(2) . .
O7 Dy5 O18 Dy3 95.8(2) . .
O8 Dy5 O18 Dy3 151.0(2) . .
O30 Dy5 O18 Dy3 58.3(4) . .
O29 Dy5 O18 Dy3 -17.2(4) . .
N11 Dy5 O18 Dy3 18.4(5) . .
Dy4 Dy5 O18 Dy3 -112.0(3) . .
O1W Dy3 O18 Dy4 -52.9(3) . .
O15 Dy3 O18 Dy4 -136.1(4) . .
O9 Dy3 O18 Dy4 87.0(3) . .
O16 Dy3 O18 Dy4 165.7(3) . .
O10 Dy3 O18 Dy4 28.6(6) . .
O17 Dy3 O18 Dy4 -126.3(3) . .
O11 Dy3 O18 Dy4 19.4(2) . .
Dy1 Dy3 O18 Dy4 77.5(3) . .
Dy2 Dy3 O18 Dy4 176.39(12) . .
Dy5 Dy3 O18 Dy4 -104.7(3) . .
O1W Dy3 O18 Dy5 51.8(3) . .
O15 Dy3 O18 Dy5 -31.4(5) . .
O9 Dy3 O18 Dy5 -168.3(2) . .
O16 Dy3 O18 Dy5 -89.6(3) . .
O10 Dy3 O18 Dy5 133.3(5) . .
O17 Dy3 O18 Dy5 -21.6(2) . .
O11 Dy3 O18 Dy5 124.2(3) . .
Dy1 Dy3 O18 Dy5 -177.81(8) . .
Dy2 Dy3 O18 Dy5 -78.9(2) . .
O1W' Dy6 O19 Dy5 -51.8(5) . .
O27 Dy6 O19 Dy5 -52.8(5) . .
O22 Dy6 O19 Dy5 27.7(5) . .
O22 Dy6 O19 Dy5 -130.2(3) 2_656 .
O21 Dy6 O19 Dy5 88.6(3) . .
O13 Dy6 O19 Dy5 167.4(3) . .
O12 Dy6 O19 Dy5 -126.2(3) . .
O20 Dy6 O19 Dy5 21.2(2) . .
Dy7 Dy6 O19 Dy5 77.2(3) . .
Dy7 Dy6 O19 Dy5 -178.96(9) 2_656 .
Dy4 Dy6 O19 Dy5 -104.3(3) . .
O1W' Dy6 O19 Dy4 52.5(5) . .
O27 Dy6 O19 Dy4 51.6(5) . .
O22 Dy6 O19 Dy4 132.1(3) . .
O22 Dy6 O19 Dy4 -25.8(5) 2_656 .
O21 Dy6 O19 Dy4 -167.1(3) . .
O13 Dy6 O19 Dy4 -88.3(3) . .
O12 Dy6 O19 Dy4 -21.9(2) . .
O20 Dy6 O19 Dy4 125.5(3) . .
Dy7 Dy6 O19 Dy4 -178.44(9) . .
Dy7 Dy6 O19 Dy4 -74.6(3) 2_656 .
O17 Dy5 O19 Dy6 126.8(3) . .
O20 Dy5 O19 Dy6 -21.9(2) . .
O18 Dy5 O19 Dy6 144.8(3) . .
O26 Dy5 O19 Dy6 72.8(3) . .
O7 Dy5 O19 Dy6 -152.4(2) . .
O8 Dy5 O19 Dy6 -94.8(3) . .
O30 Dy5 O19 Dy6 -59.2(4) . .
O29 Dy5 O19 Dy6 15.9(4) . .
N11 Dy5 O19 Dy6 -20.0(5) . .
Dy4 Dy5 O19 Dy6 111.8(3) . .
Dy3 Dy5 O19 Dy6 124.8(2) . .
O17 Dy5 O19 Dy4 15.0(4) . .
O20 Dy5 O19 Dy4 -133.6(2) . .
O18 Dy5 O19 Dy4 33.0(2) . .
O26 Dy5 O19 Dy4 -38.9(2) . .
O7 Dy5 O19 Dy4 95.8(2) . .
O8 Dy5 O19 Dy4 153.4(3) . .
O30 Dy5 O19 Dy4 -171.0(3) . .
O29 Dy5 O19 Dy4 -95.9(3) . .
N11 Dy5 O19 Dy4 -131.8(4) . .
Dy3 Dy5 O19 Dy4 12.99(19) . .
O11 Dy4 O19 Dy6 -123.6(3) . .
O12 Dy4 O19 Dy6 22.5(2) . .
O18 Dy4 O19 Dy6 -145.9(3) . .
O26 Dy4 O19 Dy6 -73.5(3) . .
O2 Dy4 O19 Dy6 150.7(2) . .
O3 Dy4 O19 Dy6 96.4(3) . .
O23 Dy4 O19 Dy6 55.0(4) . .
O24 Dy4 O19 Dy6 -17.0(4) . .
Dy5 Dy4 O19 Dy6 -112.7(3) . .
Dy3 Dy4 O19 Dy6 -125.62(19) . .
O11 Dy4 O19 Dy5 -10.9(4) . .
O12 Dy4 O19 Dy5 135.2(3) . .
O18 Dy4 O19 Dy5 -33.2(2) . .
O26 Dy4 O19 Dy5 39.2(2) . .
O2 Dy4 O19 Dy5 -96.6(2) . .
O3 Dy4 O19 Dy5 -150.9(2) . .
O23 Dy4 O19 Dy5 167.6(3) . .
O24 Dy4 O19 Dy5 95.7(3) . .
Dy6 Dy4 O19 Dy5 112.7(3) . .
Dy3 Dy4 O19 Dy5 -12.96(19) . .
O21 Co4 O20 Dy5 122.8(3) . .
O8 Co4 O20 Dy5 5.7(3) . .
O5 Co4 O20 Dy5 -158.4(3) 2_656 .
N8 Co4 O20 Dy5 42.4(6) . .
N5 Co4 O20 Dy5 -84.7(3) 2_656 .
O21 Co4 O20 Dy6 12.6(3) . .
O8 Co4 O20 Dy6 -104.5(3) . .
O5 Co4 O20 Dy6 91.5(2) 2_656 .
N8 Co4 O20 Dy6 -67.7(6) . .
N5 Co4 O20 Dy6 165.1(3) 2_656 .
O17 Dy5 O20 Co4 126.9(3) . .
O19 Dy5 O20 Co4 -85.1(3) . .
O18 Dy5 O20 Co4 -104.9(3) . .
O26 Dy5 O20 Co4 -153.7(3) . .
O7 Dy5 O20 Co4 13.1(5) . .
O8 Dy5 O20 Co4 -5.2(2) . .
O30 Dy5 O20 Co4 72.3(3) . .
O29 Dy5 O20 Co4 124.8(3) . .
N11 Dy5 O20 Co4 96.2(3) . .
Dy4 Dy5 O20 Co4 -114.2(2) . .
Dy3 Dy5 O20 Co4 -166.53(8) . .
O17 Dy5 O20 Dy6 -127.5(3) . .
O19 Dy5 O20 Dy6 20.6(2) . .
O18 Dy5 O20 Dy6 0.8(4) . .
O26 Dy5 O20 Dy6 -48.0(2) . .
O7 Dy5 O20 Dy6 118.8(3) . .
O8 Dy5 O20 Dy6 100.5(3) . .
O30 Dy5 O20 Dy6 177.9(3) . .
O29 Dy5 O20 Dy6 -129.6(3) . .
N11 Dy5 O20 Dy6 -158.2(3) . .
Dy4 Dy5 O20 Dy6 -8.6(2) . .
Dy3 Dy5 O20 Dy6 -60.9(4) . .
O19 Dy6 O20 Co4 88.9(3) . .
O1W' Dy6 O20 Co4 -171.0(5) . .
O27 Dy6 O20 Co4 -167.3(5) . .
O22 Dy6 O20 Co4 -87.3(3) . .
O22 Dy6 O20 Co4 -116.9(3) 2_656 .
O21 Dy6 O20 Co4 -11.4(2) . .
O13 Dy6 O20 Co4 26.7(5) . .
O12 Dy6 O20 Co4 127.1(2) . .
Dy7 Dy6 O20 Co4 -50.5(2) . .
Dy7 Dy6 O20 Co4 -49.9(5) 2_656 .
Dy4 Dy6 O20 Co4 117.8(2) . .
O19 Dy6 O20 Dy5 -21.0(2) . .
O1W' Dy6 O20 Dy5 79.1(5) . .
O27 Dy6 O20 Dy5 82.8(5) . .
O22 Dy6 O20 Dy5 162.8(3) . .
O22 Dy6 O20 Dy5 133.2(3) 2_656 .
O21 Dy6 O20 Dy5 -121.2(3) . .
O13 Dy6 O20 Dy5 -83.2(4) . .
O12 Dy6 O20 Dy5 17.2(3) . .
Dy7 Dy6 O20 Dy5 -160.4(2) . .
Dy7 Dy6 O20 Dy5 -159.82(16) 2_656 .
Dy4 Dy6 O20 Dy5 7.88(19) . .
O20 Co4 O21 Dy6 -13.0(3) . .
O8 Co4 O21 Dy6 65.6(3) . .
O5 Co4 O21 Dy6 -104.2(3) 2_656 .
N8 Co4 O21 Dy6 139.1(3) . .
N5 Co4 O21 Dy6 -130.8(5) 2_656 .
O20 Co4 O21 Dy7 93.9(3) . .
O8 Co4 O21 Dy7 172.6(2) . .
O5 Co4 O21 Dy7 2.7(3) 2_656 .
N8 Co4 O21 Dy7 -114.0(3) . .
N5 Co4 O21 Dy7 -23.9(7) 2_656 .
O19 Dy6 O21 Co4 -54.4(3) . .
O1W' Dy6 O21 Co4 43.3(7) . .
O27 Dy6 O21 Co4 50.1(6) . .
O22 Dy6 O21 Co4 94.6(3) . .
O22 Dy6 O21 Co4 149.1(2) 2_656 .
O13 Dy6 O21 Co4 -145.2(3) . .
O12 Dy6 O21 Co4 -110.8(3) . .
O20 Dy6 O21 Co4 11.5(2) . .
Dy7 Dy6 O21 Co4 111.6(4) . .
Dy7 Dy6 O21 Co4 176.8(2) 2_656 .
Dy4 Dy6 O21 Co4 -63.9(3) . .
O19 Dy6 O21 Dy7 -166.0(2) . .
O1W' Dy6 O21 Dy7 -68.4(7) . .
O27 Dy6 O21 Dy7 -61.5(6) . .
O22 Dy6 O21 Dy7 -17.1(2) . .
O22 Dy6 O21 Dy7 37.4(3) 2_656 .
O13 Dy6 O21 Dy7 103.2(2) . .
O12 Dy6 O21 Dy7 137.6(2) . .
O20 Dy6 O21 Dy7 -100.1(3) . .
Dy7 Dy6 O21 Dy7 65.15(18) 2_656 .
Dy4 Dy6 O21 Dy7 -175.57(7) . .
O22 Dy7 O21 Co4 -89.6(3) . .
O32 Dy7 O21 Co4 -166.3(4) . .
O33 Dy7 O21 Co4 142.0(3) . .
O4 Dy7 O21 Co4 -27.3(4) 2_656 .
O5 Dy7 O21 Co4 -2.6(2) 2_656 .
O13 Dy7 O21 Co4 -131.5(3) 2_656 .
O34 Dy7 O21 Co4 72.5(4) . .
O34' Dy7 O21 Co4 59.3(4) . .
O35' Dy7 O21 Co4 92.2(5) . .
O35 Dy7 O21 Co4 71.7(5) . .
N12 Dy7 O21 Co4 169.3(3) . .
O22 Dy7 O21 Dy6 17.6(2) . .
O32 Dy7 O21 Dy6 -59.0(3) . .
O33 Dy7 O21 Dy6 -110.8(3) . .
O4 Dy7 O21 Dy6 80.0(3) 2_656 .
O5 Dy7 O21 Dy6 104.7(3) 2_656 .
O13 Dy7 O21 Dy6 -24.2(4) 2_656 .
O34 Dy7 O21 Dy6 179.8(4) . .
O34' Dy7 O21 Dy6 166.6(4) . .
O35' Dy7 O21 Dy6 -160.6(4) . .
O35 Dy7 O21 Dy6 178.9(4) . .
N12 Dy7 O21 Dy6 -83.5(3) . .
O32 Dy7 O22 Dy6 59.53(17) . .
O33 Dy7 O22 Dy6 59.2(3) . .
O4 Dy7 O22 Dy6 -157.1(2) 2_656 .
O5 Dy7 O22 Dy6 -86.3(2) 2_656 .
O21 Dy7 O22 Dy6 -18.0(2) . .
O13 Dy7 O22 Dy6 135.1(3) 2_656 .
O34 Dy7 O22 Dy6 -62.8(8) . .
O34' Dy7 O22 Dy6 -91.8(7) . .
O35' Dy7 O22 Dy6 159.2(7) . .
O35 Dy7 O22 Dy6 -173.9(5) . .
N12 Dy7 O22 Dy6 59.54(18) . .
O32 Dy7 O22 Dy6 -59.24(19) . 2_656
O33 Dy7 O22 Dy6 -59.5(4) . 2_656
O4 Dy7 O22 Dy6 84.1(2) 2_656 2_656
O5 Dy7 O22 Dy6 154.9(3) 2_656 2_656
O21 Dy7 O22 Dy6 -136.8(3) . 2_656
O13 Dy7 O22 Dy6 16.3(2) 2_656 2_656
O34 Dy7 O22 Dy6 178.4(7) . 2_656
O34' Dy7 O22 Dy6 149.4(7) . 2_656
O35' Dy7 O22 Dy6 40.4(8) . 2_656
O35 Dy7 O22 Dy6 67.3(6) . 2_656
N12 Dy7 O22 Dy6 -59.2(2) . 2_656
O19 Dy6 O22 Dy7 84.3(4) . .
O1W' Dy6 O22 Dy7 167.8(4) . .
O27 Dy6 O22 Dy7 171.1(4) . .
O22 Dy6 O22 Dy7 -109.19(16) 2_656 .
O21 Dy6 O22 Dy7 18.3(2) . .
O13 Dy6 O22 Dy7 -50.3(3) . .
O12 Dy6 O22 Dy7 -136.1(3) . .
O20 Dy6 O22 Dy7 90.5(2) . .
Dy7 Dy6 O22 Dy7 -75.01(18) 2_656 .
Dy4 Dy6 O22 Dy7 158.40(12) . .
O19 Dy6 O22 Dy6 -160.9(3) . 2_656
O1W' Dy6 O22 Dy6 -77.4(4) . 2_656
O27 Dy6 O22 Dy6 -74.1(4) . 2_656
O22 Dy6 O22 Dy6 5.6(3) 2_656 2_656
O21 Dy6 O22 Dy6 133.1(3) . 2_656
O13 Dy6 O22 Dy6 64.5(3) . 2_656
O12 Dy6 O22 Dy6 -21.3(5) . 2_656
O20 Dy6 O22 Dy6 -154.7(3) . 2_656
Dy7 Dy6 O22 Dy6 114.8(3) . 2_656
Dy7 Dy6 O22 Dy6 39.8(2) 2_656 2_656
Dy4 Dy6 O22 Dy6 -86.8(3) . 2_656
O25 N9 O23 Dy4 179.1(11) . .
O24 N9 O23 Dy4 -1.9(10) . .
O11 Dy4 O23 N9 73.5(6) . .
O12 Dy4 O23 N9 -74.6(6) . .
O18 Dy4 O23 N9 109.4(7) . .
O26 Dy4 O23 N9 0.3(7) . .
O19 Dy4 O23 N9 -105.6(7) . .
O2 Dy4 O23 N9 144.9(6) . .
O3 Dy4 O23 N9 -146.0(6) . .
O24 Dy4 O23 N9 1.1(6) . .
Dy5 Dy4 O23 N9 -13.7(15) . .
Dy6 Dy4 O23 N9 -74.2(6) . .
Dy3 Dy4 O23 N9 75.0(6) . .
O25 N9 O24 Dy4 -179.2(11) . .
O23 N9 O24 Dy4 1.9(10) . .
O11 Dy4 O24 N9 -94.4(6) . .
O12 Dy4 O24 N9 87.2(6) . .
O18 Dy4 O24 N9 -133.0(6) . .
O26 Dy4 O24 N9 178.3(6) . .
O19 Dy4 O24 N9 126.1(6) . .
O2 Dy4 O24 N9 -41.2(7) . .
O3 Dy4 O24 N9 36.1(7) . .
O23 Dy4 O24 N9 -1.1(6) . .
Dy5 Dy4 O24 N9 176.5(5) . .
Dy6 Dy4 O24 N9 116.3(6) . .
Dy3 Dy4 O24 N9 -122.3(6) . .
O28' N10' O26 N10 6.7(14) . .
O28' N10' O26 Dy4 -108.2(13) . .
O28' N10' O26 Dy5 126.2(11) . .
O27 N10 O26 N10' 174(2) . .
O28 N10 O26 N10' 5.4(13) . .
O27 N10 O26 Dy4 -64(2) . .
O28 N10 O26 Dy4 127.4(9) . .
O27 N10 O26 Dy5 57(2) . .
O28 N10 O26 Dy5 -111.8(11) . .
O11 Dy4 O26 N10' -23.4(9) . .
O12 Dy4 O26 N10' 117.9(9) . .
O18 Dy4 O26 N10' -94.9(9) . .
O19 Dy4 O26 N10' -174.0(10) . .
O2 Dy4 O26 N10' -72.9(10) . .
O3 Dy4 O26 N10' 171.0(9) . .
O23 Dy4 O26 N10' 47.9(10) . .
O24 Dy4 O26 N10' 47.3(9) . .
Dy5 Dy4 O26 N10' -135.0(10) . .
Dy6 Dy4 O26 N10' 147.3(9) . .
Dy3 Dy4 O26 N10' -55.5(9) . .
O11 Dy4 O26 N10 -115.3(9) . .
O12 Dy4 O26 N10 26.0(9) . .
O18 Dy4 O26 N10 173.2(10) . .
O19 Dy4 O26 N10 94.1(9) . .
O2 Dy4 O26 N10 -164.8(9) . .
O3 Dy4 O26 N10 79.1(9) . .
O23 Dy4 O26 N10 -44.0(10) . .
O24 Dy4 O26 N10 -44.6(9) . .
Dy5 Dy4 O26 N10 133.1(10) . .
Dy6 Dy4 O26 N10 55.4(9) . .
Dy3 Dy4 O26 N10 -147.4(9) . .
O11 Dy4 O26 Dy5 111.6(2) . .
O12 Dy4 O26 Dy5 -107.0(2) . .
O18 Dy4 O26 Dy5 40.1(2) . .
O19 Dy4 O26 Dy5 -39.0(2) . .
O2 Dy4 O26 Dy5 62.2(4) . .
O3 Dy4 O26 Dy5 -54.0(4) . .
O23 Dy4 O26 Dy5 -177.0(2) . .
O24 Dy4 O26 Dy5 -177.7(3) . .
Dy6 Dy4 O26 Dy5 -77.64(19) . .
Dy3 Dy4 O26 Dy5 79.57(17) . .
O17 Dy5 O26 N10' 27.8(11) . .
O20 Dy5 O26 N10' -114.3(11) . .
O19 Dy5 O26 N10' 176.9(12) . .
O18 Dy5 O26 N10' 97.6(11) . .
O7 Dy5 O26 N10' 79.9(12) . .
O8 Dy5 O26 N10' -164.3(11) . .
O30 Dy5 O26 N10' -41.9(12) . .
O29 Dy5 O26 N10' -43.6(11) . .
N11 Dy5 O26 N10' -44.0(12) . .
Dy4 Dy5 O26 N10' 137.6(12) . .
Dy3 Dy5 O26 N10' 57.9(11) . .
O17 Dy5 O26 N10 119.8(9) . .
O20 Dy5 O26 N10 -22.3(9) . .
O19 Dy5 O26 N10 -91.2(9) . .
O18 Dy5 O26 N10 -170.4(9) . .
O7 Dy5 O26 N10 171.8(9) . .
O8 Dy5 O26 N10 -72.3(10) . .
O30 Dy5 O26 N10 50.1(10) . .
O29 Dy5 O26 N10 48.3(9) . .
N11 Dy5 O26 N10 48.0(9) . .
Dy4 Dy5 O26 N10 -130.4(10) . .
Dy3 Dy5 O26 N10 149.8(9) . .
O17 Dy5 O26 Dy4 -109.8(3) . .
O20 Dy5 O26 Dy4 108.1(2) . .
O19 Dy5 O26 Dy4 39.2(2) . .
O18 Dy5 O26 Dy4 -40.0(2) . .
O7 Dy5 O26 Dy4 -57.8(4) . .
O8 Dy5 O26 Dy4 58.1(4) . .
O30 Dy5 O26 Dy4 -179.5(2) . .
O29 Dy5 O26 Dy4 178.7(3) . .
N11 Dy5 O26 Dy4 178.4(2) . .
Dy3 Dy5 O26 Dy4 -79.8(2) . .
O30 N11 O29 Dy5 -4.3(10) . .
O31 N11 O29 Dy5 173.4(10) . .
O17 Dy5 O29 N11 91.9(6) . .
O20 Dy5 O29 N11 -89.5(6) . .
O19 Dy5 O29 N11 -126.9(5) . .
O18 Dy5 O29 N11 131.1(6) . .
O26 Dy5 O29 N11 -179.3(6) . .
O7 Dy5 O29 N11 40.5(6) . .
O8 Dy5 O29 N11 -36.8(6) . .
O30 Dy5 O29 N11 2.4(5) . .
Dy4 Dy5 O29 N11 -178.3(5) . .
Dy3 Dy5 O29 N11 121.0(6) . .
O31 N11 O30 Dy5 -173.2(10) . .
O29 N11 O30 Dy5 4.5(10) . .
O17 Dy5 O30 N11 -78.0(7) . .
O20 Dy5 O30 N11 70.7(6) . .
O19 Dy5 O30 N11 105.9(7) . .
O18 Dy5 O30 N11 -112.2(7) . .
O26 Dy5 O30 N11 -4.9(8) . .
O7 Dy5 O30 N11 -148.8(7) . .
O8 Dy5 O30 N11 141.4(7) . .
O29 Dy5 O30 N11 -2.7(6) . .
Dy4 Dy5 O30 N11 -8(2) . .
Dy3 Dy5 O30 N11 -78.4(6) . .
O33 N12 O32 Dy7 -179.5(4) 2_656 .
O33 N12 O32 Dy7 0.5(4) . .
Dy7 N12 O32 Dy7 180.0 2_656 .
O33 N12 O32 Dy7 0.5(4) 2_656 2_656
O33 N12 O32 Dy7 -179.5(4) . 2_656
Dy7 N12 O32 Dy7 180.0 . 2_656
O22 Dy7 O32 N12 179.98(14) . .
O33 Dy7 O32 N12 -0.3(2) . .
O4 Dy7 O32 N12 121.7(3) 2_656 .
O5 Dy7 O32 N12 -124.6(3) 2_656 .
O21 Dy7 O32 N12 -102.13(17) . .
O13 Dy7 O32 N12 100.95(18) 2_656 .
O34 Dy7 O32 N12 -24.8(3) . .
O34' Dy7 O32 N12 -20.9(4) . .
O35' Dy7 O32 N12 29.3(3) . .
O35 Dy7 O32 N12 32.2(3) . .
O22 Dy7 O32 Dy7 -0.02(14) . 2_656
O33 Dy7 O32 Dy7 179.7(2) . 2_656
O4 Dy7 O32 Dy7 -58.3(3) 2_656 2_656
O5 Dy7 O32 Dy7 55.4(3) 2_656 2_656
O21 Dy7 O32 Dy7 77.87(17) . 2_656
O13 Dy7 O32 Dy7 -79.05(18) 2_656 2_656
O34 Dy7 O32 Dy7 155.2(3) . 2_656
O34' Dy7 O32 Dy7 159.1(4) . 2_656
O35' Dy7 O32 Dy7 -150.7(3) . 2_656
O35 Dy7 O32 Dy7 -147.8(3) . 2_656
N12 Dy7 O32 Dy7 180.000(1) . 2_656
O32 N12 O33 Dy7 -0.5(4) . .
O33 N12 O33 Dy7 179.5(4) 2_656 .
Dy7 N12 O33 Dy7 -6(5) 2_656 .
O22 Dy7 O33 N12 0.7(5) . .
O32 Dy7 O33 N12 0.3(2) . .
O4 Dy7 O33 N12 -121.0(4) 2_656 .
O5 Dy7 O33 N12 123.6(4) 2_656 .
O21 Dy7 O33 N12 70.5(4) . .
O13 Dy7 O33 N12 -68.8(4) 2_656 .
O34 Dy7 O33 N12 157.5(5) . .
O34' Dy7 O33 N12 165.5(5) . .
O35' Dy7 O33 N12 -148.0(5) . .
O35 Dy7 O33 N12 -152.4(5) . .
O22 Dy7 N13 O35 -65.0(11) . .
O32 Dy7 N13 O35 97.3(9) . .
O33 Dy7 N13 O35 102.3(9) . .
O4 Dy7 N13 O35 -43.6(9) 2_656 .
O5 Dy7 N13 O35 -113.8(9) 2_656 .
O21 Dy7 N13 O35 -176.9(9) . .
O13 Dy7 N13 O35 19.4(9) 2_656 .
O34 Dy7 N13 O35 -175.2(13) . .
O34' Dy7 N13 O35 -138.6(15) . .
O35' Dy7 N13 O35 35.7(11) . .
N12 Dy7 N13 O35 99.6(9) . .
O22 Dy7 N13 O36 153(2) . .
O32 Dy7 N13 O36 -45(2) . .
O33 Dy7 N13 O36 -40(2) . .
O4 Dy7 N13 O36 174(2) 2_656 .
O5 Dy7 N13 O36 104(2) 2_656 .
O21 Dy7 N13 O36 41(2) . .
O13 Dy7 N13 O36 -123(2) 2_656 .
O34 Dy7 N13 O36 42(2) . .
O34' Dy7 N13 O36 79(2) . .
O35' Dy7 N13 O36 -107(3) . .
O35 Dy7 N13 O36 -142(3) . .
N12 Dy7 N13 O36 -43(2) . .
O22 Dy7 N13 O34 110.2(10) . .
O32 Dy7 N13 O34 -87.5(8) . .
O33 Dy7 N13 O34 -82.5(8) . .
O4 Dy7 N13 O34 131.6(8) 2_656 .
O5 Dy7 N13 O34 61.5(8) 2_656 .
O21 Dy7 N13 O34 -1.7(8) . .
O13 Dy7 N13 O34 -165.3(8) 2_656 .
O34' Dy7 N13 O34 36.7(11) . .
O35' Dy7 N13 O34 -149.0(13) . .
O35 Dy7 N13 O34 175.2(13) . .
N12 Dy7 N13 O34 -85.1(8) . .
O35 N13 O34 Dy7 4.7(13) . .
O36 N13 O34 Dy7 -166.5(9) . .
O22 Dy7 O34 N13 -138.9(6) . .
O32 Dy7 O34 N13 108.6(7) . .
O33 Dy7 O34 N13 87.8(8) . .
O4 Dy7 O34 N13 -48.5(8) 2_656 .
O5 Dy7 O34 N13 -114.8(8) 2_656 .
O21 Dy7 O34 N13 178.4(8) . .
O13 Dy7 O34 N13 18.5(10) 2_656 .
O34' Dy7 O34 N13 -60.7(12) . .
O35' Dy7 O34 N13 16.9(7) . .
O35 Dy7 O34 N13 -2.4(6) . .
N12 Dy7 O34 N13 98.5(7) . .
O36 N13 O35 Dy7 163.7(15) . .
O34 N13 O35 Dy7 -4.5(12) . .
O22 Dy7 O35 N13 149.9(6) . .
O32 Dy7 O35 N13 -97.7(9) . .
O33 Dy7 O35 N13 -71.4(9) . .
O4 Dy7 O35 N13 131.7(9) 2_656 .
O5 Dy7 O35 N13 66.8(9) 2_656 .
O21 Dy7 O35 N13 4.0(11) . .
O13 Dy7 O35 N13 -161.0(9) 2_656 .
O34 Dy7 O35 N13 2.8(8) . .
O34' Dy7 O35 N13 22.6(8) . .
O35' Dy7 O35 N13 -86.9(16) . .
N12 Dy7 O35 N13 -84.6(9) . .
O44 N16' O43 N16 -4(4) . .
O45' N16' O43 N16 4(2) . .
O44 N16' O43 O45' -8(5) . .
O44 N16 O43 N16' 3(3) . .
O45 N16 O43 N16' -1(2) . .
O44 N16 O43 O45' 178(4) . .
O45 N16 O43 O45' 173.3(16) . .
N16' O45' O43 N16 -2.0(10) . .
O43 N16' O44 N16 4(4) . .
O45' N16' O44 N16 -4(2) . .
O43 N16' O44 O45 -178(100) . .
O45' N16' O44 O45 174.2(16) . .
O43 N16 O44 N16' -3(3) . .
O45 N16 O44 N16' 1(2) . .
O43 N16 O44 O45 -4(4) . .
N16 O45 O44 N16' -0.6(10) . .
C5 N1 C1 C2 -1.6(19) . .
Co1 N1 C1 C2 174.0(10) . .
N1 C1 C2 C3 1(2) . .
C1 C2 C3 C4 -3(3) . .
C2 C3 C4 C5 4(3) . .
C1 N1 C5 C4 3.2(17) . .
Co1 N1 C5 C4 -172.9(10) . .
C1 N1 C5 C6 179.1(10) . .
Co1 N1 C5 C6 3.0(12) . .
C3 C4 C5 N1 -4(2) . .
C3 C4 C5 C6 179.9(14) . .
Co1 O1 C6 C7 -169.5(14) . .
Dy1 O1 C6 C7 18(2) . .
Co1 O1 C6 C5 12.6(13) . .
Dy1 O1 C6 C5 -159.7(7) . .
N1 C5 C6 O1 -10.1(15) . .
C4 C5 C6 O1 165.8(12) . .
N1 C5 C6 C7 171.9(14) . .
C4 C5 C6 C7 -12(2) . .
O1 C6 C7 C6 6(3) . 6_575
C5 C6 C7 C6 -176.1(13) . 6_575
C12 N2 C8 C9 -2(2) . .
Co1 N2 C8 C9 -178.6(12) . .
N2 C8 C9 C10 4(3) . .
C8 C9 C10 C11 -7(3) . .
C9 C10 C11 C12 8(3) . .
C8 N2 C12 C11 3.2(19) . .
Co1 N2 C12 C11 -179.6(10) . .
C8 N2 C12 C13 -175.0(11) . .
Co1 N2 C12 C13 2.2(13) . .
C10 C11 C12 N2 -6(2) . .
C10 C11 C12 C13 171.6(14) . .
Co1 O2 C13 C14 165.4(8) . .
Dy4 O2 C13 C14 -7.6(17) . .
Co1 O2 C13 C12 -11.8(11) . .
Dy4 O2 C13 C12 175.2(7) . .
N2 C12 C13 O2 6.3(15) . .
C11 C12 C13 O2 -171.8(12) . .
N2 C12 C13 C14 -170.9(11) . .
C11 C12 C13 C14 11.0(19) . .
O2 C13 C14 C15 -7.1(18) . .
C12 C13 C14 C15 169.9(11) . .
Co2 O3 C15 C14 -157.6(9) . .
Dy4 O3 C15 C14 15.4(17) . .
Co2 O3 C15 C16 22.0(11) . .
Dy4 O3 C15 C16 -165.0(6) . .
C13 C14 C15 O3 3.3(18) . .
C13 C14 C15 C16 -176.3(10) . .
C20 N3 C16 C17 -2.9(16) . .
Co2 N3 C16 C17 179.3(9) . .
C20 N3 C16 C15 178.2(9) . .
Co2 N3 C16 C15 0.5(12) . .
O3 C15 C16 N3 -14.4(13) . .
C14 C15 C16 N3 165.3(10) . .
O3 C15 C16 C17 166.8(11) . .
C14 C15 C16 C17 -13.5(17) . .
N3 C16 C17 C18 4.2(19) . .
C15 C16 C17 C18 -177.1(12) . .
C16 C17 C18 C19 -4(2) . .
C17 C18 C19 C20 4(2) . .
C18 C19 C20 N3 -2.7(18) . .
C16 N3 C20 C19 2.2(16) . .
Co2 N3 C20 C19 179.6(8) . .
C25 N4 C21 C22 -3.6(16) . .
Co2 N4 C21 C22 173.8(9) . .
N4 C21 C22 C23 0.7(19) . .
C21 C22 C23 C24 1(2) . .
C22 C23 C24 C25 0(2) . .
C21 N4 C25 C24 4.7(15) . .
Co2 N4 C25 C24 -173.0(9) . .
C21 N4 C25 C26 -173.9(9) . .
Co2 N4 C25 C26 8.4(11) . .
C23 C24 C25 N4 -3.1(19) . .
C23 C24 C25 C26 175.5(12) . .
Co2 O4 C26 C27 168.2(9) . .
Dy7 O4 C26 C27 -23.3(17) 2_656 .
Co2 O4 C26 C25 -13.8(12) . .
Dy7 O4 C26 C25 154.7(7) 2_656 .
N4 C25 C26 O4 3.5(14) . .
C24 C25 C26 O4 -175.1(11) . .
N4 C25 C26 C27 -178.5(10) . .
C24 C25 C26 C27 2.9(18) . .
O4 C26 C27 C28 0(2) . .
C25 C26 C27 C28 -177.6(11) . .
Co4 O5 C28 C27 -171.7(9) 2_656 .
Dy7 O5 C28 C27 11.0(16) 2_656 .
Co4 O5 C28 C29 12.3(11) 2_656 .
Dy7 O5 C28 C29 -164.9(6) 2_656 .
C26 C27 C28 O5 5.3(19) . .
C26 C27 C28 C29 -179.1(11) . .
C33 N5 C29 C30 -4.6(16) . .
Co4 N5 C29 C30 169.5(9) 2_656 .
C33 N5 C29 C28 174.7(9) . .
Co4 N5 C29 C28 -11.2(11) 2_656 .
O5 C28 C29 N5 -0.3(13) . .
C27 C28 C29 N5 -176.5(10) . .
O5 C28 C29 C30 179.0(10) . .
C27 C28 C29 C30 2.8(17) . .
N5 C29 C30 C31 5.0(18) . .
C28 C29 C30 C31 -174.2(11) . .
C29 C30 C31 C32 -2(2) . .
C30 C31 C32 C33 0(2) . .
C29 N5 C33 C32 1.7(16) . .
Co4 N5 C33 C32 -171.7(9) 2_656 .
C31 C32 C33 N5 0.7(19) . .
C38 N6 C34 C35 4(2) . .
Co3 N6 C34 C35 -173.2(11) . .
N6 C34 C35 C36 -4(2) . .
C34 C35 C36 C37 3(2) . .
C35 C36 C37 C38 -3(2) . .
C34 N6 C38 C37 -4(2) . .
Co3 N6 C38 C37 174.2(13) . .
C34 N6 C38 C39 -175.7(11) . .
Co3 N6 C38 C39 2.0(16) . .
C36 C37 C38 N6 3(3) . .
C36 C37 C38 C39 174.3(14) . .
Co3 O6 C39 C40 170.0(13) . .
Dy2 O6 C39 C40 -26.8(19) . .
Co3 O6 C39 C38 -9.2(13) . .
Dy2 O6 C39 C38 154.0(9) . .
N6 C38 C39 O6 4.7(17) . .
C37 C38 C39 O6 -167.4(14) . .
N6 C38 C39 C40 -174.5(15) . .
C37 C38 C39 C40 13(2) . .
O6 C39 C40 C39 1(3) . 6_575
C38 C39 C40 C39 -179.7(13) . 6_575
C45 N7 C41 C42 1(2) . .
Co3 N7 C41 C42 173.7(11) . .
N7 C41 C42 C43 -3(2) . .
C41 C42 C43 C44 4(2) . .
C42 C43 C44 C45 -4(2) . .
C41 N7 C45 C44 0.0(19) . .
Co3 N7 C45 C44 -174.1(11) . .
C41 N7 C45 C46 177.4(11) . .
Co3 N7 C45 C46 3.2(13) . .
C43 C44 C45 N7 1(2) . .
C43 C44 C45 C46 -175.6(13) . .
Co3 O7 C46 C47 -157.9(9) . .
Dy5 O7 C46 C47 20.8(19) . .
Co3 O7 C46 C45 16.7(14) . .
Dy5 O7 C46 C45 -164.6(8) . .
N7 C45 C46 O7 -12.8(16) . .
C44 C45 C46 O7 164.5(12) . .
N7 C45 C46 C47 161.9(11) . .
C44 C45 C46 C47 -21(2) . .
O7 C46 C47 C48 0(2) . .
C45 C46 C47 C48 -174.7(11) . .
Co4 O8 C48 C47 166.1(8) . .
Dy5 O8 C48 C47 -17.7(15) . .
Co4 O8 C48 C49 -9.4(11) . .
Dy5 O8 C48 C49 166.8(7) . .
C46 C47 C48 O8 -1.0(18) . .
C46 C47 C48 C49 174.3(11) . .
C53 N8 C49 C50 1.9(16) . .
Co4 N8 C49 C50 -179.0(8) . .
C53 N8 C49 C48 -174.5(9) . .
Co4 N8 C49 C48 4.6(12) . .
O8 C48 C49 N8 2.9(14) . .
C47 C48 C49 N8 -172.7(10) . .
O8 C48 C49 C50 -173.4(10) . .
C47 C48 C49 C50 11.1(17) . .
N8 C49 C50 C51 -1.7(18) . .
C48 C49 C50 C51 174.4(11) . .
C49 C50 C51 C52 -0.5(19) . .
C50 C51 C52 C53 2.3(18) . .
C49 N8 C53 C52 0.1(16) . .
Co4 N8 C53 C52 -178.9(8) . .
C51 C52 C53 N8 -2.2(17) . .
O14 Dy1 O9W O9W 97.77(15) . 6_575
O10 Dy1 O9W O9W -107.2(3) . 6_575
O10W Dy1 O9W O9W 78.40(19) 6_575 6_575
O10W Dy1 O9W O9W 98.72(15) . 6_575
O1 Dy1 O9W O9W -123.06(18) . 6_575
O1 Dy1 O9W O9W -52.84(16) 6_575 6_575
O9 Dy1 O9W O9W 176.42(15) . 6_575
O9 Dy1 O9W O9W 4.03(17) 6_575 6_575
Dy3 Dy1 O9W O9W -173.75(4) . 6_575
Dy3 Dy1 O9W O9W -10.54(9) 6_575 6_575
O14 Dy1 O10W O10W 81.54(16) . 6_575
O10 Dy1 O10W O10W 97.41(14) . 6_575
O1 Dy1 O10W O10W -150.4(2) . 6_575
O1 Dy1 O10W O10W -42.5(3) 6_575 6_575
O9 Dy1 O10W O10W 159.1(2) . 6_575
O9 Dy1 O10W O10W 20.9(2) 6_575 6_575
O9W Dy1 O10W O10W -97.52(12) . 6_575
O9W Dy1 O10W O10W -79.27(18) 6_575 6_575
Dy3 Dy1 O10W O10W 124.02(3) . 6_575
Dy3 Dy1 O10W O10W 59.62(5) 6_575 6_575
O14 Dy2 O11W O11W 83.45(11) . 6_575
O15 Dy2 O11W O11W 102.0(2) . 6_575
O6 Dy2 O11W O11W -144.8(2) 6_575 6_575
O6 Dy2 O11W O11W -49.5(3) . 6_575
O16 Dy2 O11W O11W 21.26(16) . 6_575
O16 Dy2 O11W O11W 159.18(16) 6_575 6_575
O12W Dy2 O11W O11W -95.3(2) 6_575 6_575
O12W Dy2 O11W O11W -75.60(11) . 6_575
Dy3 Dy2 O11W O11W 60.15(7) . 6_575
Dy3 Dy2 O11W O11W 127.25(4) 6_575 6_575
O14 Dy2 O12W O12W -97.47(14) . 6_575
O15 Dy2 O12W O12W 109.8(4) . 6_575
O11W Dy2 O12W O12W -73.99(12) . 6_575
O11W Dy2 O12W O12W -98.8(3) 6_575 6_575
O6 Dy2 O12W O12W 53.73(19) 6_575 6_575
O6 Dy2 O12W O12W 123.1(2) . 6_575
O16 Dy2 O12W O12W -175.11(19) . 6_575
O16 Dy2 O12W O12W -5.5(2) 6_575 6_575
Dy3 Dy2 O12W O12W 176.48(6) . 6_575
Dy3 Dy2 O12W O12W 6.07(11) 6_575 6_575

loop_
_platon_squeeze_void_nr
_platon_squeeze_void_average_x
_platon_squeeze_void_average_y
_platon_squeeze_void_average_z
_platon_squeeze_void_volume
_platon_squeeze_void_count_electrons
_platon_squeeze_void_content
1 0.000 0.000 0.010 3036 729 ' '
2 0.500 0.500 0.580 3036 729 ' '
